data_1572783
loop_
_publ_author_name
'Liu, Haifei'
'Guo, Chenxing'
'Huang, Yujuan'
'Zhou, Zilin'
'Jian, Shijin'
'Zhang, Zeyuan'
'Hou, Yali'
'Mu, Chaoqun'
'Zhang, Mingming'

_publ_section_title
;
 Fusion of two homoleptic truncated tetrahedra into a heteroleptic
 truncated octahedron.
;
_journal_issue 35
_journal_name_full 'Chemical science'
_journal_page_first 14352
_journal_page_last 14357
_journal_paper_doi 10.1039/d4sc02736a
_journal_volume 15
_journal_year 2024
_chemical_formula_sum 'C744 N28 O48 P48 Pt24'
_chemical_formula_weight 16264.44
_space_group_crystal_system trigonal
_space_group_IT_number 148
_space_group_name_Hall '-R 3'
_space_group_name_H-M_alt 'R -3 :H'
_atom_sites_solution_primary direct
_audit_creation_method
;FinalCif V118 by Daniel Kratzert, Freiburg 2023,
https://dkratzert.de/finalcif.html
;
_audit_update_record
;
2023-12-14 deposited with the CCDC.	2024-08-01 downloaded from the CCDC.
;
_cell_angle_alpha 90
_cell_angle_beta 90
_cell_angle_gamma 120
_cell_formula_units_Z 12
_cell_length_a 59.444(6)
_cell_length_b 59.444(6)
_cell_length_c 167.23(3)
_cell_measurement_reflns_used 9995
_cell_measurement_temperature 150(2)
_cell_measurement_theta_max 38.013
_cell_measurement_theta_min 2.513
_cell_volume 511754(12)
_computing_cell_refinement 'SAINT V8.40B'
_computing_data_collection 'Bruker BIS 8.5.0.27 Release/2023-03-20 && APEX5 2022.8-RC126'
_computing_data_reduction 'SAINT V8.40B'
_computing_structure_refinement 'SHELXL-2019/2 (Sheldrick, 2019)'
_computing_structure_solution 'SHELXS (G. Sheldrick)'
_diffrn_ambient_environment N~2~
_diffrn_ambient_temperature 150(2)
_diffrn_detector CPAD
_diffrn_detector_area_resol_mean 7.41
_diffrn_detector_type 'Bruker PHOTON III'
_diffrn_measured_fraction_theta_full 0.956
_diffrn_measured_fraction_theta_max 0.956
_diffrn_measurement_device 'three-circle diffractometer'
_diffrn_measurement_device_type 'Bruker D8 VENTURE dual wavelength Mo/Cu'
_diffrn_measurement_method '\w and \f scans'
_diffrn_measurement_specimen_support 'MiTeGen micromount'
_diffrn_radiation_monochromator 'mirror optics'
_diffrn_radiation_probe x-ray
_diffrn_radiation_type CuK\a
_diffrn_radiation_wavelength 1.54178
_diffrn_reflns_av_R_equivalents 0.2330
_diffrn_reflns_av_unetI/netI 0.2788
_diffrn_reflns_Laue_measured_fraction_full 0.956
_diffrn_reflns_Laue_measured_fraction_max 0.956
_diffrn_reflns_limit_h_max 36
_diffrn_reflns_limit_h_min -55
_diffrn_reflns_limit_k_max 58
_diffrn_reflns_limit_k_min -40
_diffrn_reflns_limit_l_max 167
_diffrn_reflns_limit_l_min -123
_diffrn_reflns_number 312328
_diffrn_reflns_point_group_measured_fraction_full 0.956
_diffrn_reflns_point_group_measured_fraction_max 0.956
_diffrn_reflns_theta_full 50.667
_diffrn_reflns_theta_max 50.667
_diffrn_reflns_theta_min 2.286
_diffrn_source 'microfocus sealed X-ray tube'
_diffrn_source_current 1.1
_diffrn_source_type 'Incoatec I\ms'
_diffrn_source_voltage 50.0
_exptl_absorpt_coefficient_mu 4.207
_exptl_absorpt_correction_T_max 0.7500
_exptl_absorpt_correction_T_min 0.4323
_exptl_absorpt_correction_type multi-scan
_exptl_absorpt_process_details
;SADABS 2016/2: Krause, L., Herbst-Irmer, R., Sheldrick G.M. & Stalke D.,
 J. Appl. Cryst. 48 (2015) 3-10
;
_exptl_crystal_density_diffrn 0.633
_exptl_crystal_description block
_exptl_crystal_F_000 91632
_exptl_crystal_size_max 0.15
_exptl_crystal_size_mid 0.1
_exptl_crystal_size_min 0.1
_refine_diff_density_max 1.429
_refine_diff_density_min -1.046
_refine_diff_density_rms 0.128
_refine_ls_extinction_method none
_refine_ls_goodness_of_fit_ref 1.608
_refine_ls_hydrogen_treatment undef
_refine_ls_matrix_type fullcycle
_refine_ls_number_parameters 4896
_refine_ls_number_reflns 114995
_refine_ls_number_restraints 20773
_refine_ls_restrained_S_all 1.550
_refine_ls_R_factor_all 0.3397
_refine_ls_R_factor_gt 0.1570
_refine_ls_shift/su_max 0.016
_refine_ls_shift/su_mean 0.000
_refine_ls_structure_factor_coef Fsqd
_refine_ls_weighting_details 'w=1/[\s^2^(Fo^2^)+(0.0600P)^2^+1020.0000P] where P=(Fo^2^+2Fc^2^)/3'
_refine_ls_weighting_scheme calc
_refine_ls_wR_factor_gt 0.3446
_refine_ls_wR_factor_ref 0.3856
_reflns_Friedel_coverage 0.000
_reflns_number_gt 25210
_reflns_number_total 114995
_reflns_threshold_expression 'I > 2\s(I)'
_cod_data_source_file d4sc02736a2.cif
_cod_data_source_block cu_20230904_XAJT_28_S_1_0m_sq
_cod_original_cell_volume 511754(140)
_cod_database_code 1572783
_shelx_shelxl_version_number 2019/2
_shelx_space_group_comment
;
The symmetry employed for this shelxl refinement is uniquely defined
by the following loop, which should always be used as a source of
symmetry information in preference to the above space-group names.
They are only intended as comments.
;
_diffrn_measurement_ambient_temperature_device_make 'Oxford Cryostream 800'

loop_
_space_group_symop_operation_xyz
'x, y, z'
'-y, x-y, z'
'-x+y, -x, z'
'x+2/3, y+1/3, z+1/3'
'-y+2/3, x-y+1/3, z+1/3'
'-x+y+2/3, -x+1/3, z+1/3'
'x+1/3, y+2/3, z+2/3'
'-y+1/3, x-y+2/3, z+2/3'
'-x+y+1/3, -x+2/3, z+2/3'
'-x, -y, -z'
'y, -x+y, -z'
'x-y, x, -z'
'-x+2/3, -y+1/3, -z+1/3'
'y+2/3, -x+y+1/3, -z+1/3'
'x-y+2/3, x+1/3, -z+1/3'
'-x+1/3, -y+2/3, -z+2/3'
'y+1/3, -x+y+2/3, -z+2/3'
'x-y+1/3, x+2/3, -z+2/3'

loop_
_atom_site_label
_atom_site_type_symbol
_atom_site_fract_x
_atom_site_fract_y
_atom_site_fract_z
_atom_site_U_iso_or_equiv
_atom_site_adp_type
_atom_site_occupancy
_atom_site_site_symmetry_order
_atom_site_calc_flag
_atom_site_refinement_flags_posn
_atom_site_refinement_flags_adp
_atom_site_refinement_flags_occupancy
_atom_site_disorder_assembly
_atom_site_disorder_group
Pt1 Pt 0.51102(3) 0.50860(3) 0.67014(2) 0.148 Uani 1 1 d . U . . .
Pt2 Pt 0.40939(3) 0.39963(3) 0.61658(2) 0.158 Uani 1 1 d . . . . .
Pt3 Pt 0.59566(3) 0.45945(3) 0.36515(2) 0.163 Uani 1 1 d . U . . .
Pt4 Pt 0.68814(3) 0.63875(3) 0.66263(2) 0.160 Uani 1 1 d . U . . .
Pt5 Pt 0.80086(3) 0.65204(3) 0.61035(2) 0.187 Uani 1 1 d . . . . .
Pt6 Pt 0.80320(3) 0.52515(3) 0.36588(2) 0.166 Uani 1 1 d . . . . .
Pt7 Pt 0.48025(4) 0.46834(4) 0.42547(2) 0.209 Uani 1 1 d . U . . .
Pt8 Pt 0.70343(4) 0.54970(4) 0.56717(2) 0.222 Uani 1 1 d . . . . .
Pt9 Pt 0.50137(4) 0.39239(4) 0.56939(2) 0.223 Uani 1 1 d . . . . .
Pt10 Pt 0.70406(4) 0.52416(4) 0.72675(2) 0.227 Uani 1 1 d . . . . .
Pt11 Pt 0.58442(5) 0.57236(5) 0.47892(2) 0.268 Uani 1 1 d . U . . .
Pt12 Pt 0.85604(4) 0.47365(4) 0.73250(2) 0.238 Uani 1 1 d . . . . .
Pt13 Pt 0.58629(5) 0.48268(5) 0.52586(2) 0.261 Uani 1 1 d . U . . .
Pt14 Pt 0.44170(6) 0.27589(7) 0.52631(2) 0.381 Uani 1 1 d . U . . .
Pt15 Pt 0.84433(8) 0.66750(7) 0.48339(2) 0.443 Uani 1 1 d D . . . .
Pt16 Pt 0.94621(5) 0.65889(8) 0.43147(3) 0.510 Uani 1 1 d D U . . .
C1_1 C 0.4819(5) 0.4843(5) 0.65520(14) 0.118 Uani 1 1 d D U . . .
C2_1 C 0.4823(4) 0.4793(3) 0.64653(8) 0.130 Uani 1 1 d DG U . . .
C3_1 C 0.4592(3) 0.4620(3) 0.64275(12) 0.127 Uani 1 1 d DG U . . .
C4_1 C 0.4593(3) 0.4556(3) 0.63476(12) 0.139 Uani 1 1 d DG U . . .
C5_1 C 0.4826(5) 0.4665(4) 0.63056(8) 0.165 Uani 1 1 d DG U . . .
C6_1 C 0.5057(3) 0.4838(4) 0.63434(12) 0.148 Uani 1 1 d DG U . . .
C7_1 C 0.5056(3) 0.4902(3) 0.64232(12) 0.145 Uani 1 1 d DG U . . .
C8_1 C 0.4354(4) 0.4352(4) 0.63014(15) 0.146 Uani 1 1 d D U . . .
C9_1 C 0.5297(3) 0.4944(3) 0.62932(14) 0.154 Uani 1 1 d DG U . . .
C10_1 C 0.5526(5) 0.4991(4) 0.63297(8) 0.162 Uani 1 1 d DG U . . .
C11_1 C 0.5755(3) 0.5095(4) 0.62857(16) 0.172 Uani 1 1 d DG U . . .
C12_1 C 0.5754(3) 0.5152(3) 0.62050(15) 0.180 Uani 1 1 d DG U . . .
C13_1 C 0.5524(5) 0.5104(4) 0.61685(8) 0.165 Uani 1 1 d DG U . . .
C14_1 C 0.5296(3) 0.5001(4) 0.62126(15) 0.151 Uani 1 1 d DG U . . .
C15_1 C 0.5971(4) 0.5173(6) 0.60732(10) 0.194 Uani 1 1 d DG U . . .
C16_1 C 0.5838(3) 0.4907(5) 0.60590(13) 0.171 Uani 1 1 d DG U . . .
C17_1 C 0.5826(3) 0.4813(3) 0.59821(18) 0.156 Uani 1 1 d DG U . . .
C18_1 C 0.5947(4) 0.4986(6) 0.59193(10) 0.172 Uani 1 1 d DG U . . .
C19_1 C 0.6080(4) 0.5252(5) 0.59335(13) 0.168 Uani 1 1 d DG U . . .
C20_1 C 0.6093(3) 0.5345(3) 0.60104(18) 0.162 Uani 1 1 d DG U . . .
C21_1 C 0.6232(4) 0.5473(4) 0.61809(12) 0.178 Uani 1 1 d DG U . . .
C22_1 C 0.6230(4) 0.5651(5) 0.62342(14) 0.174 Uani 1 1 d DG U . . .
C23_1 C 0.6461(6) 0.5842(4) 0.62676(10) 0.190 Uani 1 1 d DG U . . .
C24_1 C 0.6694(4) 0.5856(3) 0.62477(13) 0.167 Uani 1 1 d DG U . . .
C25_1 C 0.6697(3) 0.5678(5) 0.61944(13) 0.146 Uani 1 1 d DG U . . .
C26_1 C 0.6466(6) 0.5487(4) 0.61609(10) 0.146 Uani 1 1 d DG U . . .
C27_1 C 0.6948(2) 0.6080(3) 0.62829(10) 0.153 Uani 1 1 d DG U . . .
C28_1 C 0.6944(2) 0.6174(3) 0.63588(10) 0.151 Uani 1 1 d DG U . . .
C29_1 C 0.7171(3) 0.6371(3) 0.63923(8) 0.153 Uani 1 1 d DG U . . .
C30_1 C 0.7403(2) 0.6475(3) 0.63499(8) 0.147 Uani 1 1 d DG U . . .
C31_1 C 0.7407(2) 0.6381(3) 0.62741(8) 0.137 Uani 1 1 d DG U . . .
C32_1 C 0.7180(3) 0.6184(3) 0.62406(8) 0.157 Uani 1 1 d DG U . . .
C33_1 C 0.7167(4) 0.6472(5) 0.64765(10) 0.145 Uani 1 1 d D U . . .
C34_1 C 0.7667(3) 0.6481(5) 0.62302(12) 0.148 Uani 1 1 d D U . . .
C35_1 C 0.5979(4) 0.4920(4) 0.58322(8) 0.194 Uani 1 1 d DG U . . .
C36_1 C 0.6214(3) 0.5052(3) 0.57916(9) 0.178 Uani 1 1 d DG U . . .
C37_1 C 0.6234(3) 0.4981(3) 0.57138(9) 0.167 Uani 1 1 d DG U . . .
C38_1 C 0.6019(3) 0.4778(3) 0.56767(7) 0.178 Uani 1 1 d DG U . . .
C39_1 C 0.5784(3) 0.4646(3) 0.57173(9) 0.190 Uani 1 1 d DG U . . .
C40_1 C 0.5764(3) 0.4717(3) 0.57950(9) 0.196 Uani 1 1 d DG U . . .
C41_1 C 0.6493(3) 0.5126(4) 0.56687(13) 0.199 Uani 1 1 d D U . . .
C42_1 C 0.5547(4) 0.4422(4) 0.56760(14) 0.219 Uani 1 1 d D U . . .
O1_1 O 0.5066(3) 0.5025(3) 0.65833(9) 0.112 Uani 1 1 d D U . . .
O2_1 O 0.4614(4) 0.4752(4) 0.65887(10) 0.178 Uani 1 1 d D U . . .
O3_1 O 0.4141(3) 0.4238(3) 0.63448(12) 0.162 Uani 1 1 d D U . . .
O4_1 O 0.4374(3) 0.4319(3) 0.62255(11) 0.165 Uani 1 1 d D U . . .
O5_1 O 0.6931(3) 0.6357(3) 0.65102(10) 0.152 Uani 1 1 d D U . . .
O6_1 O 0.7355(3) 0.6637(4) 0.65137(12) 0.191 Uani 1 1 d D U . . .
O7_1 O 0.7871(4) 0.6679(4) 0.62633(12) 0.213 Uani 1 1 d D U . . .
O8_1 O 0.7652(3) 0.6381(3) 0.61591(11) 0.164 Uani 1 1 d D U . . .
O9_1 O 0.6645(4) 0.5340(4) 0.57082(13) 0.215 Uani 1 1 d D U . . .
O10_1 O 0.6484(3) 0.5054(4) 0.55953(12) 0.207 Uani 1 1 d D U . . .
O11_1 O 0.5326(4) 0.4260(4) 0.57277(10) 0.236 Uani 1 1 d D U . . .
O12_1 O 0.5560(4) 0.4298(5) 0.56244(11) 0.271 Uani 1 1 d D U . . .
N1_1 N 0.5966(4) 0.5259(5) 0.61537(13) 0.196 Uani 1 1 d D U . . .
N1_3 N 0.8124(4) 0.6353(5) 0.61950(11) 0.172 Uani 1 1 d DG U . . .
C1_3 C 0.8274(4) 0.6494(3) 0.62599(17) 0.150 Uani 1 1 d DG U . . .
C2_3 C 0.8304(3) 0.6366(5) 0.63248(11) 0.162 Uani 1 1 d DG U . . .
C3_3 C 0.8185(4) 0.6097(6) 0.63248(11) 0.169 Uani 1 1 d DG U . . .
C4_3 C 0.8034(4) 0.5955(3) 0.62599(17) 0.172 Uani 1 1 d DG U . . .
C5_3 C 0.8004(3) 0.6084(5) 0.61949(11) 0.172 Uani 1 1 d DG U . . .
C6_3 C 0.8259(5) 0.6005(5) 0.63996(9) 0.158 Uani 1 1 d DG U . . .
C7_3 C 0.8061(3) 0.5755(5) 0.64178(12) 0.164 Uani 1 1 d DG U . . .
C8_3 C 0.8083(4) 0.5627(3) 0.64842(15) 0.159 Uani 1 1 d DG U . . .
C9_3 C 0.8303(5) 0.5748(5) 0.65324(9) 0.144 Uani 1 1 d DG U . . .
C10_3 C 0.8500(3) 0.5997(5) 0.65142(13) 0.165 Uani 1 1 d DG U . . .
C11_3 C 0.8478(4) 0.6126(3) 0.64478(15) 0.156 Uani 1 1 d DG U . . .
C12_3 C 0.8309(4) 0.5641(3) 0.66138(9) 0.137 Uani 1 1 d DG U . . .
C13_3 C 0.8497(3) 0.5567(4) 0.66182(10) 0.140 Uani 1 1 d DG U . . .
C14_3 C 0.8520(3) 0.5450(3) 0.66873(15) 0.133 Uani 1 1 d DG U . . .
C15_3 C 0.8356(4) 0.5407(3) 0.67518(9) 0.148 Uani 1 1 d DG U . . .
C16_3 C 0.8169(3) 0.5481(3) 0.67474(10) 0.146 Uani 1 1 d DG U . . .
C17_3 C 0.8145(3) 0.5598(3) 0.66783(15) 0.143 Uani 1 1 d DG U . . .
C18_3 C 0.7967(4) 0.5700(4) 0.66645(10) 0.154 Uani 1 1 d DG U . . .
C19_3 C 0.8071(2) 0.5963(4) 0.66490(10) 0.136 Uani 1 1 d DG U . . .
C20_3 C 0.7910(4) 0.6070(2) 0.66465(10) 0.141 Uani 1 1 d DG U . . .
C21_3 C 0.7645(4) 0.5913(4) 0.66594(10) 0.136 Uani 1 1 d DG U . . .
C22_3 C 0.7541(2) 0.5650(4) 0.66749(10) 0.132 Uani 1 1 d DG U . . .
C23_3 C 0.7702(4) 0.5543(3) 0.66774(10) 0.146 Uani 1 1 d DG U . . .
C24_3 C 0.8701(4) 0.5615(5) 0.65506(12) 0.149 Uani 1 1 d DG U . . .
C25_3 C 0.8963(5) 0.5795(4) 0.65620(10) 0.155 Uani 1 1 d DG U . . .
C26_3 C 0.9141(3) 0.5839(3) 0.65017(17) 0.159 Uani 1 1 d DG U . . .
C27_3 C 0.9058(5) 0.5705(5) 0.64299(12) 0.166 Uani 1 1 d DG U . . .
C28_3 C 0.8797(6) 0.5525(4) 0.64184(9) 0.158 Uani 1 1 d DG U . . .
C29_3 C 0.8618(3) 0.5480(3) 0.64787(16) 0.155 Uani 1 1 d DG U . . .
C30_3 C 0.8711(4) 0.5348(4) 0.66990(12) 0.140 Uani 1 1 d DG U . . .
C31_3 C 0.8933(5) 0.5484(3) 0.67456(10) 0.137 Uani 1 1 d DG U . . .
C32_3 C 0.9122(3) 0.5412(4) 0.67456(11) 0.159 Uani 1 1 d DG U . . .
C33_3 C 0.9090(4) 0.5205(4) 0.66991(13) 0.146 Uani 1 1 d DG U . . .
C34_3 C 0.8868(5) 0.5069(3) 0.66525(10) 0.153 Uani 1 1 d DG U . . .
C35_3 C 0.8679(3) 0.5141(4) 0.66524(10) 0.167 Uani 1 1 d DG U . . .
C36_3 C 0.8393(4) 0.5322(5) 0.68358(10) 0.149 Uani 1 1 d DG U . . .
C37_3 C 0.8482(3) 0.5481(3) 0.69030(17) 0.141 Uani 1 1 d DG U . . .
C38_3 C 0.8505(3) 0.5380(5) 0.69756(11) 0.174 Uani 1 1 d DG U . . .
C39_3 C 0.8439(4) 0.5121(5) 0.69811(10) 0.167 Uani 1 1 d DG U . . .
C40_3 C 0.8350(3) 0.4962(3) 0.69140(17) 0.148 Uani 1 1 d DG U . . .
C41_3 C 0.8327(3) 0.5063(5) 0.68413(11) 0.156 Uani 1 1 d DG U . . .
C42_3 C 0.8009(4) 0.5477(6) 0.68180(9) 0.180 Uani 1 1 d DG U . . .
C43_3 C 0.8002(4) 0.5682(3) 0.68552(14) 0.160 Uani 1 1 d DG U . . .
C44_3 C 0.7833(5) 0.5635(4) 0.69187(13) 0.145 Uani 1 1 d DG U . . .
C45_3 C 0.7672(3) 0.5382(6) 0.69451(9) 0.158 Uani 1 1 d DG U . . .
C46_3 C 0.7679(4) 0.5177(3) 0.69080(14) 0.189 Uani 1 1 d DG U . . .
C47_3 C 0.7848(5) 0.5224(4) 0.68444(13) 0.184 Uani 1 1 d DG U . . .
C48_3 C 0.9394(6) 0.5628(4) 0.62462(11) 0.170 Uani 1 1 d DG U . . .
C49_3 C 0.9205(3) 0.5569(3) 0.63039(16) 0.175 Uani 1 1 d DG U . . .
C50_3 C 0.9246(4) 0.5747(6) 0.63643(12) 0.175 Uani 1 1 d DG U . . .
C51_3 C 0.9476(6) 0.5983(5) 0.63668(11) 0.183 Uani 1 1 d DG U . . .
C52_3 C 0.9666(3) 0.6042(3) 0.63091(16) 0.181 Uani 1 1 d DG U . . .
N2_3 N 0.9625(4) 0.5865(5) 0.62487(11) 0.157 Uani 1 1 d DG U . . .
C53_3 C 0.7434(4) 0.6009(5) 0.66595(11) 0.161 Uani 1 1 d DG U . . .
C54_3 C 0.7523(3) 0.6273(4) 0.66700(10) 0.170 Uani 1 1 d DG U . . .
C55_3 C 0.7354(5) 0.6369(3) 0.66607(10) 0.152 Uani 1 1 d DG U . . .
N3_3 N 0.7096(4) 0.6201(5) 0.66410(9) 0.140 Uani 1 1 d DG U . . .
C56_3 C 0.7006(3) 0.5938(4) 0.66305(10) 0.147 Uani 1 1 d DG U . . .
C57_3 C 0.7175(5) 0.5842(3) 0.66398(11) 0.158 Uani 1 1 d DG U . . .
C58_3 C 0.7467(5) 0.5513(4) 0.71500(12) 0.203 Uani 1 1 d DG U . . .
C59_3 C 0.7617(3) 0.5560(3) 0.70815(17) 0.187 Uani 1 1 d DG U . . .
C60_3 C 0.7528(5) 0.5380(5) 0.70195(11) 0.181 Uani 1 1 d DG U . . .
C61_3 C 0.7289(5) 0.5154(4) 0.70259(12) 0.202 Uani 1 1 d DG U . . .
C62_3 C 0.7139(3) 0.5107(3) 0.70944(17) 0.179 Uani 1 1 d DG U . . .
N4_3 N 0.7228(5) 0.5286(5) 0.71564(11) 0.188 Uani 1 1 d DG U . . .
C63_3 C 0.8388(4) 0.4665(3) 0.71411(18) 0.210 Uani 1 1 d DG U . . .
C64_3 C 0.8382(4) 0.4768(5) 0.70671(13) 0.182 Uani 1 1 d DG U . . .
C65_3 C 0.8507(5) 0.5036(6) 0.70568(11) 0.193 Uani 1 1 d DG U . . .
C66_3 C 0.8637(4) 0.5200(3) 0.71205(18) 0.174 Uani 1 1 d DG U . . .
C67_3 C 0.8643(4) 0.5097(5) 0.71945(13) 0.209 Uani 1 1 d DG U . . .
N5_3 N 0.8518(4) 0.4829(6) 0.72048(10) 0.205 Uani 1 1 d DG U . . .
C68_3 C 0.9459(5) 0.4828(3) 0.66914(10) 0.177 Uani 1 1 d DG U . . .
C69_3 C 0.9265(3) 0.4894(4) 0.66924(11) 0.169 Uani 1 1 d DG U . . .
C70_3 C 0.9325(4) 0.5144(5) 0.67133(11) 0.165 Uani 1 1 d DG U . . .
C71_3 C 0.9579(5) 0.5328(3) 0.67332(10) 0.155 Uani 1 1 d DG U . . .
C72_3 C 0.9772(3) 0.5262(4) 0.67322(10) 0.150 Uani 1 1 d DG U . . .
N6_3 N 0.9712(4) 0.5012(5) 0.67113(10) 0.144 Uani 1 1 d DG U . . .
C1_5 C 0.7408(4) 0.5065(4) 0.7307(2) 0.240 Uani 1 1 d D U . . .
C2_5 C 0.7499(3) 0.4864(3) 0.73091(15) 0.246 Uani 1 1 d DG U . . .
C3_5 C 0.7763(2) 0.4948(2) 0.73147(15) 0.260 Uani 1 1 d DG U . . .
C4_5 C 0.7846(3) 0.4767(3) 0.73203(15) 0.266 Uani 1 1 d DG U . . .
C5_5 C 0.7665(3) 0.4503(2) 0.73203(15) 0.275 Uani 1 1 d DG U . . .
C6_5 C 0.7401(3) 0.4419(2) 0.73148(14) 0.272 Uani 1 1 d DG U . . .
C7_5 C 0.7318(2) 0.4600(3) 0.73092(14) 0.248 Uani 1 1 d DG U . . .
C8_5 C 0.8137(3) 0.4860(4) 0.7332(3) 0.267 Uani 1 1 d D U . . .
C9_5 C 0.7194(5) 0.4130(3) 0.73169(18) 0.273 Uani 1 1 d DG U . . .
C10_5 C 0.6967(6) 0.4038(5) 0.72726(15) 0.255 Uani 1 1 d DG U . . .
C11_5 C 0.6784(4) 0.3775(6) 0.72732(15) 0.257 Uani 1 1 d DG U . . .
C12_5 C 0.6827(5) 0.3603(2) 0.73181(18) 0.280 Uani 1 1 d DG U . . .
C13_5 C 0.7054(6) 0.3695(5) 0.73625(15) 0.292 Uani 1 1 d DG U . . .
C14_5 C 0.7238(4) 0.3958(6) 0.73619(15) 0.272 Uani 1 1 d DG U . . .
O1_5 O 0.7567(4) 0.5307(4) 0.72987(16) 0.262 Uani 1 1 d D U . . .
O2_5 O 0.7175(4) 0.4992(4) 0.72892(15) 0.232 Uani 1 1 d D U . . .
O3_5 O 0.8197(4) 0.4676(4) 0.73197(15) 0.242 Uani 1 1 d D U . . .
O4_5 O 0.8343(4) 0.5098(4) 0.73367(16) 0.265 Uani 1 1 d D U . . .
N1_5 N 0.666700 0.333302 0.731800 0.285 Uani 1 3 d DS TU P . .
N1_6 N 0.5247(3) 0.3765(3) 0.5715(2) 0.221 Uani 1 1 d DG U . . .
C1_6 C 0.5374(6) 0.3731(4) 0.56504(12) 0.217 Uani 1 1 d DG U . . .
C2_6 C 0.5574(5) 0.3679(4) 0.56633(17) 0.242 Uani 1 1 d DG U . . .
C3_6 C 0.5647(3) 0.3660(4) 0.5741(2) 0.246 Uani 1 1 d DG U . . .
C4_6 C 0.5520(6) 0.3694(4) 0.58055(12) 0.235 Uani 1 1 d DG U . . .
C5_6 C 0.5320(5) 0.3746(4) 0.57927(16) 0.199 Uani 1 1 d DG U . . .
C6_6 C 0.5857(4) 0.3588(4) 0.57576(18) 0.252 Uani 1 1 d DG U . . .
C7_6 C 0.5890(4) 0.3505(4) 0.58321(15) 0.238 Uani 1 1 d DG U . . .
C8_6 C 0.6084(4) 0.3441(4) 0.58432(11) 0.276 Uani 1 1 d DG U . . .
C9_6 C 0.6244(4) 0.3460(4) 0.57798(14) 0.272 Uani 1 1 d DG U . . .
C10_6 C 0.6210(4) 0.3543(5) 0.57053(11) 0.283 Uani 1 1 d DG U . . .
C11_6 C 0.6017(5) 0.3607(4) 0.56942(13) 0.274 Uani 1 1 d DG U . . .
C12_6 C 0.6456(7) 0.3388(10) 0.5792(2) 0.303 Uani 1 1 d D U . . .
C13_6 C 0.6709(10) 0.3593(4) 0.5784(2) 0.297 Uani 1 1 d D U . . .
C14_6 C 0.6791(4) 0.3883(3) 0.57752(13) 0.290 Uani 1 1 d DG U . . .
C15_6 C 0.6884(4) 0.4007(4) 0.57023(12) 0.314 Uani 1 1 d DG U . . .
C16_6 C 0.6929(4) 0.4258(4) 0.56915(10) 0.280 Uani 1 1 d DG U . . .
C17_6 C 0.6881(4) 0.4385(3) 0.57535(11) 0.268 Uani 1 1 d DG U . . .
C18_6 C 0.6789(4) 0.4260(3) 0.58265(10) 0.261 Uani 1 1 d DG U . . .
C19_6 C 0.6744(4) 0.4009(3) 0.58373(11) 0.269 Uani 1 1 d DG U . . .
C20_6 C 0.6994(4) 0.5069(3) 0.57805(13) 0.245 Uani 1 1 d DG U . . .
C21_6 C 0.6933(4) 0.4816(3) 0.57977(10) 0.278 Uani 1 1 d DG U . . .
C22_6 C 0.6881(4) 0.4640(3) 0.57360(10) 0.264 Uani 1 1 d DG U . . .
C23_6 C 0.6889(4) 0.4717(4) 0.56570(10) 0.256 Uani 1 1 d DG U . . .
C24_6 C 0.6950(4) 0.4970(4) 0.56398(12) 0.254 Uani 1 1 d DG U . . .
N2_6 N 0.7002(4) 0.5146(3) 0.57015(15) 0.243 Uani 1 1 d DG U . . .
N1_10 N 0.9077(3) 0.6406(8) 0.42941(14) 0.350 Uani 1 1 d DG U . . .
C1_10 C 0.8956(6) 0.6553(4) 0.42843(16) 0.354 Uani 1 1 d DG U . . .
C2_10 C 0.8687(7) 0.6431(7) 0.42806(16) 0.297 Uani 1 1 d DG U . . .
C3_10 C 0.8538(3) 0.6162(7) 0.42868(14) 0.294 Uani 1 1 d DG U . . .
C4_10 C 0.8659(7) 0.6015(4) 0.42966(16) 0.330 Uani 1 1 d DG U . . .
C5_10 C 0.8929(7) 0.6137(8) 0.43003(15) 0.341 Uani 1 1 d DG U . . .
C6_10 C 0.8239(3) 0.6061(6) 0.42756(15) 0.268 Uani 1 1 d DG U . . .
C7_10 C 0.8095(6) 0.5801(6) 0.42973(14) 0.261 Uani 1 1 d DG U . . .
C8_10 C 0.7826(6) 0.5667(4) 0.42886(14) 0.264 Uani 1 1 d DG U . . .
C9_10 C 0.7702(3) 0.5794(6) 0.42582(14) 0.232 Uani 1 1 d DG U . . .
C10_10 C 0.7846(6) 0.6054(6) 0.42365(13) 0.263 Uani 1 1 d DG U . . .
C11_10 C 0.8114(6) 0.6188(4) 0.42452(15) 0.278 Uani 1 1 d DG U . . .
C12_10 C 0.7400(3) 0.5669(4) 0.42586(16) 0.195 Uani 1 1 d DG U . . .
C13_10 C 0.7281(5) 0.5696(4) 0.43266(11) 0.219 Uani 1 1 d DG U . . .
C14_10 C 0.7014(5) 0.5599(4) 0.43272(11) 0.242 Uani 1 1 d DG U . . .
C15_10 C 0.6867(3) 0.5476(4) 0.42598(16) 0.239 Uani 1 1 d DG U . . .
C16_10 C 0.6986(5) 0.5450(4) 0.41918(11) 0.212 Uani 1 1 d DG U . . .
C17_10 C 0.7253(5) 0.5546(4) 0.41912(11) 0.181 Uani 1 1 d DG U . . .
C18_10 C 0.7412(4) 0.5540(5) 0.41263(10) 0.194 Uani 1 1 d DG U . . .
C19_10 C 0.7516(4) 0.5741(4) 0.40707(15) 0.206 Uani 1 1 d DG U . . .
C20_10 C 0.7634(4) 0.5718(4) 0.40019(12) 0.203 Uani 1 1 d DG U . . .
C21_10 C 0.7648(4) 0.5494(5) 0.39887(10) 0.191 Uani 1 1 d DG U . . .
C22_10 C 0.7543(4) 0.5293(4) 0.40443(15) 0.198 Uani 1 1 d DG U . . .
C23_10 C 0.7425(4) 0.5316(4) 0.41131(12) 0.209 Uani 1 1 d DG U . . .
C24_10 C 0.7425(6) 0.5824(7) 0.44074(15) 0.257 Uani 1 1 d D U . . .
C25_10 C 0.7525(9) 0.6089(7) 0.4422(2) 0.311 Uani 1 1 d D U . . .
C26_10 C 0.7691(8) 0.6228(6) 0.4486(2) 0.307 Uani 1 1 d D U . . .
C27_10 C 0.7702(8) 0.6077(7) 0.4546(2) 0.285 Uani 1 1 d D U . . .
C28_10 C 0.7596(8) 0.5813(7) 0.4536(2) 0.278 Uani 1 1 d D U . . .
C29_10 C 0.7428(7) 0.5681(5) 0.4473(2) 0.269 Uani 1 1 d D U . . .
C30_10 C 0.6852(6) 0.5629(7) 0.43936(16) 0.241 Uani 1 1 d D U . . .
C31_10 C 0.6849(7) 0.5859(6) 0.4411(2) 0.268 Uani 1 1 d D U . . .
C32_10 C 0.6665(8) 0.5852(7) 0.4466(2) 0.272 Uani 1 1 d D U . . .
C33_10 C 0.6589(7) 0.5676(7) 0.45298(17) 0.253 Uani 1 1 d D U . . .
C34_10 C 0.6566(7) 0.5440(6) 0.45086(19) 0.242 Uani 1 1 d D U . . .
C35_10 C 0.6728(7) 0.5428(6) 0.4449(2) 0.248 Uani 1 1 d D U . . .
C36_10 C 0.6570(4) 0.5376(6) 0.4248(2) 0.223 Uani 1 1 d D U . . .
C37_10 C 0.6459(6) 0.5521(5) 0.4221(2) 0.230 Uani 1 1 d D U . . .
C38_10 C 0.6186(6) 0.5414(6) 0.4229(2) 0.221 Uani 1 1 d D U . . .
C39_10 C 0.6021(4) 0.5148(6) 0.42378(19) 0.198 Uani 1 1 d D U . . .
C40_10 C 0.6132(6) 0.5009(5) 0.42690(19) 0.196 Uani 1 1 d D U . . .
C41_10 C 0.6404(6) 0.5116(6) 0.4269(2) 0.213 Uani 1 1 d D U . . .
C42_10 C 0.6850(6) 0.5360(6) 0.41118(15) 0.211 Uani 1 1 d D U . . .
C43_10 C 0.6817(7) 0.5501(5) 0.4054(2) 0.218 Uani 1 1 d D U . . .
C44_10 C 0.6640(7) 0.5370(6) 0.39914(18) 0.204 Uani 1 1 d D U . . .
C45_10 C 0.6552(6) 0.5108(6) 0.39761(14) 0.185 Uani 1 1 d D U . . .
C46_10 C 0.6588(6) 0.4962(5) 0.40362(19) 0.196 Uani 1 1 d D U . . .
C47_10 C 0.6749(7) 0.5097(6) 0.41002(17) 0.216 Uani 1 1 d D U . . .
C48_10 C 0.8054(6) 0.6236(7) 0.47463(15) 0.289 Uani 1 1 d DG U . . .
C49_10 C 0.7918(5) 0.6092(4) 0.4680(2) 0.280 Uani 1 1 d DG U . . .
C50_10 C 0.7887(5) 0.6216(6) 0.46138(14) 0.300 Uani 1 1 d DG U . . .
C51_10 C 0.7992(6) 0.6484(7) 0.46145(15) 0.307 Uani 1 1 d DG U . . .
C52_10 C 0.8128(5) 0.6628(4) 0.4681(2) 0.314 Uani 1 1 d DG U . . .
N2_10 N 0.8159(5) 0.6503(7) 0.47470(15) 0.306 Uani 1 1 d DG U . . .
C53_10 C 0.7741(6) 0.5433(6) 0.39058(13) 0.191 Uani 1 1 d D U . . .
C54_10 C 0.7825(6) 0.5615(5) 0.38432(17) 0.175 Uani 1 1 d D U . . .
C55_10 C 0.7910(5) 0.5574(5) 0.37683(15) 0.157 Uani 1 1 d D U . . .
N3_10 N 0.7951(5) 0.5362(5) 0.37669(13) 0.173 Uani 1 1 d D U . . .
C56_10 C 0.7876(7) 0.5186(6) 0.38298(19) 0.210 Uani 1 1 d D U . . .
C57_10 C 0.7733(6) 0.5193(5) 0.38957(16) 0.193 Uani 1 1 d D U . . .
C58_10 C 0.6282(4) 0.5057(5) 0.37633(10) 0.181 Uani 1 1 d DG U . . .
C59_10 C 0.6428(3) 0.5176(3) 0.38313(16) 0.142 Uani 1 1 d DG U . . .
C60_10 C 0.6413(4) 0.5026(5) 0.38972(10) 0.193 Uani 1 1 d DG U . . .
C61_10 C 0.6253(4) 0.4758(5) 0.38951(11) 0.213 Uani 1 1 d DG U . . .
C62_10 C 0.6107(3) 0.4639(3) 0.38270(16) 0.196 Uani 1 1 d DG U . . .
N4_10 N 0.6122(3) 0.4789(5) 0.37611(10) 0.165 Uani 1 1 d DG U . . .
C63_10 C 0.5300(5) 0.4682(3) 0.42449(10) 0.204 Uani 1 1 d DG U . . .
C64_10 C 0.5567(6) 0.4785(5) 0.42468(11) 0.207 Uani 1 1 d DG U . . .
C65_10 C 0.5732(3) 0.5050(6) 0.42365(11) 0.201 Uani 1 1 d DG U . . .
C66_10 C 0.5630(5) 0.5212(3) 0.42244(11) 0.207 Uani 1 1 d DG U . . .
C67_10 C 0.5363(6) 0.5110(5) 0.42225(11) 0.197 Uani 1 1 d DG U . . .
N5_10 N 0.5197(3) 0.4844(6) 0.42328(10) 0.169 Uani 1 1 d DG U . . .
C68_10 C 0.6158(5) 0.5544(5) 0.47159(12) 0.240 Uani 1 1 d DG U . . .
C69_10 C 0.6317(5) 0.5534(5) 0.46569(18) 0.215 Uani 1 1 d DG U . . .
C70_10 C 0.6410(4) 0.5718(6) 0.45959(13) 0.257 Uani 1 1 d DG U . . .
C71_10 C 0.6344(5) 0.5911(5) 0.45940(14) 0.288 Uani 1 1 d DG U . . .
C72_10 C 0.6185(5) 0.5921(5) 0.4653(2) 0.260 Uani 1 1 d DG U . . .
N6_10 N 0.6092(4) 0.5738(7) 0.47140(13) 0.255 Uani 1 1 d DG U . . .
C1_8 C 0.6505(4) 0.4739(4) 0.36398(19) 0.171 Uani 1 1 d D U . . .
C2_8 C 0.6727(4) 0.4679(4) 0.36462(18) 0.156 Uani 1 1 d D U . . .
C3_8 C 0.6975(4) 0.4895(4) 0.36429(17) 0.159 Uani 1 1 d D U . . .
C4_8 C 0.7173(3) 0.4839(4) 0.36560(16) 0.139 Uani 1 1 d D U . . .
C5_8 C 0.7123(4) 0.4585(4) 0.36557(15) 0.122 Uani 1 1 d D U . . .
C6_8 C 0.6878(4) 0.4378(3) 0.36737(17) 0.151 Uani 1 1 d D U . . .
C7_8 C 0.6681(4) 0.4425(4) 0.36493(17) 0.142 Uani 1 1 d D U . . .
C8_8 C 0.7453(4) 0.5071(4) 0.36463(19) 0.182 Uani 1 1 d D U . . .
C9_8 C 0.6827(6) 0.4102(3) 0.36891(15) 0.203 Uani 1 1 d DG U . . .
C10_8 C 0.6578(5) 0.3908(5) 0.37106(15) 0.260 Uani 1 1 d DG U . . .
C11_8 C 0.6518(3) 0.3651(4) 0.37135(15) 0.250 Uani 1 1 d DG U . . .
C12_8 C 0.6707(6) 0.3586(3) 0.36950(16) 0.209 Uani 1 1 d DG U . . .
C13_8 C 0.6956(5) 0.3779(5) 0.36736(16) 0.249 Uani 1 1 d DG U . . .
C14_8 C 0.7015(3) 0.4037(4) 0.36707(15) 0.266 Uani 1 1 d DG U . . .
O1_8 O 0.6552(4) 0.4970(4) 0.36271(14) 0.209 Uani 1 1 d D U . . .
O2_8 O 0.6273(3) 0.4563(4) 0.36464(11) 0.168 Uani 1 1 d D U . . .
O3_8 O 0.7629(3) 0.4994(3) 0.36466(12) 0.184 Uani 1 1 d D U . . .
O4_8 O 0.7527(4) 0.5323(4) 0.36553(14) 0.217 Uani 1 1 d D U . . .
N1_8 N 0.666667 0.333333 0.3701(3) 0.209 Uani 1 3 d DS TU P . .
C1_9 C 0.5044(7) 0.4942(5) 0.44046(16) 0.228 Uani 1 1 d D U . . .
C2_9 C 0.5114(6) 0.4919(5) 0.44881(12) 0.221 Uani 1 1 d D U . . .
C3_9 C 0.5252(6) 0.5153(5) 0.45308(16) 0.243 Uani 1 1 d D U . . .
C4_9 C 0.5352(6) 0.5174(5) 0.46077(16) 0.231 Uani 1 1 d D U . . .
C5_9 C 0.5263(7) 0.4946(6) 0.46518(14) 0.224 Uani 1 1 d D U . . .
C6_9 C 0.5109(6) 0.4711(5) 0.46121(16) 0.222 Uani 1 1 d D U . . .
C7_9 C 0.5021(6) 0.4693(5) 0.45331(16) 0.209 Uani 1 1 d D U . . .
C8_9 C 0.5487(6) 0.5436(5) 0.46508(17) 0.226 Uani 1 1 d D U . . .
C9_9 C 0.5007(7) 0.4464(5) 0.46594(18) 0.230 Uani 1 1 d D U . . .
C10_9 C 0.4934(8) 0.4239(7) 0.46145(14) 0.250 Uani 1 1 d D U . . .
C11_9 C 0.4824(8) 0.4001(6) 0.46542(19) 0.275 Uani 1 1 d D U . . .
C12_9 C 0.4791(8) 0.3990(5) 0.47377(19) 0.291 Uani 1 1 d D U . . .
C13_9 C 0.4852(8) 0.4211(7) 0.47821(14) 0.246 Uani 1 1 d D U . . .
C14_9 C 0.4957(7) 0.4449(6) 0.47416(18) 0.225 Uani 1 1 d D U . . .
C15_9 C 0.4747(7) 0.3728(8) 0.48621(15) 0.284 Uani 1 1 d D U . . .
C16_9 C 0.5007(6) 0.3901(7) 0.48796(18) 0.260 Uani 1 1 d D U . . .
C17_9 C 0.5080(5) 0.3931(7) 0.4960(2) 0.253 Uani 1 1 d D U . . .
C18_9 C 0.4896(7) 0.3803(7) 0.50196(14) 0.257 Uani 1 1 d D U . . .
C19_9 C 0.4639(6) 0.3621(7) 0.50012(18) 0.265 Uani 1 1 d D U . . .
C20_9 C 0.4567(6) 0.3577(7) 0.4921(2) 0.275 Uani 1 1 d D U . . .
C21_9 C 0.4452(5) 0.3506(5) 0.47497(16) 0.318 Uani 1 1 d DG U . . .
C22_9 C 0.4278(6) 0.3533(4) 0.47008(18) 0.299 Uani 1 1 d DG U . . .
C23_9 C 0.4077(5) 0.3316(7) 0.46638(14) 0.289 Uani 1 1 d DG U . . .
C24_9 C 0.4050(4) 0.3073(5) 0.46757(16) 0.299 Uani 1 1 d DG U . . .
C25_9 C 0.4224(6) 0.3045(4) 0.47245(18) 0.314 Uani 1 1 d DG U . . .
C26_9 C 0.4425(5) 0.3262(7) 0.47616(14) 0.314 Uani 1 1 d DG U . . .
C27_9 C 0.3800(4) 0.2831(4) 0.46463(15) 0.314 Uani 1 1 d DG U . . .
C28_9 C 0.3704(4) 0.2842(4) 0.45714(15) 0.320 Uani 1 1 d DG U . . .
C29_9 C 0.3499(5) 0.2619(5) 0.45382(12) 0.323 Uani 1 1 d DG U . . .
C30_9 C 0.3390(4) 0.2386(4) 0.45799(15) 0.324 Uani 1 1 d DG U . . .
C31_9 C 0.3486(5) 0.2375(4) 0.46547(15) 0.322 Uani 1 1 d DG U . . .
C32_9 C 0.3691(5) 0.2598(5) 0.46879(12) 0.312 Uani 1 1 d DG U . . .
C33_9 C 0.3343(6) 0.2623(5) 0.44648(17) 0.319 Uani 1 1 d D U . . .
C34_9 C 0.3340(6) 0.2135(5) 0.47078(18) 0.312 Uani 1 1 d D U . . .
C35_9 C 0.4966(7) 0.3791(6) 0.51076(14) 0.270 Uani 1 1 d D U . . .
C36_9 C 0.4832(7) 0.3558(5) 0.51490(17) 0.272 Uani 1 1 d D U . . .
C37_9 C 0.4920(6) 0.3545(5) 0.52251(17) 0.287 Uani 1 1 d D U . . .
C38_9 C 0.5081(7) 0.3779(5) 0.52642(16) 0.261 Uani 1 1 d D U . . .
C39_9 C 0.5198(7) 0.4018(5) 0.52249(16) 0.268 Uani 1 1 d D U . . .
C40_9 C 0.5148(7) 0.4025(5) 0.51432(16) 0.265 Uani 1 1 d D U . . .
C41_9 C 0.4742(7) 0.3301(6) 0.52747(19) 0.317 Uani 1 1 d D U . . .
C42_9 C 0.5416(6) 0.4261(5) 0.52658(17) 0.277 Uani 1 1 d D U . . .
O1_9 O 0.4903(4) 0.4696(4) 0.43662(10) 0.211 Uani 1 1 d D U . . .
O2_9 O 0.5111(5) 0.5148(5) 0.43700(11) 0.273 Uani 1 1 d D U . . .
O3_9 O 0.5600(5) 0.5644(5) 0.46050(14) 0.286 Uani 1 1 d D U . . .
O4_9 O 0.5587(5) 0.5441(5) 0.47198(13) 0.240 Uani 1 1 d D U . . .
O5_9 O 0.3487(5) 0.2820(5) 0.44141(13) 0.330 Uani 1 1 d D U . . .
O6_9 O 0.3169(5) 0.2413(4) 0.44374(17) 0.327 Uani 1 1 d D U . . .
O7_9 O 0.3171(6) 0.1906(6) 0.46781(18) 0.409 Uani 1 1 d D U . . .
O8_9 O 0.3475(5) 0.2127(5) 0.47686(16) 0.294 Uani 1 1 d D U . . .
O9_9 O 0.4552(5) 0.3118(6) 0.52319(17) 0.328 Uani 1 1 d D U . . .
O10_9 O 0.4818(6) 0.3317(6) 0.53481(18) 0.391 Uani 1 1 d D U . . .
O11_9 O 0.5515(5) 0.4506(5) 0.52218(15) 0.269 Uani 1 1 d D U . . .
O12_9 O 0.5440(6) 0.4301(6) 0.53343(14) 0.324 Uani 1 1 d D U . . .
N1_9 N 0.4678(6) 0.3759(5) 0.47819(16) 0.314 Uani 1 1 d D U . . .
N1_11 N 0.6047(7) 0.4628(6) 0.5253(2) 0.275 Uani 1 1 d D U . . .
C1_11 C 0.6007(8) 0.4446(8) 0.5311(2) 0.305 Uani 1 1 d D U . . .
C2_11 C 0.6160(9) 0.4328(8) 0.53096(19) 0.317 Uani 1 1 d D U . . .
C3_11 C 0.6235(9) 0.4293(7) 0.5234(3) 0.302 Uani 1 1 d D U . . .
C4_11 C 0.6236(8) 0.4450(8) 0.51724(18) 0.289 Uani 1 1 d D U . . .
C5_11 C 0.6105(8) 0.4588(8) 0.51754(19) 0.261 Uani 1 1 d D U . . .
C6_11 C 0.6292(6) 0.4074(5) 0.5215(2) 0.319 Uani 1 1 d DG U . . .
C7_11 C 0.6383(6) 0.4041(6) 0.51423(16) 0.330 Uani 1 1 d DG U . . .
C8_11 C 0.6472(6) 0.3866(6) 0.51354(14) 0.336 Uani 1 1 d DG U . . .
C9_11 C 0.6470(6) 0.3723(5) 0.52015(19) 0.349 Uani 1 1 d DG U . . .
C10_11 C 0.6379(6) 0.3756(6) 0.52746(15) 0.364 Uani 1 1 d DG U . . .
C11_11 C 0.6290(6) 0.3931(6) 0.52816(15) 0.325 Uani 1 1 d DG U . . .
C12_11 C 0.6594(11) 0.3550(9) 0.5199(3) 0.334 Uani 1 1 d D U . . .
C13_11 C 0.6416(6) 0.3285(11) 0.5204(3) 0.330 Uani 1 1 d D U . . .
C14_11 C 0.6118(6) 0.3152(8) 0.5206(2) 0.325 Uani 1 1 d D U . . .
C15_11 C 0.5997(6) 0.3093(9) 0.52808(19) 0.340 Uani 1 1 d D U . . .
C16_11 C 0.5728(6) 0.2988(10) 0.5284(2) 0.352 Uani 1 1 d D U . . .
C17_11 C 0.5591(5) 0.2996(9) 0.5217(2) 0.328 Uani 1 1 d D U . . .
C18_11 C 0.5728(6) 0.3071(8) 0.51458(18) 0.328 Uani 1 1 d D U . . .
C19_11 C 0.5999(6) 0.3227(7) 0.5149(2) 0.325 Uani 1 1 d D U . . .
C20_11 C 0.4890(6) 0.2838(4) 0.51753(18) 0.305 Uani 1 1 d DG U . . .
C21_11 C 0.5146(7) 0.2897(5) 0.51632(13) 0.323 Uani 1 1 d DG U . . .
C22_11 C 0.5304(4) 0.2928(5) 0.5228(2) 0.315 Uani 1 1 d DG U . . .
C23_11 C 0.5207(6) 0.2900(5) 0.53056(16) 0.318 Uani 1 1 d DG U . . .
C24_11 C 0.4952(7) 0.2841(5) 0.53177(15) 0.325 Uani 1 1 d DG U . . .
N2_11 N 0.4794(4) 0.2810(4) 0.5253(2) 0.296 Uani 1 1 d DG U . . .
C1_12 C 0.5529(2) 0.5327(4) 0.68613(14) 0.196 Uani 1 1 d D U . . .
C2_12 C 0.5691(5) 0.5254(7) 0.68066(18) 0.236 Uani 1 1 d D U . . .
C3_12 C 0.5041(4) 0.4817(2) 0.68788(14) 0.195 Uani 1 1 d D U . . .
C4_12 C 0.5100(7) 0.4833(6) 0.69694(15) 0.246 Uani 1 1 d D U . . .
C5_12 C 0.5022(4) 0.5309(4) 0.68811(14) 0.177 Uani 1 1 d D U . . .
C6_12 C 0.4725(4) 0.5162(6) 0.68729(18) 0.208 Uani 1 1 d D U . . .
P1_12 P 0.51791(18) 0.51428(17) 0.68304(5) 0.181 Uani 1 1 d D U . . .
C1_13 C 0.5373(3) 0.5594(4) 0.65674(7) 0.141 Uani 1 1 d D U . . .
C2_13 C 0.5595(4) 0.5536(4) 0.65543(13) 0.124 Uani 1 1 d D U . . .
C3_13 C 0.5516(3) 0.5760(4) 0.67369(10) 0.178 Uani 1 1 d D U . . .
C4_13 C 0.5633(5) 0.6038(4) 0.67027(17) 0.181 Uani 1 1 d D U . . .
C5_13 C 0.4972(3) 0.5566(4) 0.66813(11) 0.164 Uani 1 1 d D U . . .
C6_13 C 0.4745(4) 0.5379(4) 0.66268(15) 0.148 Uani 1 1 d D U . . .
P1_13 P 0.52525(17) 0.55090(15) 0.66724(6) 0.163 Uani 1 1 d D U . . .
C1_14 C 0.3500(3) 0.3538(5) 0.60710(12) 0.193 Uani 1 1 d D U . . .
C2_14 C 0.3384(4) 0.3525(6) 0.61546(14) 0.199 Uani 1 1 d D U . . .
C3_14 C 0.3881(5) 0.3376(4) 0.61219(13) 0.218 Uani 1 1 d D U . . .
C4_14 C 0.3704(7) 0.3136(5) 0.6070(2) 0.258 Uani 1 1 d D U . . .
C5_14 C 0.4000(4) 0.3730(5) 0.59825(9) 0.198 Uani 1 1 d D U . . .
C6_14 C 0.4261(5) 0.3737(7) 0.59900(16) 0.209 Uani 1 1 d D U . . .
P1_14 P 0.3855(2) 0.3659(2) 0.60851(6) 0.224 Uani 1 1 d D U . . .
C1_15 C 0.3993(4) 0.4503(4) 0.61709(12) 0.207 Uani 1 1 d D U . . .
C2_15 C 0.3736(5) 0.4320(5) 0.6213(2) 0.251 Uani 1 1 d D U . . .
C3_15 C 0.3825(4) 0.4212(4) 0.60166(11) 0.198 Uani 1 1 d D U . . .
C4_15 C 0.3827(6) 0.4449(5) 0.59787(18) 0.202 Uani 1 1 d D U . . .
C5_15 C 0.4390(3) 0.4540(4) 0.60544(14) 0.216 Uani 1 1 d D U . . .
C6_15 C 0.4453(7) 0.4407(6) 0.59862(19) 0.273 Uani 1 1 d D U . . .
P1_15 P 0.4068(2) 0.43075(18) 0.60995(6) 0.202 Uani 1 1 d D U . . .
C1_16 C 0.6985(3) 0.6696(3) 0.68140(13) 0.166 Uani 1 1 d D U . . .
C2_16 C 0.7279(4) 0.6812(5) 0.67998(19) 0.195 Uani 1 1 d D U . . .
C3_16 C 0.6900(4) 0.6159(3) 0.67968(14) 0.183 Uani 1 1 d D U . . .
C4_16 C 0.6905(7) 0.6177(6) 0.68890(14) 0.236 Uani 1 1 d D U . . .
C5_16 C 0.6456(2) 0.6256(4) 0.67778(15) 0.180 Uani 1 1 d D U . . .
C6_16 C 0.6277(4) 0.5977(4) 0.67479(19) 0.187 Uani 1 1 d D U . . .
P1_16 P 0.68081(17) 0.63915(17) 0.67532(5) 0.166 Uani 1 1 d D U . . .
C1_17 C 0.6914(4) 0.6929(3) 0.65381(11) 0.198 Uani 1 1 d D U . . .
C2_17 C 0.7092(5) 0.7095(4) 0.66078(16) 0.184 Uani 1 1 d D U . . .
C3_17 C 0.6484(4) 0.6676(4) 0.66565(10) 0.211 Uani 1 1 d D U . . .
C4_17 C 0.6340(6) 0.6808(6) 0.66199(18) 0.218 Uani 1 1 d D U . . .
C5_17 C 0.6452(4) 0.6413(4) 0.65017(10) 0.205 Uani 1 1 d D U . . .
C6_17 C 0.6233(4) 0.6144(4) 0.65296(16) 0.180 Uani 1 1 d D U . . .
P1_17 P 0.66828(17) 0.66079(18) 0.65837(6) 0.180 Uani 1 1 d D U . . .
C1_18 C 0.4870(5) 0.4405(4) 0.57402(11) 0.214 Uani 1 1 d D U . . .
C2_18 C 0.4707(6) 0.4248(5) 0.58124(13) 0.191 Uani 1 1 d D U . . .
C3_18 C 0.4481(3) 0.3976(4) 0.56370(14) 0.233 Uani 1 1 d D U . . .
C4_18 C 0.4403(6) 0.4166(7) 0.5600(2) 0.275 Uani 1 1 d D U . . .
C5_18 C 0.4995(4) 0.4366(4) 0.55697(10) 0.221 Uani 1 1 d D U . . .
C6_18 C 0.4924(6) 0.4187(5) 0.54964(13) 0.206 Uani 1 1 d D U . . .
P1_18 P 0.4835(2) 0.4168(2) 0.56609(7) 0.229 Uani 1 1 d D U . . .
C1_19 C 0.4372(4) 0.3438(7) 0.57358(14) 0.298 Uani 1 1 d D U . . .
C2_19 C 0.4470(6) 0.3453(7) 0.58225(15) 0.284 Uani 1 1 d D U . . .
C3_19 C 0.4791(5) 0.3311(6) 0.57060(17) 0.312 Uani 1 1 d D U . . .
C4_19 C 0.4584(7) 0.3037(5) 0.5677(3) 0.343 Uani 1 1 d D U . . .
C5_19 C 0.4557(5) 0.3445(7) 0.55694(10) 0.305 Uani 1 1 d D U . . .
C6_19 C 0.4779(6) 0.3449(8) 0.55199(18) 0.294 Uani 1 1 d D U . . .
P1_19 P 0.4673(2) 0.3539(3) 0.56751(10) 0.315 Uani 1 1 d D U . . .
C1_20 C 0.7026(6) 0.6054(5) 0.57408(11) 0.268 Uani 1 1 d D U . . .
C2_20 C 0.6937(9) 0.5861(7) 0.58104(15) 0.284 Uani 1 1 d D U . . .
C3_20 C 0.6703(4) 0.5762(6) 0.56000(16) 0.318 Uani 1 1 d D U . . .
C4_20 C 0.6521(7) 0.5744(11) 0.5669(3) 0.440 Uani 1 1 d D U . . .
C5_20 C 0.7270(5) 0.6131(5) 0.55801(16) 0.325 Uani 1 1 d D U . . .
C6_20 C 0.7413(9) 0.6017(8) 0.5533(3) 0.409 Uani 1 1 d D U . . .
P1_20 P 0.7026(3) 0.5874(2) 0.56485(8) 0.282 Uani 1 1 d D U . . .
C1_21 C 0.8359(5) 0.6503(4) 0.59353(8) 0.210 Uani 1 1 d D U . . .
C2_21 C 0.8216(6) 0.6202(4) 0.59345(19) 0.236 Uani 1 1 d D U . . .
C3_21 C 0.8585(4) 0.6524(4) 0.60962(12) 0.218 Uani 1 1 d D U . . .
C4_21 C 0.8834(5) 0.6568(7) 0.6054(2) 0.235 Uani 1 1 d D U . . .
C5_21 C 0.8600(4) 0.6996(2) 0.60286(13) 0.192 Uani 1 1 d D U . . .
C6_21 C 0.8641(5) 0.7126(5) 0.61115(15) 0.187 Uani 1 1 d D U . . .
P1_21 P 0.83878(16) 0.66354(19) 0.60390(7) 0.200 Uani 1 1 d D U . . .
C1_22 C 0.7642(5) 0.6403(4) 0.59340(12) 0.260 Uani 1 1 d D U . . .
C2_22 C 0.7468(7) 0.6142(5) 0.5978(2) 0.275 Uani 1 1 d D U . . .
C3_22 C 0.8041(4) 0.6959(4) 0.59617(16) 0.287 Uani 1 1 d D U . . .
C4_22 C 0.7884(8) 0.7035(8) 0.5905(3) 0.350 Uani 1 1 d D U . . .
C5_22 C 0.7565(4) 0.6705(5) 0.60634(17) 0.270 Uani 1 1 d D U . . .
C6_22 C 0.7709(7) 0.6986(5) 0.6097(2) 0.278 Uani 1 1 d D U . . .
P1_22 P 0.7815(3) 0.6649(2) 0.60142(8) 0.257 Uani 1 1 d D U . . .
C1_23 C 0.7554(5) 0.5761(5) 0.55411(10) 0.292 Uani 1 1 d D U . . .
C2_23 C 0.7340(6) 0.5560(8) 0.54862(17) 0.316 Uani 1 1 d D U . . .
C3_23 C 0.7551(6) 0.5416(4) 0.56710(18) 0.322 Uani 1 1 d D U . . .
C4_23 C 0.7845(6) 0.5536(8) 0.5653(3) 0.354 Uani 1 1 d D U . . .
C5_23 C 0.7679(5) 0.5958(4) 0.57086(14) 0.298 Uani 1 1 d D U . . .
C6_23 C 0.7645(7) 0.5868(7) 0.57964(15) 0.320 Uani 1 1 d D U . . .
P1_23 P 0.7456(2) 0.5666(3) 0.56477(9) 0.297 Uani 1 1 d D U . . .
C1_24 C 0.9206(5) 0.4985(4) 0.73801(14) 0.293 Uani 1 1 d D U . . .
C2_24 C 0.9246(7) 0.5257(5) 0.7361(3) 0.308 Uani 1 1 d D U . . .
C3_24 C 0.9074(5) 0.4916(5) 0.72066(11) 0.289 Uani 1 1 d D U . . .
C4_24 C 0.9339(6) 0.4930(7) 0.7192(2) 0.289 Uani 1 1 d D U . . .
C5_24 C 0.8941(6) 0.4454(3) 0.73092(18) 0.303 Uani 1 1 d D U . . .
C6_24 C 0.8757(8) 0.4256(6) 0.7247(2) 0.322 Uani 1 1 d D U . . .
P1_24 P 0.8944(2) 0.4771(2) 0.73076(9) 0.285 Uani 1 1 d D U . . .
C1_25 C 0.6485(2) 0.5306(4) 0.72385(15) 0.241 Uani 1 1 d D U . . .
C2_25 C 0.6375(5) 0.5071(5) 0.71814(19) 0.245 Uani 1 1 d D U . . .
C3_25 C 0.6908(4) 0.5537(5) 0.71176(9) 0.228 Uani 1 1 d D U . . .
C4_25 C 0.6737(6) 0.5653(6) 0.70913(18) 0.234 Uani 1 1 d D U . . .
C5_25 C 0.6974(4) 0.5796(3) 0.72758(15) 0.252 Uani 1 1 d D U . . .
C6_25 C 0.7266(5) 0.5959(5) 0.7254(3) 0.286 Uani 1 1 d D U . . .
P1_25 P 0.68483(19) 0.54692(19) 0.72279(8) 0.234 Uani 1 1 d D U . . .
C1_26 C 0.6848(6) 0.5426(5) 0.7450(2) 0.347 Uani 1 1 d D U . . .
C2_26 C 0.7129(7) 0.5604(8) 0.7480(3) 0.429 Uani 1 1 d D U . . .
C3_26 C 0.7082(5) 0.5085(6) 0.7455(2) 0.362 Uani 1 1 d D U . . .
C4_26 C 0.6894(9) 0.4894(10) 0.7519(3) 0.407 Uani 1 1 d D U . . .
C5_26 C 0.6541(4) 0.4877(5) 0.7395(2) 0.340 Uani 1 1 d D U . . .
C6_26 C 0.6514(8) 0.4671(6) 0.7334(3) 0.378 Uani 1 1 d D U . . .
P1_26 P 0.6875(3) 0.5172(3) 0.73916(8) 0.321 Uani 1 1 d D U . . .
C1_27 C 0.8371(6) 0.4809(6) 0.7494(2) 0.370 Uani 1 1 d D U . . .
C2_27 C 0.8591(8) 0.5058(6) 0.7532(2) 0.311 Uani 1 1 d D U . . .
C3_27 C 0.8797(4) 0.4691(6) 0.7517(2) 0.366 Uani 1 1 d D U . . .
C4_27 C 0.8696(9) 0.4564(10) 0.7601(2) 0.407 Uani 1 1 d D U . . .
C5_27 C 0.8260(5) 0.4263(4) 0.74834(19) 0.385 Uani 1 1 d D U . . .
C6_27 C 0.8138(10) 0.4083(6) 0.7411(2) 0.425 Uani 1 1 d D U . . .
P1_27 P 0.8504(3) 0.4604(3) 0.74538(8) 0.338 Uani 1 1 d D U . . .
C1_28 C 0.5545(4) 0.4802(4) 0.35791(9) 0.186 Uani 1 1 d D U . . .
C2_28 C 0.5778(5) 0.5080(4) 0.35827(18) 0.209 Uani 1 1 d D U . . .
C3_28 C 0.5631(4) 0.4830(4) 0.37552(9) 0.171 Uani 1 1 d D U . . .
C4_28 C 0.5398(5) 0.4875(6) 0.37656(17) 0.196 Uani 1 1 d D U . . .
C5_28 C 0.5295(3) 0.4317(3) 0.36762(12) 0.181 Uani 1 1 d D U . . .
C6_28 C 0.5273(6) 0.4181(5) 0.37561(14) 0.226 Uani 1 1 d D U . . .
P1_28 P 0.56049(18) 0.46341(19) 0.36646(5) 0.170 Uani 1 1 d D U . . .
C1_29 C 0.6123(4) 0.4541(5) 0.34633(15) 0.266 Uani 1 1 d D U . . .
C2_29 C 0.6202(7) 0.4829(5) 0.3455(2) 0.283 Uani 1 1 d D U . . .
C3_29 C 0.5549(3) 0.4311(5) 0.34797(14) 0.221 Uani 1 1 d D U . . .
C4_29 C 0.5513(5) 0.4118(7) 0.34119(18) 0.230 Uani 1 1 d D U . . .
C5_29 C 0.5813(5) 0.4049(4) 0.35536(16) 0.282 Uani 1 1 d D U . . .
C6_29 C 0.5667(9) 0.3921(6) 0.36316(19) 0.323 Uani 1 1 d D U . . .
P1_29 P 0.5848(2) 0.4379(2) 0.35368(6) 0.240 Uani 1 1 d D U . . .
C1_30 C 0.7792(4) 0.4809(3) 0.35035(17) 0.287 Uani 1 1 d D U . . .
C2_30 C 0.7806(8) 0.4630(5) 0.3568(2) 0.325 Uani 1 1 d D U . . .
C3_30 C 0.8370(3) 0.5132(5) 0.35042(15) 0.238 Uani 1 1 d D U . . .
C4_30 C 0.8361(6) 0.5043(6) 0.34170(16) 0.210 Uani 1 1 d D U . . .
C5_30 C 0.8051(5) 0.5369(4) 0.34595(16) 0.256 Uani 1 1 d D U . . .
C6_30 C 0.7795(5) 0.5375(7) 0.3464(2) 0.257 Uani 1 1 d D U . . .
P1_30 P 0.8067(2) 0.5136(2) 0.35318(6) 0.241 Uani 1 1 d D U . . .
C1_31 C 0.8655(4) 0.5339(4) 0.36948(13) 0.185 Uani 1 1 d D U . . .
C2_31 C 0.8514(6) 0.5113(5) 0.37545(18) 0.216 Uani 1 1 d D U . . .
C3_31 C 0.8487(5) 0.5675(4) 0.37785(9) 0.183 Uani 1 1 d D U . . .
C4_31 C 0.8780(5) 0.5840(8) 0.3798(2) 0.285 Uani 1 1 d D U . . .
C5_31 C 0.8634(4) 0.5761(4) 0.36057(10) 0.185 Uani 1 1 d D U . . .
C6_31 C 0.8520(6) 0.5944(5) 0.36049(17) 0.200 Uani 1 1 d D U . . .
P1_31 P 0.84577(18) 0.5502(2) 0.36823(6) 0.191 Uani 1 1 d D U . . .
C1_32 C 0.4496(3) 0.4291(2) 0.40992(16) 0.217 Uani 1 1 d D U . . .
C2_32 C 0.4660(6) 0.4158(5) 0.4100(2) 0.225 Uani 1 1 d D U . . .
C3_32 C 0.5014(3) 0.4755(4) 0.40653(13) 0.194 Uani 1 1 d D U . . .
C4_32 C 0.4958(5) 0.4726(6) 0.39745(13) 0.197 Uani 1 1 d D U . . .
C5_32 C 0.4548(4) 0.4815(4) 0.40857(15) 0.200 Uani 1 1 d D U . . .
C6_32 C 0.4708(6) 0.5110(4) 0.4099(2) 0.236 Uani 1 1 d D U . . .
P1_32 P 0.47129(18) 0.4641(2) 0.41261(5) 0.198 Uani 1 1 d D U . . .
C1_33 C 0.4281(5) 0.4189(3) 0.43500(13) 0.234 Uani 1 1 d D U . . .
C2_33 C 0.4222(7) 0.3981(5) 0.42860(17) 0.255 Uani 1 1 d D U . . .
C3_33 C 0.4134(4) 0.4484(5) 0.42367(11) 0.218 Uani 1 1 d D U . . .
C4_33 C 0.3881(5) 0.4402(7) 0.42837(18) 0.216 Uani 1 1 d D U . . .
C5_33 C 0.4399(5) 0.4724(4) 0.43907(10) 0.227 Uani 1 1 d D U . . .
C6_33 C 0.4451(7) 0.4992(5) 0.43631(19) 0.268 Uani 1 1 d D U . . .
P1_33 P 0.43967(19) 0.4518(2) 0.43053(6) 0.229 Uani 1 1 d D U . . .
C1_34 C 0.5330(7) 0.5858(6) 0.48266(15) 0.364 Uani 1 1 d D U . . .
C2_34 C 0.5374(9) 0.5923(8) 0.47371(16) 0.335 Uani 1 1 d D U . . .
C3_34 C 0.5546(6) 0.5738(6) 0.49705(11) 0.370 Uani 1 1 d D U . . .
C4_34 C 0.5282(8) 0.5675(10) 0.5007(2) 0.388 Uani 1 1 d D U . . .
C5_34 C 0.5257(6) 0.5329(4) 0.48483(18) 0.386 Uani 1 1 d D U . . .
C6_34 C 0.5289(11) 0.5169(7) 0.4915(3) 0.448 Uani 1 1 d D U . . .
P1_34 P 0.5502(3) 0.5682(3) 0.48596(8) 0.344 Uani 1 1 d D U . . .
C1_35 C 0.6154(7) 0.6322(5) 0.48937(16) 0.342 Uani 1 1 d D U . . .
C2_35 C 0.6108(11) 0.6445(7) 0.4819(2) 0.357 Uani 1 1 d D U . . .
C3_35 C 0.6457(5) 0.6122(6) 0.48076(18) 0.353 Uani 1 1 d D U . . .
C4_35 C 0.6670(6) 0.6370(8) 0.4849(3) 0.368 Uani 1 1 d D U . . .
C5_35 C 0.6155(8) 0.5850(6) 0.49537(12) 0.353 Uani 1 1 d D U . . .
C6_35 C 0.6221(11) 0.5633(8) 0.4941(2) 0.361 Uani 1 1 d D U . . .
P1_35 P 0.6141(3) 0.6014(3) 0.48599(8) 0.332 Uani 1 1 d D U . . .
C1_36 C 0.5589(9) 0.4862(7) 0.51590(16) 0.479 Uani 1 1 d D U . . .
C2_36 C 0.5538(13) 0.5033(12) 0.5101(2) 0.509 Uani 1 1 d D U . . .
C3_36 C 0.5653(9) 0.5324(5) 0.5249(2) 0.464 Uani 1 1 d D U . . .
C4_36 C 0.5800(11) 0.5442(9) 0.5170(3) 0.503 Uani 1 1 d D U . . .
C5_36 C 0.5295(5) 0.4789(7) 0.53104(19) 0.433 Uani 1 1 d D U . . .
C6_36 C 0.5313(8) 0.4814(11) 0.54018(19) 0.395 Uani 1 1 d D U . . .
P1_36 P 0.5620(4) 0.4996(5) 0.52628(11) 0.443 Uani 1 1 d D U . . .
C1_37 C 0.6340(7) 0.5448(5) 0.52299(15) 0.355 Uani 1 1 d D U . . .
C2_37 C 0.6327(10) 0.5334(8) 0.51464(15) 0.394 Uani 1 1 d D U . . .
C3_37 C 0.6498(7) 0.5097(8) 0.53081(17) 0.365 Uani 1 1 d D U . . .
C4_37 C 0.6590(9) 0.5116(11) 0.5395(2) 0.375 Uani 1 1 d D U . . .
C5_37 C 0.6224(7) 0.5315(6) 0.54025(12) 0.342 Uani 1 1 d D U . . .
C6_37 C 0.6109(9) 0.5105(8) 0.54677(17) 0.353 Uani 1 1 d D U . . .
P1_37 P 0.6229(3) 0.5173(3) 0.53029(9) 0.343 Uani 1 1 d D U . . .
C1_38 C 0.3984(7) 0.2134(7) 0.5205(2) 0.596 Uani 1 1 d D U . . .
C2_38 C 0.4061(11) 0.2253(12) 0.5121(2) 0.628 Uani 1 1 d D U . . .
C3_38 C 0.4074(7) 0.2269(9) 0.5379(2) 0.622 Uani 1 1 d D U . . .
C4_38 C 0.4259(12) 0.2464(12) 0.5442(2) 0.674 Uani 1 1 d D U . . .
C5_38 C 0.4491(6) 0.2266(9) 0.5280(3) 0.608 Uani 1 1 d D U . . .
C6_38 C 0.4393(11) 0.1999(10) 0.5319(5) 0.609 Uani 1 1 d D U . . .
P1_38 P 0.4234(4) 0.2359(4) 0.52784(16) 0.604 Uani 1 1 d D U . . .
C1_39 C 0.4016(7) 0.2940(8) 0.53646(17) 0.460 Uani 1 1 d D U . . .
C2_39 C 0.4292(9) 0.3124(11) 0.5396(3) 0.492 Uani 1 1 d D U . . .
C3_39 C 0.3807(9) 0.2418(4) 0.5289(3) 0.484 Uani 1 1 d D U . . .
C4_39 C 0.3566(8) 0.2350(9) 0.5237(4) 0.526 Uani 1 1 d D U . . .
C5_39 C 0.3899(7) 0.2873(8) 0.51898(17) 0.433 Uani 1 1 d D U . . .
C6_39 C 0.4041(10) 0.2875(11) 0.51124(18) 0.404 Uani 1 1 d D U . . .
P1_39 P 0.4042(3) 0.2773(4) 0.52730(13) 0.456 Uani 1 1 d D U . . .
C1_40 C 1.0029(6) 0.7194(4) 0.4384(3) 0.427 Uani 1 1 d D U . . .
C2_40 C 0.9840(8) 0.7269(7) 0.4423(4) 0.453 Uani 1 1 d D U . . .
C3_40 C 1.0068(5) 0.6736(5) 0.43297(15) 0.425 Uani 1 1 d D U . . .
C4_40 C 0.9948(7) 0.6439(6) 0.4324(3) 0.412 Uani 1 1 d D U . . .
C5_40 C 0.9795(7) 0.6711(7) 0.44826(13) 0.444 Uani 1 1 d D U . . .
C6_40 C 0.9497(7) 0.6554(12) 0.4495(3) 0.472 Uani 1 1 d D U . . .
P1_40 P 0.9846(3) 0.6832(4) 0.43774(11) 0.411 Uani 1 1 d D U . . .
C1_41 C 0.7842(5) 0.6627(8) 0.48600(19) 0.594 Uani 1 1 d D U . . .
C2_41 C 0.7658(8) 0.6345(9) 0.4887(4) 0.604 Uani 1 1 d D U . . .
C3_41 C 0.8291(8) 0.7089(4) 0.4935(2) 0.625 Uani 1 1 d D U . . .
C4_41 C 0.8419(15) 0.7244(7) 0.4858(3) 0.667 Uani 1 1 d D U . . .
C5_41 C 0.8085(6) 0.6562(7) 0.50076(13) 0.579 Uani 1 1 d D U . . .
C6_41 C 0.8001(13) 0.6273(7) 0.4993(3) 0.547 Uani 1 1 d D U . . .
P1_41 P 0.8163(5) 0.6739(4) 0.49100(13) 0.605 Uani 1 1 d D U . . .
C1_42 C 0.8721(8) 0.6867(8) 0.50207(10) 0.646 Uani 1 1 d D U . . .
C2_42 C 0.8538(16) 0.6570(9) 0.5032(3) 0.711 Uani 1 1 d D U . . .
C3_42 C 0.9015(6) 0.6730(7) 0.4905(2) 0.619 Uani 1 1 d D U . . .
C4_42 C 0.9205(13) 0.6831(14) 0.4976(4) 0.647 Uani 1 1 d D U . . .
C5_42 C 0.9014(6) 0.7229(4) 0.4887(2) 0.625 Uani 1 1 d D U . . .
C6_42 C 0.9112(13) 0.7255(9) 0.4800(3) 0.646 Uani 1 1 d D U . . .
P1_42 P 0.8801(5) 0.6877(4) 0.49121(11) 0.611 Uani 1 1 d D U . . .
C1_43 C 0.9569(5) 0.6963(5) 0.41761(19) 0.553 Uani 1 1 d D U . . .
C2_43 C 0.9811(8) 0.7203(6) 0.4210(3) 0.560 Uani 1 1 d D U . . .
C3_43 C 0.9953(3) 0.6795(6) 0.42152(17) 0.589 Uani 1 1 d D U . . .
C4_43 C 0.9995(9) 0.6567(10) 0.4192(2) 0.669 Uani 1 1 d D U . . .
C5_43 C 0.9445(5) 0.6420(6) 0.41413(11) 0.510 Uani 1 1 d D U . . .
C6_43 C 0.9607(7) 0.6284(7) 0.4136(3) 0.488 Uani 1 1 d D U . . .
P1_43 P 0.9596(2) 0.6685(3) 0.42172(11) 0.523 Uani 1 1 d D U . . .

loop_
_atom_site_aniso_label
_atom_site_aniso_U_11
_atom_site_aniso_U_22
_atom_site_aniso_U_33
_atom_site_aniso_U_23
_atom_site_aniso_U_13
_atom_site_aniso_U_12
Pt1 0.143 0.099 0.195 -0.006 0.000 0.054
Pt2 0.141 0.126 0.195 -0.009 0.002 0.058
Pt3 0.145 0.138 0.222 -0.026 -0.026 0.083
Pt4 0.120 0.139 0.242 -0.049 -0.027 0.080
Pt5 0.139 0.163 0.233 -0.015 0.004 0.058
Pt6 0.134 0.145 0.225 0.014 0.032 0.074
Pt7 0.187 0.309 0.156 0.007 0.001 0.143
Pt8 0.178 0.221 0.260 -0.028 0.023 0.094
Pt9 0.183 0.232 0.243 -0.063 -0.015 0.096
Pt10 0.174 0.196 0.310 0.003 0.038 0.093
Pt11 0.318 0.383 0.173 -0.044 -0.008 0.228
Pt12 0.203 0.191 0.321 0.008 -0.031 0.099
Pt13 0.303 0.308 0.199 -0.011 -0.032 0.171
Pt14 0.294 0.346 0.453 0.106 -0.064 0.122
Pt15 0.574 0.442 0.374 -0.129 -0.267 0.298
Pt16 0.188 0.645 0.670 0.430 0.064 0.187
C1_1 0.100 0.112 0.142 0.020 0.037 0.053
C2_1 0.096 0.118 0.166 0.016 0.016 0.047
C3_1 0.101 0.116 0.184 0.006 -0.011 0.070
C4_1 0.092 0.122 0.195 -0.027 -0.019 0.048
C5_1 0.093 0.137 0.187 -0.005 -0.013 -0.002
C6_1 0.076 0.136 0.164 0.018 0.011 0.002
C7_1 0.078 0.129 0.170 0.015 0.037 0.007
C8_1 0.096 0.107 0.228 -0.030 -0.012 0.045
C9_1 0.087 0.158 0.169 -0.035 0.003 0.024
C10_1 0.097 0.156 0.188 -0.051 0.008 0.030
C11_1 0.123 0.182 0.160 -0.062 0.005 0.038
C12_1 0.133 0.203 0.172 -0.047 0.027 0.060
C13_1 0.135 0.168 0.162 -0.050 0.018 0.052
C14_1 0.100 0.148 0.158 -0.047 0.027 0.027
C15_1 0.153 0.248 0.157 -0.022 -0.016 0.082
C16_1 0.107 0.246 0.144 -0.029 -0.012 0.077
C17_1 0.101 0.247 0.136 -0.024 -0.020 0.099
C18_1 0.141 0.235 0.129 -0.038 -0.002 0.086
C19_1 0.138 0.237 0.125 -0.026 0.025 0.092
C20_1 0.145 0.224 0.134 -0.014 0.014 0.105
C21_1 0.141 0.197 0.186 -0.034 -0.025 0.076
C22_1 0.133 0.201 0.181 -0.031 -0.027 0.079
C23_1 0.139 0.205 0.200 -0.026 -0.013 0.066
C24_1 0.106 0.187 0.204 -0.037 0.019 0.069
C25_1 0.105 0.171 0.175 -0.047 0.024 0.078
C26_1 0.102 0.183 0.168 -0.035 0.010 0.083
C27_1 0.091 0.156 0.212 -0.045 -0.012 0.062
C28_1 0.087 0.153 0.210 -0.033 -0.037 0.058
C29_1 0.090 0.148 0.205 -0.039 -0.039 0.047
C30_1 0.093 0.131 0.207 -0.021 -0.022 0.048
C31_1 0.092 0.112 0.222 -0.035 -0.017 0.064
C32_1 0.088 0.152 0.226 -0.043 -0.008 0.055
C33_1 0.091 0.149 0.187 -0.038 -0.041 0.053
C34_1 0.096 0.116 0.227 0.001 -0.028 0.050
C35_1 0.188 0.221 0.155 -0.053 -0.012 0.090
C36_1 0.160 0.200 0.174 -0.031 -0.011 0.091
C37_1 0.174 0.175 0.174 -0.043 -0.022 0.103
C38_1 0.202 0.166 0.164 -0.061 -0.018 0.090
C39_1 0.215 0.198 0.146 -0.105 -0.019 0.096
C40_1 0.211 0.205 0.150 -0.087 -0.021 0.086
C41_1 0.188 0.186 0.214 -0.045 -0.011 0.087
C42_1 0.236 0.247 0.137 -0.085 -0.023 0.093
O1_1 0.104 0.089 0.142 0.009 0.031 0.047
O2_1 0.158 0.174 0.146 0.003 0.027 0.040
O3_1 0.088 0.122 0.281 -0.012 0.025 0.057
O4_1 0.106 0.123 0.204 -0.059 -0.028 0.012
O5_1 0.099 0.155 0.164 -0.014 -0.046 0.035
O6_1 0.126 0.140 0.242 -0.098 -0.087 0.017
O7_1 0.154 0.214 0.231 0.031 -0.028 0.060
O8_1 0.076 0.130 0.231 -0.037 -0.009 0.010
O9_1 0.221 0.190 0.254 -0.004 0.018 0.117
O10_1 0.132 0.227 0.210 -0.077 0.051 0.050
O11_1 0.252 0.259 0.101 -0.041 -0.018 0.056
O12_1 0.235 0.379 0.122 -0.133 -0.021 0.096
N1_1 0.151 0.224 0.194 -0.039 0.000 0.081
N1_3 0.148 0.180 0.171 0.037 -0.014 0.069
C1_3 0.132 0.173 0.160 0.013 0.019 0.087
C2_3 0.144 0.167 0.176 0.001 0.043 0.080
C3_3 0.157 0.166 0.171 -0.014 0.041 0.071
C4_3 0.156 0.173 0.167 -0.003 0.013 0.067
C5_3 0.161 0.170 0.185 0.020 -0.010 0.084
C6_3 0.154 0.154 0.175 0.004 0.011 0.083
C7_3 0.154 0.158 0.182 -0.009 -0.003 0.078
C8_3 0.154 0.148 0.170 -0.004 -0.002 0.071
C9_3 0.144 0.138 0.164 0.003 -0.008 0.082
C10_3 0.155 0.159 0.162 0.015 0.005 0.065
C11_3 0.146 0.162 0.173 -0.003 0.014 0.085
C12_3 0.132 0.136 0.153 -0.012 -0.012 0.073
C13_3 0.136 0.134 0.161 -0.016 -0.013 0.075
C14_3 0.132 0.127 0.176 -0.019 0.001 0.092
C15_3 0.144 0.133 0.176 -0.004 -0.005 0.076
C16_3 0.139 0.146 0.183 0.003 0.007 0.095
C17_3 0.131 0.145 0.176 0.003 0.000 0.084
C18_3 0.133 0.150 0.186 0.006 0.006 0.076
C19_3 0.129 0.130 0.181 -0.015 0.001 0.090
C20_3 0.131 0.132 0.187 -0.025 0.006 0.085
C21_3 0.121 0.135 0.186 -0.022 0.011 0.089
C22_3 0.124 0.130 0.172 0.009 0.007 0.087
C23_3 0.129 0.139 0.175 0.015 0.008 0.072
C24_3 0.149 0.139 0.169 -0.017 -0.013 0.080
C25_3 0.157 0.134 0.186 -0.021 -0.009 0.082
C26_3 0.154 0.151 0.164 -0.015 0.003 0.071
C27_3 0.156 0.156 0.186 -0.001 0.009 0.078
C28_3 0.166 0.141 0.196 0.007 -0.006 0.099
C29_3 0.154 0.146 0.176 0.003 -0.015 0.084
C30_3 0.133 0.150 0.175 -0.022 0.005 0.099
C31_3 0.128 0.160 0.168 -0.018 -0.001 0.107
C32_3 0.144 0.165 0.172 -0.015 -0.013 0.080
C33_3 0.148 0.142 0.181 -0.022 -0.005 0.098
C34_3 0.152 0.159 0.186 0.015 -0.013 0.106
C35_3 0.157 0.176 0.181 -0.009 -0.002 0.092
C36_3 0.140 0.142 0.173 -0.008 0.000 0.076
C37_3 0.147 0.125 0.172 -0.017 -0.003 0.083
C38_3 0.175 0.154 0.185 0.000 0.000 0.077
C39_3 0.172 0.162 0.193 0.007 -0.005 0.103
C40_3 0.155 0.144 0.173 0.001 -0.002 0.097
C41_3 0.139 0.156 0.183 -0.014 -0.004 0.082
C42_3 0.176 0.165 0.193 0.007 0.005 0.081
C43_3 0.176 0.139 0.194 0.000 0.012 0.101
C44_3 0.155 0.138 0.199 0.007 0.024 0.115
C45_3 0.166 0.149 0.194 -0.002 0.020 0.104
C46_3 0.182 0.174 0.197 0.019 -0.001 0.077
C47_3 0.181 0.169 0.202 0.009 0.005 0.088
C48_3 0.158 0.174 0.192 -0.008 0.013 0.094
C49_3 0.159 0.169 0.191 0.002 -0.006 0.078
C50_3 0.160 0.175 0.193 -0.003 0.015 0.086
C51_3 0.171 0.177 0.200 -0.002 0.008 0.086
C52_3 0.178 0.170 0.188 0.005 0.015 0.081
N2_3 0.165 0.157 0.182 0.003 0.036 0.106
C53_3 0.159 0.143 0.190 -0.009 -0.018 0.081
C54_3 0.172 0.143 0.183 -0.033 0.004 0.070
C55_3 0.131 0.161 0.184 -0.028 0.001 0.089
N3_3 0.134 0.145 0.177 -0.037 0.002 0.096
C56_3 0.143 0.140 0.186 -0.007 -0.018 0.092
C57_3 0.131 0.166 0.197 -0.002 -0.016 0.089
C58_3 0.181 0.201 0.212 0.016 0.025 0.084
C59_3 0.169 0.194 0.206 0.007 0.016 0.096
C60_3 0.166 0.179 0.197 0.009 0.022 0.085
C61_3 0.184 0.193 0.213 0.004 0.015 0.083
C62_3 0.158 0.183 0.200 0.000 0.019 0.088
N4_3 0.163 0.191 0.187 0.001 0.044 0.073
C63_3 0.216 0.205 0.219 -0.003 0.005 0.112
C64_3 0.201 0.177 0.201 0.032 0.018 0.119
C65_3 0.200 0.182 0.196 0.006 0.006 0.096
C66_3 0.183 0.195 0.189 0.004 0.009 0.127
C67_3 0.216 0.209 0.208 -0.004 0.011 0.110
N5_3 0.215 0.193 0.187 -0.017 -0.009 0.086
C68_3 0.163 0.180 0.197 -0.017 0.010 0.092
C69_3 0.184 0.145 0.202 0.002 -0.009 0.102
C70_3 0.169 0.155 0.186 -0.024 -0.004 0.092
C71_3 0.152 0.161 0.176 -0.016 0.004 0.097
C72_3 0.139 0.161 0.175 -0.018 0.007 0.094
N6_3 0.144 0.159 0.180 -0.013 -0.003 0.114
C1_5 0.161 0.227 0.340 0.044 0.009 0.104
C2_5 0.172 0.234 0.333 0.030 0.010 0.101
C3_5 0.177 0.247 0.334 0.040 0.012 0.088
C4_5 0.170 0.260 0.344 0.034 0.007 0.089
C5_5 0.189 0.250 0.338 0.031 -0.005 0.074
C6_5 0.187 0.233 0.326 0.013 -0.007 0.052
C7_5 0.174 0.214 0.325 0.008 -0.001 0.075
C8_5 0.183 0.262 0.363 0.038 0.027 0.115
C9_5 0.204 0.227 0.325 0.018 0.000 0.060
C10_5 0.184 0.220 0.335 0.040 -0.025 0.082
C11_5 0.199 0.217 0.355 0.012 -0.018 0.103
C12_5 0.222 0.226 0.362 0.005 -0.017 0.089
C13_5 0.225 0.237 0.345 0.008 -0.020 0.063
C14_5 0.215 0.221 0.333 0.018 -0.008 0.075
O1_5 0.128 0.269 0.329 -0.070 0.002 0.054
O2_5 0.148 0.226 0.356 0.048 0.029 0.118
O3_5 0.170 0.252 0.383 0.063 0.024 0.165
O4_5 0.201 0.216 0.347 0.061 0.026 0.082
N1_5 0.240 0.240 0.375 0.000 0.000 0.120
N1_6 0.297 0.161 0.229 -0.052 -0.025 0.133
C1_6 0.285 0.171 0.228 -0.040 -0.032 0.139
C2_6 0.312 0.165 0.246 -0.039 -0.033 0.116
C3_6 0.295 0.180 0.269 -0.026 0.003 0.123
C4_6 0.306 0.155 0.238 -0.018 0.012 0.111
C5_6 0.290 0.132 0.220 -0.035 -0.007 0.139
C6_6 0.246 0.228 0.308 -0.014 0.016 0.137
C7_6 0.225 0.227 0.302 0.010 0.024 0.144
C8_6 0.253 0.247 0.326 0.008 0.031 0.124
C9_6 0.246 0.251 0.345 0.002 0.008 0.145
C10_6 0.255 0.263 0.346 -0.016 0.005 0.142
C11_6 0.259 0.252 0.333 -0.033 0.012 0.143
C12_6 0.245 0.266 0.373 -0.002 -0.012 0.109
C13_6 0.218 0.272 0.385 -0.010 -0.024 0.111
C14_6 0.224 0.262 0.369 -0.012 -0.032 0.110
C15_6 0.265 0.265 0.372 -0.032 -0.041 0.103
C16_6 0.259 0.222 0.367 -0.060 -0.051 0.126
C17_6 0.240 0.227 0.355 -0.063 -0.045 0.129
C18_6 0.220 0.225 0.360 -0.023 -0.025 0.127
C19_6 0.205 0.247 0.364 -0.030 -0.014 0.121
C20_6 0.249 0.213 0.326 -0.053 -0.074 0.154
C21_6 0.257 0.247 0.344 -0.085 -0.055 0.137
C22_6 0.245 0.233 0.349 -0.085 -0.051 0.146
C23_6 0.243 0.228 0.340 -0.069 -0.062 0.151
C24_6 0.250 0.217 0.345 -0.059 -0.068 0.153
N2_6 0.253 0.208 0.338 -0.043 -0.091 0.167
N1_10 0.112 0.480 0.370 0.155 0.021 0.081
C1_10 0.145 0.463 0.370 0.140 0.032 0.089
C2_10 0.122 0.432 0.327 0.128 0.032 0.131
C3_10 0.142 0.425 0.299 0.107 0.042 0.130
C4_10 0.150 0.457 0.307 0.125 0.031 0.095
C5_10 0.135 0.465 0.349 0.138 0.028 0.094
C6_10 0.149 0.379 0.274 0.078 0.045 0.131
C7_10 0.160 0.356 0.284 0.048 0.030 0.141
C8_10 0.176 0.349 0.290 0.021 0.029 0.148
C9_10 0.173 0.323 0.249 0.035 0.008 0.161
C10_10 0.171 0.344 0.279 0.061 0.035 0.132
C11_10 0.170 0.368 0.282 0.078 0.044 0.123
C12_10 0.184 0.283 0.210 0.014 -0.010 0.185
C13_10 0.219 0.295 0.222 0.000 -0.036 0.186
C14_10 0.235 0.313 0.199 -0.010 -0.009 0.152
C15_10 0.220 0.310 0.185 -0.005 -0.002 0.132
C16_10 0.220 0.272 0.166 -0.024 -0.012 0.140
C17_10 0.172 0.255 0.182 -0.022 -0.013 0.157
C18_10 0.186 0.239 0.188 -0.039 0.011 0.130
C19_10 0.183 0.231 0.212 -0.048 0.025 0.109
C20_10 0.171 0.228 0.227 -0.065 0.025 0.112
C21_10 0.155 0.230 0.209 -0.020 0.022 0.113
C22_10 0.175 0.230 0.212 -0.025 0.039 0.118
C23_10 0.214 0.227 0.192 -0.034 0.043 0.116
C24_10 0.269 0.311 0.249 0.000 -0.083 0.188
C25_10 0.302 0.352 0.273 -0.013 -0.099 0.158
C26_10 0.310 0.358 0.248 -0.032 -0.121 0.163
C27_10 0.300 0.341 0.250 -0.061 -0.106 0.187
C28_10 0.288 0.331 0.244 -0.048 -0.093 0.176
C29_10 0.283 0.322 0.247 0.002 -0.092 0.185
C30_10 0.254 0.316 0.204 0.004 0.049 0.180
C31_10 0.276 0.336 0.226 0.005 0.074 0.178
C32_10 0.288 0.341 0.211 0.002 0.086 0.175
C33_10 0.276 0.324 0.201 0.009 0.061 0.181
C34_10 0.270 0.323 0.195 0.028 0.068 0.195
C35_10 0.266 0.325 0.211 0.019 0.055 0.191
C36_10 0.190 0.310 0.200 0.013 0.002 0.148
C37_10 0.191 0.308 0.226 0.033 0.004 0.150
C38_10 0.182 0.288 0.228 0.025 0.012 0.145
C39_10 0.188 0.262 0.189 0.012 0.008 0.148
C40_10 0.181 0.272 0.194 0.016 0.007 0.159
C41_10 0.187 0.294 0.197 0.037 -0.002 0.149
C42_10 0.237 0.250 0.142 -0.033 -0.051 0.119
C43_10 0.254 0.230 0.155 -0.014 -0.045 0.110
C44_10 0.245 0.205 0.168 -0.015 -0.008 0.118
C45_10 0.211 0.235 0.145 -0.045 0.021 0.138
C46_10 0.232 0.248 0.146 -0.046 -0.016 0.147
C47_10 0.248 0.253 0.146 -0.037 -0.056 0.125
C48_10 0.353 0.313 0.274 -0.076 -0.146 0.220
C49_10 0.332 0.320 0.256 -0.069 -0.168 0.213
C50_10 0.321 0.335 0.267 -0.093 -0.129 0.183
C51_10 0.333 0.322 0.278 -0.122 -0.109 0.173
C52_10 0.359 0.331 0.276 -0.107 -0.102 0.190
N2_10 0.368 0.321 0.266 -0.093 -0.136 0.200
C53_10 0.164 0.219 0.213 -0.002 0.003 0.112
C54_10 0.154 0.190 0.188 0.038 0.009 0.092
C55_10 0.137 0.188 0.187 0.009 0.056 0.113
N3_10 0.166 0.201 0.153 0.041 0.041 0.092
C56_10 0.187 0.235 0.188 0.026 0.034 0.090
C57_10 0.183 0.211 0.203 0.043 0.004 0.113
C58_10 0.179 0.240 0.122 0.031 0.045 0.103
C59_10 0.151 0.231 0.092 0.046 0.019 0.132
C60_10 0.185 0.254 0.150 -0.007 0.017 0.118
C61_10 0.188 0.281 0.163 0.000 0.016 0.111
C62_10 0.168 0.282 0.146 0.021 0.027 0.118
N4_10 0.159 0.256 0.105 0.035 0.039 0.124
C63_10 0.194 0.221 0.160 0.025 0.005 0.077
C64_10 0.210 0.229 0.148 0.031 0.026 0.085
C65_10 0.209 0.234 0.176 0.012 0.021 0.124
C66_10 0.225 0.217 0.196 -0.002 0.020 0.123
C67_10 0.199 0.200 0.192 0.005 0.013 0.100
N5_10 0.162 0.193 0.174 0.011 0.015 0.106
C68_10 0.281 0.338 0.132 0.003 0.031 0.177
C69_10 0.257 0.310 0.139 0.024 -0.001 0.187
C70_10 0.276 0.324 0.189 -0.010 0.020 0.164
C71_10 0.300 0.332 0.211 -0.008 0.013 0.142
C72_10 0.292 0.334 0.183 -0.009 0.033 0.178
N6_10 0.297 0.357 0.146 -0.015 0.038 0.190
C1_8 0.130 0.151 0.220 -0.010 0.013 0.063
C2_8 0.097 0.136 0.236 -0.007 0.022 0.059
C3_8 0.105 0.145 0.207 -0.010 0.019 0.048
C4_8 0.086 0.139 0.191 0.011 -0.010 0.057
C5_8 0.102 0.122 0.164 0.007 -0.004 0.072
C6_8 0.085 0.124 0.269 0.026 0.018 0.071
C7_8 0.088 0.111 0.251 0.040 0.014 0.068
C8_8 0.112 0.154 0.212 0.017 -0.002 0.016
C9_8 0.103 0.130 0.384 0.038 0.026 0.063
C10_8 0.154 0.151 0.442 0.040 -0.006 0.052
C11_8 0.162 0.123 0.452 0.042 -0.014 0.062
C12_8 0.113 0.109 0.434 0.020 0.025 0.077
C13_8 0.157 0.112 0.459 0.041 0.031 0.053
C14_8 0.146 0.143 0.444 0.028 0.051 0.025
O1_8 0.212 0.175 0.267 0.036 0.053 0.118
O2_8 0.117 0.177 0.203 -0.039 -0.002 0.067
O3_8 0.093 0.154 0.203 0.003 0.002 -0.014
O4_8 0.167 0.138 0.335 0.091 0.050 0.069
N1_8 0.104 0.104 0.418 0.000 0.000 0.052
C1_9 0.228 0.346 0.143 -0.015 0.027 0.168
C2_9 0.229 0.356 0.151 -0.006 0.016 0.201
C3_9 0.250 0.376 0.166 -0.004 0.015 0.204
C4_9 0.258 0.370 0.146 -0.022 0.003 0.217
C5_9 0.257 0.357 0.140 0.008 0.011 0.214
C6_9 0.254 0.342 0.146 0.032 0.002 0.207
C7_9 0.231 0.339 0.149 0.013 0.031 0.211
C8_9 0.256 0.382 0.145 -0.037 -0.014 0.239
C9_9 0.268 0.336 0.158 0.030 -0.013 0.206
C10_9 0.303 0.322 0.161 0.018 -0.001 0.185
C11_9 0.334 0.312 0.175 0.021 0.003 0.158
C12_9 0.341 0.317 0.189 0.014 0.003 0.144
C13_9 0.305 0.313 0.153 0.017 -0.015 0.179
C14_9 0.274 0.330 0.138 0.023 -0.015 0.200
C15_9 0.322 0.312 0.196 -0.028 -0.005 0.142
C16_9 0.306 0.287 0.189 -0.033 0.012 0.151
C17_9 0.299 0.282 0.199 -0.035 -0.011 0.162
C18_9 0.294 0.298 0.209 -0.042 -0.001 0.171
C19_9 0.303 0.302 0.207 -0.056 0.028 0.163
C20_9 0.304 0.308 0.196 -0.037 0.005 0.139
C21_9 0.327 0.321 0.303 -0.016 0.007 0.161
C22_9 0.300 0.317 0.328 -0.041 0.014 0.190
C23_9 0.281 0.315 0.339 -0.064 0.017 0.201
C24_9 0.292 0.312 0.345 -0.066 0.014 0.190
C25_9 0.315 0.321 0.327 -0.042 0.007 0.174
C26_9 0.312 0.323 0.326 -0.014 0.003 0.174
C27_9 0.301 0.305 0.359 -0.095 0.033 0.167
C28_9 0.296 0.295 0.385 -0.089 0.027 0.158
C29_9 0.297 0.278 0.387 -0.085 0.062 0.138
C30_9 0.295 0.304 0.371 -0.100 0.049 0.149
C31_9 0.298 0.313 0.350 -0.106 0.040 0.150
C32_9 0.299 0.310 0.346 -0.104 0.034 0.165
C33_9 0.284 0.244 0.391 -0.045 0.110 0.103
C34_9 0.295 0.310 0.339 -0.104 0.012 0.157
C35_9 0.299 0.308 0.239 -0.018 -0.013 0.179
C36_9 0.303 0.288 0.262 0.016 -0.023 0.176
C37_9 0.302 0.297 0.306 0.042 -0.018 0.182
C38_9 0.297 0.292 0.283 0.024 0.000 0.213
C39_9 0.307 0.310 0.267 -0.007 -0.004 0.213
C40_9 0.302 0.309 0.254 -0.008 -0.007 0.206
C41_9 0.303 0.315 0.355 0.089 -0.044 0.171
C42_9 0.330 0.317 0.261 -0.006 -0.013 0.220
O1_9 0.229 0.310 0.137 -0.006 0.050 0.167
O2_9 0.262 0.372 0.160 -0.035 -0.028 0.140
O3_9 0.284 0.393 0.197 -0.032 -0.015 0.181
O4_9 0.283 0.388 0.143 -0.049 -0.034 0.239
O5_9 0.276 0.223 0.391 -0.039 0.266 0.050
O6_9 0.311 0.155 0.496 -0.045 -0.093 0.102
O7_9 0.316 0.429 0.412 -0.278 -0.073 0.133
O8_9 0.292 0.298 0.294 -0.043 0.013 0.149
O9_9 0.286 0.317 0.393 0.120 -0.055 0.159
O10_9 0.349 0.367 0.398 0.134 -0.113 0.134
O11_9 0.317 0.309 0.267 0.017 -0.041 0.221
O12_9 0.439 0.368 0.187 -0.066 -0.036 0.219
N1_9 0.342 0.328 0.230 -0.006 0.003 0.137
N1_11 0.333 0.315 0.238 -0.010 -0.020 0.207
C1_11 0.360 0.323 0.273 -0.009 -0.003 0.201
C2_11 0.366 0.336 0.281 -0.012 0.010 0.200
C3_11 0.375 0.332 0.255 -0.022 0.016 0.220
C4_11 0.362 0.327 0.230 -0.034 -0.007 0.212
C5_11 0.340 0.309 0.223 -0.049 0.006 0.230
C6_11 0.391 0.362 0.285 0.000 0.034 0.249
C7_11 0.394 0.373 0.289 0.028 0.053 0.242
C8_11 0.418 0.356 0.294 0.024 0.065 0.239
C9_11 0.426 0.370 0.316 -0.003 0.075 0.247
C10_11 0.441 0.377 0.332 -0.013 0.071 0.248
C11_11 0.416 0.359 0.312 -0.015 0.058 0.278
C12_11 0.402 0.364 0.322 0.008 0.066 0.255
C13_11 0.381 0.356 0.332 0.019 0.048 0.244
C14_11 0.353 0.351 0.340 0.036 0.034 0.229
C15_11 0.354 0.349 0.349 0.097 0.005 0.201
C16_11 0.367 0.333 0.352 0.108 -0.013 0.173
C17_11 0.360 0.298 0.359 0.087 0.013 0.190
C18_11 0.355 0.319 0.359 0.027 0.042 0.205
C19_11 0.352 0.341 0.348 0.015 0.046 0.223
C20_11 0.332 0.294 0.357 0.087 0.007 0.207
C21_11 0.349 0.291 0.370 0.088 0.011 0.192
C22_11 0.356 0.282 0.362 0.092 0.022 0.201
C23_11 0.350 0.292 0.373 0.074 0.041 0.207
C24_11 0.350 0.301 0.378 0.095 0.006 0.204
N2_11 0.332 0.291 0.357 0.104 -0.017 0.224
C1_12 0.184 0.160 0.189 -0.015 -0.040 0.046
C2_12 0.226 0.219 0.232 -0.031 -0.034 0.087
C3_12 0.181 0.136 0.220 0.006 -0.033 0.045
C4_12 0.186 0.232 0.241 0.009 -0.034 0.046
C5_12 0.181 0.139 0.172 -0.021 -0.046 0.050
C6_12 0.178 0.183 0.209 -0.006 -0.036 0.049
P1_12 0.183 0.122 0.193 0.001 -0.026 0.042
C1_13 0.139 0.109 0.198 -0.024 -0.041 0.079
C2_13 0.135 0.068 0.184 0.006 -0.022 0.061
C3_13 0.161 0.128 0.227 -0.039 -0.047 0.060
C4_13 0.148 0.143 0.262 -0.029 0.009 0.081
C5_13 0.151 0.127 0.214 -0.030 -0.039 0.068
C6_13 0.150 0.062 0.205 0.005 -0.049 0.033
P1_13 0.165 0.116 0.212 -0.040 -0.046 0.073
C1_14 0.165 0.211 0.183 -0.037 -0.009 0.079
C2_14 0.093 0.227 0.186 -0.062 -0.018 0.011
C3_14 0.240 0.198 0.211 -0.036 -0.012 0.105
C4_14 0.317 0.198 0.237 -0.050 -0.048 0.112
C5_14 0.201 0.215 0.175 -0.031 0.002 0.103
C6_14 0.203 0.242 0.183 -0.023 0.014 0.113
P1_14 0.217 0.218 0.216 -0.030 -0.002 0.094
C1_15 0.204 0.116 0.308 -0.037 -0.047 0.085
C2_15 0.232 0.142 0.332 -0.043 -0.026 0.058
C3_15 0.203 0.124 0.288 -0.019 -0.045 0.097
C4_15 0.199 0.126 0.293 -0.017 -0.061 0.091
C5_15 0.216 0.112 0.331 -0.015 -0.021 0.091
C6_15 0.287 0.119 0.379 -0.022 0.053 0.075
P1_15 0.190 0.131 0.298 -0.022 -0.043 0.089
C1_16 0.145 0.132 0.217 -0.062 -0.015 0.066
C2_16 0.142 0.141 0.268 -0.082 -0.021 0.045
C3_16 0.160 0.140 0.249 -0.056 -0.009 0.077
C4_16 0.238 0.198 0.268 -0.055 -0.006 0.105
C5_16 0.134 0.164 0.253 -0.047 0.000 0.083
C6_16 0.129 0.178 0.250 -0.049 0.004 0.074
P1_16 0.140 0.140 0.223 -0.044 -0.011 0.074
C1_17 0.164 0.169 0.297 -0.046 -0.048 0.110
C2_17 0.154 0.161 0.267 -0.044 -0.034 0.101
C3_17 0.181 0.203 0.306 -0.050 -0.061 0.138
C4_17 0.254 0.221 0.269 -0.077 -0.084 0.186
C5_17 0.167 0.184 0.289 -0.044 -0.060 0.105
C6_17 0.149 0.178 0.224 -0.043 -0.102 0.089
P1_17 0.143 0.173 0.287 -0.074 -0.057 0.127
C1_18 0.234 0.201 0.225 -0.019 -0.034 0.123
C2_18 0.211 0.148 0.219 -0.036 -0.051 0.094
C3_18 0.227 0.239 0.247 -0.029 -0.052 0.126
C4_18 0.216 0.257 0.348 0.005 -0.069 0.115
C5_18 0.225 0.223 0.230 -0.019 -0.041 0.123
C6_18 0.184 0.206 0.236 -0.028 -0.052 0.104
P1_18 0.245 0.224 0.246 -0.019 -0.042 0.138
C1_19 0.179 0.261 0.398 -0.079 -0.005 0.068
C2_19 0.214 0.229 0.405 -0.091 -0.015 0.109
C3_19 0.185 0.258 0.436 -0.092 -0.020 0.069
C4_19 0.186 0.267 0.518 -0.111 -0.025 0.069
C5_19 0.185 0.269 0.390 -0.094 -0.015 0.060
C6_19 0.148 0.272 0.379 -0.110 -0.033 0.043
P1_19 0.186 0.272 0.410 -0.089 -0.004 0.055
C1_20 0.323 0.202 0.355 0.039 0.067 0.188
C2_20 0.382 0.206 0.327 0.022 0.072 0.194
C3_20 0.325 0.245 0.408 0.057 0.073 0.159
C4_20 0.428 0.377 0.503 0.034 0.134 0.192
C5_20 0.328 0.258 0.378 0.048 0.075 0.138
C6_20 0.395 0.330 0.489 0.013 0.108 0.171
P1_20 0.300 0.213 0.369 0.045 0.069 0.156
C1_21 0.119 0.171 0.278 -0.047 0.007 0.026
C2_21 0.153 0.175 0.309 -0.051 0.012 0.030
C3_21 0.124 0.208 0.287 -0.027 0.017 0.055
C4_21 0.157 0.254 0.288 0.037 0.044 0.097
C5_21 0.084 0.160 0.289 -0.055 -0.012 0.029
C6_21 0.075 0.126 0.290 -0.060 -0.010 -0.002
P1_21 0.096 0.178 0.293 -0.048 -0.001 0.043
C1_22 0.279 0.221 0.311 -0.011 -0.069 0.148
C2_22 0.315 0.205 0.300 -0.024 -0.056 0.126
C3_22 0.297 0.240 0.335 0.021 -0.038 0.142
C4_22 0.297 0.340 0.410 0.096 -0.022 0.157
C5_22 0.283 0.227 0.330 -0.014 -0.036 0.149
C6_22 0.294 0.237 0.349 -0.028 -0.053 0.168
P1_22 0.279 0.214 0.313 -0.004 -0.046 0.149
C1_23 0.186 0.304 0.357 -0.078 0.046 0.101
C2_23 0.224 0.319 0.350 -0.070 0.040 0.095
C3_23 0.225 0.323 0.373 -0.086 0.021 0.102
C4_23 0.243 0.357 0.412 -0.083 0.021 0.111
C5_23 0.193 0.304 0.345 -0.084 0.043 0.086
C6_23 0.186 0.316 0.348 -0.079 0.025 0.044
P1_23 0.199 0.300 0.356 -0.075 0.038 0.098
C1_24 0.200 0.220 0.463 -0.023 -0.096 0.107
C2_24 0.219 0.239 0.479 -0.007 -0.041 0.125
C3_24 0.185 0.231 0.465 -0.015 -0.088 0.114
C4_24 0.172 0.247 0.453 -0.021 -0.091 0.108
C5_24 0.225 0.222 0.480 -0.010 -0.063 0.125
C6_24 0.246 0.217 0.461 -0.004 -0.031 0.085
P1_24 0.207 0.207 0.471 -0.018 -0.086 0.126
C1_25 0.159 0.143 0.388 0.022 0.046 0.050
C2_25 0.178 0.142 0.350 0.029 0.068 0.032
C3_25 0.153 0.151 0.382 0.035 0.031 0.077
C4_25 0.172 0.154 0.383 0.025 0.011 0.086
C5_25 0.182 0.128 0.415 0.020 0.051 0.055
C6_25 0.181 0.162 0.447 -0.031 0.058 0.035
P1_25 0.158 0.130 0.403 0.041 0.035 0.065
C1_26 0.353 0.362 0.357 0.062 0.043 0.201
C2_26 0.396 0.438 0.415 0.080 0.019 0.180
C3_26 0.363 0.379 0.374 0.067 0.056 0.208
C4_26 0.388 0.417 0.426 0.090 0.072 0.208
C5_26 0.339 0.348 0.329 0.072 0.073 0.169
C6_26 0.357 0.329 0.368 0.062 0.132 0.111
P1_26 0.329 0.345 0.336 0.074 0.048 0.204
C1_27 0.463 0.329 0.312 -0.008 -0.075 0.195
C2_27 0.385 0.324 0.286 -0.047 -0.048 0.224
C3_27 0.464 0.320 0.326 0.010 -0.083 0.205
C4_27 0.497 0.337 0.357 0.011 -0.065 0.187
C5_27 0.492 0.333 0.310 0.003 -0.077 0.191
C6_27 0.557 0.357 0.322 -0.006 -0.097 0.200
P1_27 0.448 0.303 0.295 -0.002 -0.080 0.211
C1_28 0.173 0.223 0.193 -0.020 -0.036 0.121
C2_28 0.176 0.233 0.250 -0.012 -0.037 0.125
C3_28 0.151 0.219 0.191 -0.029 -0.021 0.128
C4_28 0.153 0.240 0.251 -0.039 -0.019 0.140
C5_28 0.181 0.198 0.188 -0.036 -0.001 0.113
C6_28 0.287 0.174 0.204 -0.027 -0.011 0.106
P1_28 0.159 0.207 0.185 -0.023 -0.017 0.122
C1_29 0.232 0.312 0.260 -0.063 0.008 0.141
C2_29 0.248 0.299 0.311 -0.047 0.032 0.144
C3_29 0.209 0.284 0.217 -0.087 -0.011 0.158
C4_29 0.161 0.318 0.247 -0.115 0.002 0.147
C5_29 0.272 0.308 0.289 -0.050 -0.021 0.163
C6_29 0.398 0.264 0.295 -0.067 0.031 0.156
P1_29 0.224 0.293 0.248 -0.057 -0.014 0.162
C1_30 0.264 0.255 0.273 0.034 0.099 0.077
C2_30 0.356 0.287 0.290 0.054 0.101 0.129
C3_30 0.223 0.242 0.210 0.017 0.092 0.088
C4_30 0.216 0.213 0.185 0.032 0.077 0.096
C5_30 0.232 0.263 0.238 0.050 0.108 0.097
C6_30 0.219 0.266 0.254 0.041 0.110 0.097
P1_30 0.225 0.228 0.238 0.036 0.102 0.090
C1_31 0.165 0.252 0.185 0.031 0.005 0.139
C2_31 0.202 0.268 0.204 0.039 0.016 0.137
C3_31 0.172 0.244 0.164 0.024 -0.007 0.127
C4_31 0.200 0.390 0.253 -0.046 -0.021 0.138
C5_31 0.147 0.249 0.175 0.041 0.008 0.110
C6_31 0.165 0.274 0.192 0.055 0.013 0.134
P1_31 0.167 0.257 0.175 0.026 -0.003 0.125
C1_32 0.169 0.252 0.219 -0.037 0.009 0.097
C2_32 0.199 0.266 0.221 -0.014 0.034 0.125
C3_32 0.144 0.245 0.175 -0.069 0.003 0.085
C4_32 0.128 0.210 0.164 -0.076 -0.006 0.018
C5_32 0.143 0.249 0.197 -0.035 0.012 0.090
C6_32 0.181 0.248 0.253 -0.039 -0.022 0.087
P1_32 0.141 0.255 0.194 -0.048 0.010 0.095
C1_33 0.201 0.319 0.215 0.033 0.044 0.153
C2_33 0.229 0.350 0.243 0.009 0.019 0.187
C3_33 0.161 0.306 0.222 0.017 0.024 0.144
C4_33 0.165 0.285 0.259 0.042 0.038 0.157
C5_33 0.167 0.329 0.211 0.013 0.026 0.143
C6_33 0.223 0.342 0.265 0.031 0.011 0.161
P1_33 0.174 0.325 0.222 0.026 0.021 0.150
C1_34 0.443 0.442 0.278 -0.107 0.033 0.273
C2_34 0.424 0.402 0.255 -0.136 0.012 0.263
C3_34 0.443 0.427 0.290 -0.109 0.039 0.256
C4_34 0.451 0.397 0.355 -0.125 0.063 0.241
C5_34 0.469 0.454 0.283 -0.104 0.022 0.268
C6_34 0.521 0.505 0.336 -0.072 -0.015 0.271
P1_34 0.435 0.421 0.262 -0.106 0.029 0.278
C1_35 0.496 0.348 0.269 0.003 -0.006 0.277
C2_35 0.524 0.330 0.282 0.013 -0.026 0.262
C3_35 0.500 0.346 0.303 -0.009 0.015 0.279
C4_35 0.490 0.368 0.327 -0.033 0.037 0.275
C5_35 0.501 0.355 0.291 -0.008 -0.003 0.281
C6_35 0.518 0.359 0.297 -0.028 -0.049 0.287
P1_35 0.491 0.343 0.269 0.008 0.003 0.290
C1_36 0.440 0.668 0.340 -0.106 -0.055 0.285
C2_36 0.479 0.679 0.366 -0.097 -0.102 0.287
C3_36 0.424 0.651 0.341 -0.103 -0.053 0.287
C4_36 0.492 0.642 0.357 -0.107 -0.035 0.270
C5_36 0.395 0.640 0.323 -0.094 -0.067 0.304
C6_36 0.403 0.591 0.324 -0.093 -0.078 0.348
P1_36 0.399 0.652 0.325 -0.108 -0.053 0.298
C1_37 0.326 0.439 0.282 -0.084 -0.049 0.178
C2_37 0.391 0.430 0.278 -0.083 -0.016 0.143
C3_37 0.333 0.459 0.304 -0.097 -0.042 0.199
C4_37 0.383 0.455 0.306 -0.116 -0.049 0.225
C5_37 0.302 0.456 0.276 -0.089 -0.049 0.195
C6_37 0.301 0.479 0.290 -0.070 -0.030 0.204
P1_37 0.306 0.453 0.282 -0.091 -0.049 0.199
C1_38 0.425 0.497 0.735 0.251 -0.193 0.132
C2_38 0.441 0.471 0.725 0.236 -0.216 0.044
C3_38 0.438 0.544 0.749 0.245 -0.177 0.145
C4_38 0.449 0.616 0.781 0.212 -0.171 0.133
C5_38 0.428 0.529 0.733 0.246 -0.179 0.139
C6_38 0.436 0.530 0.731 0.246 -0.173 0.143
P1_38 0.428 0.524 0.737 0.250 -0.183 0.145
C1_39 0.311 0.452 0.567 0.034 -0.061 0.153
C2_39 0.323 0.492 0.582 0.026 -0.068 0.143
C3_39 0.327 0.478 0.583 0.029 -0.072 0.153
C4_39 0.356 0.560 0.611 -0.005 -0.092 0.190
C5_39 0.310 0.444 0.547 0.026 -0.047 0.190
C6_39 0.352 0.421 0.536 0.071 -0.042 0.265
P1_39 0.304 0.446 0.559 0.040 -0.064 0.145
C1_40 0.189 0.435 0.603 0.189 0.076 0.115
C2_40 0.190 0.423 0.675 0.193 0.110 0.101
C3_40 0.199 0.430 0.576 0.178 0.055 0.105
C4_40 0.194 0.429 0.555 0.169 0.091 0.113
C5_40 0.215 0.445 0.593 0.180 0.064 0.106
C6_40 0.233 0.478 0.604 0.153 0.067 0.102
P1_40 0.187 0.421 0.580 0.193 0.061 0.119
C1_41 0.735 0.506 0.632 -0.312 -0.371 0.378
C2_41 0.708 0.527 0.611 -0.281 -0.400 0.335
C3_41 0.774 0.521 0.672 -0.319 -0.339 0.393
C4_41 0.815 0.559 0.686 -0.301 -0.335 0.387
C5_41 0.728 0.505 0.624 -0.312 -0.349 0.399
C6_41 0.688 0.487 0.591 -0.290 -0.332 0.388
P1_41 0.759 0.504 0.650 -0.327 -0.349 0.390
C1_42 0.913 0.485 0.555 -0.169 -0.346 0.359
C2_42 0.990 0.505 0.602 -0.177 -0.337 0.346
C3_42 0.887 0.478 0.527 -0.178 -0.375 0.367
C4_42 0.886 0.537 0.541 -0.172 -0.368 0.373
C5_42 0.899 0.467 0.538 -0.171 -0.356 0.364
C6_42 0.935 0.461 0.544 -0.167 -0.337 0.350
P1_42 0.888 0.460 0.533 -0.170 -0.367 0.371
C1_43 0.200 0.700 0.700 0.378 0.118 0.181
C2_43 0.203 0.698 0.720 0.366 0.129 0.182
C3_43 0.253 0.724 0.731 0.360 0.074 0.199
C4_43 0.393 0.771 0.815 0.335 0.049 0.270
C5_43 0.161 0.675 0.653 0.380 0.088 0.179
C6_43 0.114 0.667 0.631 0.298 0.006 0.157
P1_43 0.177 0.680 0.674 0.400 0.085 0.186

loop_
_atom_type_symbol
_atom_type_description
_atom_type_scat_dispersion_real
_atom_type_scat_dispersion_imag
_atom_type_scat_source
C C 0.0181 0.0091 'International Tables Vol C Tables 4.2.6.8 and 6.1.1.4'
N N 0.0311 0.0180 'International Tables Vol C Tables 4.2.6.8 and 6.1.1.4'
O O 0.0492 0.0322 'International Tables Vol C Tables 4.2.6.8 and 6.1.1.4'
P P 0.2955 0.4335 'International Tables Vol C Tables 4.2.6.8 and 6.1.1.4'
Pt Pt -4.5932 6.9264 'International Tables Vol C Tables 4.2.6.8 and 6.1.1.4'

loop_
_geom_angle_atom_site_label_1
_geom_angle_atom_site_label_2
_geom_angle_atom_site_label_3
_geom_angle
_geom_angle_site_symmetry_1
_geom_angle_site_symmetry_3
_geom_angle_publ_flag
O1_1 Pt1 N6_3 86(7) . 2_655 ?
O1_1 Pt1 P1_12 175.8(5) . . ?
N6_3 Pt1 P1_12 92(7) 2_655 . ?
O1_1 Pt1 P1_13 86.2(5) . . ?
N6_3 Pt1 P1_13 172(8) 2_655 . ?
P1_12 Pt1 P1_13 95.9(3) . . ?
O4_1 Pt2 N2_3 90(8) . 2_655 ?
O4_1 Pt2 P1_15 80.1(6) . . ?
N2_3 Pt2 P1_15 168(7) 2_655 . ?
O4_1 Pt2 P1_14 168.6(6) . . ?
N2_3 Pt2 P1_14 92(8) 2_655 . ?
P1_15 Pt2 P1_14 99.7(4) . . ?
O2_8 Pt3 N4_10 83.4(7) . . ?
O2_8 Pt3 P1_29 85.6(6) . . ?
N4_10 Pt3 P1_29 169.0(5) . . ?
O2_8 Pt3 P1_28 176.8(6) . . ?
N4_10 Pt3 P1_28 93.5(5) . . ?
P1_29 Pt3 P1_28 97.4(4) . . ?
O5_1 Pt4 N3_3 84.8(7) . . ?
O5_1 Pt4 P1_16 176.0(6) . . ?
N3_3 Pt4 P1_16 94.0(5) . . ?
O5_1 Pt4 P1_17 83.7(6) . . ?
N3_3 Pt4 P1_17 167.9(5) . . ?
P1_16 Pt4 P1_17 97.8(4) . . ?
O8_1 Pt5 N1_3 89.7(7) . . ?
O8_1 Pt5 P1_22 80.6(7) . . ?
N1_3 Pt5 P1_22 169.8(7) . . ?
O8_1 Pt5 P1_21 174.8(6) . . ?
N1_3 Pt5 P1_21 88.8(5) . . ?
P1_22 Pt5 P1_21 100.5(5) . . ?
N3_10 Pt6 O3_8 87.3(9) . . ?
N3_10 Pt6 P1_31 90.1(7) . . ?
O3_8 Pt6 P1_31 174.5(6) . . ?
N3_10 Pt6 P1_30 170.7(8) . . ?
O3_8 Pt6 P1_30 86.1(6) . . ?
P1_31 Pt6 P1_30 97.0(4) . . ?
O1_9 Pt7 N5_10 84.1(8) . . ?
O1_9 Pt7 P1_32 172.8(7) . . ?
N5_10 Pt7 P1_32 91.9(5) . . ?
O1_9 Pt7 P1_33 84.2(7) . . ?
N5_10 Pt7 P1_33 168.3(5) . . ?
P1_32 Pt7 P1_33 99.8(4) . . ?
N2_6 Pt8 O9_1 87.5(8) . . ?
N2_6 Pt8 P1_23 90.7(7) . . ?
O9_1 Pt8 P1_23 173.5(7) . . ?
N2_6 Pt8 P1_20 172.9(7) . . ?
O9_1 Pt8 P1_20 85.8(7) . . ?
P1_23 Pt8 P1_20 95.7(6) . . ?
O11_1 Pt9 N1_6 84.8(9) . . ?
O11_1 Pt9 P1_19 171.6(7) . . ?
N1_6 Pt9 P1_19 91.6(7) . . ?
O11_1 Pt9 P1_18 85.8(8) . . ?
N1_6 Pt9 P1_18 168.1(8) . . ?
P1_19 Pt9 P1_18 98.7(5) . . ?
O2_5 Pt10 N4_3 82.7(8) . . ?
O2_5 Pt10 P1_26 89.8(8) . . ?
N4_3 Pt10 P1_26 172.1(6) . . ?
O2_5 Pt10 P1_25 170.4(7) . . ?
N4_3 Pt10 P1_25 93.4(6) . . ?
P1_26 Pt10 P1_25 94.4(5) . . ?
N6_10 Pt11 O4_9 84.4(9) . . ?
N6_10 Pt11 P1_35 91.4(8) . . ?
O4_9 Pt11 P1_35 175.1(8) . . ?
N6_10 Pt11 P1_34 169.8(8) . . ?
O4_9 Pt11 P1_34 86.7(8) . . ?
P1_35 Pt11 P1_34 97.7(6) . . ?
O3_5 Pt12 N5_3 75.5(9) . . ?
O3_5 Pt12 P1_24 169.1(8) . . ?
N5_3 Pt12 P1_24 95.8(6) . . ?
O3_5 Pt12 P1_27 91.2(9) . . ?
N5_3 Pt12 P1_27 166.6(7) . . ?
P1_24 Pt12 P1_27 97.1(6) . . ?
N1_11 Pt13 O11_9 91.8(12) . . ?
N1_11 Pt13 P1_36 172.8(12) . . ?
O11_9 Pt13 P1_36 81.1(8) . . ?
N1_11 Pt13 P1_37 89.6(11) . . ?
O11_9 Pt13 P1_37 177.6(9) . . ?
P1_36 Pt13 P1_37 97.5(7) . . ?
N1_11 Pt13 C1_36 128.1(12) . . ?
O11_9 Pt13 C1_36 58.1(11) . . ?
P1_36 Pt13 C1_36 48.4(7) . . ?
P1_37 Pt13 C1_36 122.3(10) . . ?
O9_9 Pt14 P1_38 170.0(10) . . ?
O9_9 Pt14 N2_11 89.7(11) . . ?
P1_38 Pt14 N2_11 94.9(9) . . ?
O9_9 Pt14 P1_39 81.5(11) . . ?
P1_38 Pt14 P1_39 94.0(9) . . ?
N2_11 Pt14 P1_39 171.0(8) . . ?
N2_10 Pt15 O8_9 86.5(10) . 3_665 ?
N2_10 Pt15 P1_42 170.5(10) . . ?
O8_9 Pt15 P1_42 86.0(9) 3_665 . ?
N2_10 Pt15 P1_41 89.3(8) . . ?
O8_9 Pt15 P1_41 167.3(9) 3_665 . ?
P1_42 Pt15 P1_41 99.2(7) . . ?
P1_43 Pt16 O5_9 176.5(11) . 3_665 ?
P1_43 Pt16 N1_10 102.8(8) . . ?
O5_9 Pt16 N1_10 78.1(10) 3_665 . ?
P1_43 Pt16 P1_40 94.2(6) . . ?
O5_9 Pt16 P1_40 84.2(9) 3_665 . ?
N1_10 Pt16 P1_40 159.6(10) . . ?
O2_1 C1_1 O1_1 125(2) . . ?
O2_1 C1_1 C2_1 121(2) . . ?
O1_1 C1_1 C2_1 113.6(19) . . ?
C3_1 C2_1 C7_1 120.0 . . ?
C3_1 C2_1 C1_1 119.0(18) . . ?
C7_1 C2_1 C1_1 120.8(18) . . ?
C2_1 C3_1 C4_1 120.0 . . ?
C3_1 C4_1 C5_1 120.0 . . ?
C3_1 C4_1 C8_1 125(2) . . ?
C5_1 C4_1 C8_1 115(2) . . ?
C4_1 C5_1 C6_1 120.0 . . ?
C7_1 C6_1 C5_1 120.0 . . ?
C7_1 C6_1 C9_1 124(2) . . ?
C5_1 C6_1 C9_1 116.0(19) . . ?
C6_1 C7_1 C2_1 120.0 . . ?
O4_1 C8_1 O3_1 126.6(17) . . ?
O4_1 C8_1 C4_1 120(2) . . ?
O3_1 C8_1 C4_1 114(2) . . ?
C10_1 C9_1 C14_1 120.0 . . ?
C10_1 C9_1 C6_1 118(2) . . ?
C14_1 C9_1 C6_1 122(2) . . ?
C9_1 C10_1 C11_1 120.0 . . ?
C12_1 C11_1 C10_1 120.0 . . ?
C11_1 C12_1 C13_1 120.0 . . ?
C11_1 C12_1 N1_1 127(2) . . ?
C13_1 C12_1 N1_1 113(2) . . ?
C14_1 C13_1 C12_1 120.0 . . ?
C13_1 C14_1 C9_1 120.0 . . ?
C20_1 C15_1 C16_1 120.0 . . ?
C20_1 C15_1 N1_1 123(3) . . ?
C16_1 C15_1 N1_1 117(3) . . ?
C17_1 C16_1 C15_1 120.0 . . ?
C16_1 C17_1 C18_1 120.0 . . ?
C19_1 C18_1 C17_1 120.0 . . ?
C19_1 C18_1 C35_1 112(2) . . ?
C17_1 C18_1 C35_1 128(2) . . ?
C18_1 C19_1 C20_1 120.0 . . ?
C15_1 C20_1 C19_1 120.0 . . ?
C22_1 C21_1 C26_1 120.00(6) . . ?
C22_1 C21_1 N1_1 115(2) . . ?
C26_1 C21_1 N1_1 125(2) . . ?
C23_1 C22_1 C21_1 120.0 . . ?
C22_1 C23_1 C24_1 120.0 . . ?
C23_1 C24_1 C25_1 120.0 . . ?
C23_1 C24_1 C27_1 118(2) . . ?
C25_1 C24_1 C27_1 122(2) . . ?
C24_1 C25_1 C26_1 120.0 . . ?
C25_1 C26_1 C21_1 120.0 . . ?
C28_1 C27_1 C32_1 120.0 . . ?
C28_1 C27_1 C24_1 119.1(14) . . ?
C32_1 C27_1 C24_1 120.8(14) . . ?
C27_1 C28_1 C29_1 120.0 . . ?
C28_1 C29_1 C30_1 120.0 . . ?
C28_1 C29_1 C33_1 120.1(4) . . ?
C30_1 C29_1 C33_1 119.9(4) . . ?
C31_1 C30_1 C29_1 120.0 . . ?
C32_1 C31_1 C30_1 120.0 . . ?
C32_1 C31_1 C34_1 120.0(4) . . ?
C30_1 C31_1 C34_1 119.9(4) . . ?
C31_1 C32_1 C27_1 120.0 . . ?
O6_1 C33_1 O5_1 119.8(16) . . ?
O6_1 C33_1 C29_1 126.4(15) . . ?
O5_1 C33_1 C29_1 113.8(13) . . ?
O8_1 C34_1 O7_1 127.4(17) . . ?
O8_1 C34_1 C31_1 115.6(13) . . ?
O7_1 C34_1 C31_1 116.4(14) . . ?
C36_1 C35_1 C40_1 120.0 . . ?
C36_1 C35_1 C18_1 122.3(15) . . ?
C40_1 C35_1 C18_1 117.7(15) . . ?
C37_1 C36_1 C35_1 120.0 . . ?
C38_1 C37_1 C36_1 120.0 . . ?
C38_1 C37_1 C41_1 119.8(4) . . ?
C36_1 C37_1 C41_1 120.2(4) . . ?
C39_1 C38_1 C37_1 120.0 . . ?
C38_1 C39_1 C40_1 120.0 . . ?
C38_1 C39_1 C42_1 119.8(4) . . ?
C40_1 C39_1 C42_1 120.2(4) . . ?
C39_1 C40_1 C35_1 120.0 . . ?
O10_1 C41_1 O9_1 134(2) . . ?
O10_1 C41_1 C37_1 114.7(13) . . ?
O9_1 C41_1 C37_1 108.0(15) . . ?
O12_1 C42_1 O11_1 110(2) . . ?
O12_1 C42_1 C39_1 124.1(17) . . ?
O11_1 C42_1 C39_1 115.9(14) . . ?
C1_1 O1_1 Pt1 119.6(13) . . ?
C8_1 O4_1 Pt2 121.4(14) . . ?
C33_1 O5_1 Pt4 122.1(12) . . ?
C34_1 O8_1 Pt5 113.7(12) . . ?
C41_1 O9_1 Pt8 110.9(15) . . ?
C42_1 O11_1 Pt9 124.5(13) . . ?
C12_1 N1_1 C15_1 126(2) . . ?
C12_1 N1_1 C21_1 122(2) . . ?
C15_1 N1_1 C21_1 112(2) . . ?
C1_3 N1_3 C5_3 120.0 . . ?
C1_3 N1_3 Pt5 122.9(19) . . ?
C5_3 N1_3 Pt5 116.2(19) . . ?
N1_3 C1_3 C2_3 120.00(6) . . ?
C1_3 C2_3 C3_3 120.0 . . ?
C4_3 C3_3 C2_3 120.0 . . ?
C4_3 C3_3 C6_3 130(3) . . ?
C2_3 C3_3 C6_3 110(3) . . ?
C3_3 C4_3 C5_3 120.00(6) . . ?
C4_3 C5_3 N1_3 120.0 . . ?
C7_3 C6_3 C11_3 120.0 . . ?
C7_3 C6_3 C3_3 109(3) . . ?
C11_3 C6_3 C3_3 131(3) . . ?
C6_3 C7_3 C8_3 120.0 . . ?
C9_3 C8_3 C7_3 120.0 . . ?
C8_3 C9_3 C10_3 120.0 . . ?
C8_3 C9_3 C12_3 121(2) . . ?
C10_3 C9_3 C12_3 117(2) . . ?
C11_3 C10_3 C9_3 120.0 . . ?
C10_3 C11_3 C6_3 120.0 . . ?
C13_3 C12_3 C17_3 120.0 . . ?
C13_3 C12_3 C9_3 112(2) . . ?
C17_3 C12_3 C9_3 128(2) . . ?
C12_3 C13_3 C14_3 120.0 . . ?
C12_3 C13_3 C24_3 125(2) . . ?
C14_3 C13_3 C24_3 115(2) . . ?
C15_3 C14_3 C13_3 120.0 . . ?
C15_3 C14_3 C30_3 115(2) . . ?
C13_3 C14_3 C30_3 125(2) . . ?
C14_3 C15_3 C16_3 120.0 . . ?
C14_3 C15_3 C36_3 124(2) . . ?
C16_3 C15_3 C36_3 115(2) . . ?
C15_3 C16_3 C17_3 120.0 . . ?
C15_3 C16_3 C42_3 123(2) . . ?
C17_3 C16_3 C42_3 116(2) . . ?
C16_3 C17_3 C12_3 120.0 . . ?
C16_3 C17_3 C18_3 127(2) . . ?
C12_3 C17_3 C18_3 113(2) . . ?
C23_3 C18_3 C19_3 120.0 . . ?
C23_3 C18_3 C17_3 120.4(19) . . ?
C19_3 C18_3 C17_3 119.0(19) . . ?
C20_3 C19_3 C18_3 120.0 . . ?
C21_3 C20_3 C19_3 120.0 . . ?
C22_3 C21_3 C20_3 120.0 . . ?
C22_3 C21_3 C53_3 114.3(19) . . ?
C20_3 C21_3 C53_3 125.7(19) . . ?
C21_3 C22_3 C23_3 120.0 . . ?
C22_3 C23_3 C18_3 120.0 . . ?
C25_3 C24_3 C29_3 120.0 . . ?
C25_3 C24_3 C13_3 120(2) . . ?
C29_3 C24_3 C13_3 120(2) . . ?
C26_3 C25_3 C24_3 120.0 . . ?
C25_3 C26_3 C27_3 120.0 . . ?
C28_3 C27_3 C26_3 120.0 . . ?
C28_3 C27_3 C50_3 119(3) . . ?
C26_3 C27_3 C50_3 121(3) . . ?
C29_3 C28_3 C27_3 120.0 . . ?
C28_3 C29_3 C24_3 120.0 . . ?
C31_3 C30_3 C35_3 120.0 . . ?
C31_3 C30_3 C14_3 121(2) . . ?
C35_3 C30_3 C14_3 118.4(19) . . ?
C32_3 C31_3 C30_3 120.0 . . ?
C33_3 C32_3 C31_3 120.0 . . ?
C32_3 C33_3 C34_3 120.0 . . ?
C32_3 C33_3 C70_3 111(2) . . ?
C34_3 C33_3 C70_3 129(2) . . ?
C35_3 C34_3 C33_3 120.0 . . ?
C34_3 C35_3 C30_3 120.0 . . ?
C37_3 C36_3 C41_3 120.0 . . ?
C37_3 C36_3 C15_3 125(2) . . ?
C41_3 C36_3 C15_3 115(2) . . ?
C36_3 C37_3 C38_3 120.0 . . ?
C39_3 C38_3 C37_3 120.0 . . ?
C40_3 C39_3 C38_3 120.0 . . ?
C40_3 C39_3 C65_3 122(2) . . ?
C38_3 C39_3 C65_3 117(2) . . ?
C39_3 C40_3 C41_3 120.0 . . ?
C36_3 C41_3 C40_3 120.0 . . ?
C43_3 C42_3 C47_3 120.0 . . ?
C43_3 C42_3 C16_3 129(2) . . ?
C47_3 C42_3 C16_3 111(2) . . ?
C42_3 C43_3 C44_3 120.00(6) . . ?
C45_3 C44_3 C43_3 120.0 . . ?
C46_3 C45_3 C44_3 120.0 . . ?
C46_3 C45_3 C60_3 129(2) . . ?
C44_3 C45_3 C60_3 111(2) . . ?
C45_3 C46_3 C47_3 120.00(6) . . ?
C46_3 C47_3 C42_3 120.0 . . ?
C49_3 C48_3 N2_3 120.0 . . ?
C48_3 C49_3 C50_3 120.0 . . ?
C51_3 C50_3 C49_3 120.0 . . ?
C51_3 C50_3 C27_3 115(3) . . ?
C49_3 C50_3 C27_3 125(3) . . ?
C50_3 C51_3 C52_3 120.0 . . ?
N2_3 C52_3 C51_3 120.00(7) . . ?
C52_3 N2_3 C48_3 120.0 . . ?
C52_3 N2_3 Pt2 124.7(19) . 3_665 ?
C48_3 N2_3 Pt2 115.0(19) . 3_665 ?
C54_3 C53_3 C57_3 120.0 . . ?
C54_3 C53_3 C21_3 118(2) . . ?
C57_3 C53_3 C21_3 121.4(19) . . ?
C53_3 C54_3 C55_3 120.00(5) . . ?
N3_3 C55_3 C54_3 120.0 . . ?
C55_3 N3_3 C56_3 120.0 . . ?
C55_3 N3_3 Pt4 113.6(15) . . ?
C56_3 N3_3 Pt4 126.4(16) . . ?
C57_3 C56_3 N3_3 120.0 . . ?
C56_3 C57_3 C53_3 120.0 . . ?
N4_3 C58_3 C59_3 120.0 . . ?
C60_3 C59_3 C58_3 120.0 . . ?
C59_3 C60_3 C61_3 120.0 . . ?
C59_3 C60_3 C45_3 128(2) . . ?
C61_3 C60_3 C45_3 112(2) . . ?
C62_3 C61_3 C60_3 120.0 . . ?
C61_3 C62_3 N4_3 120.00(7) . . ?
C62_3 N4_3 C58_3 120.0 . . ?
C62_3 N4_3 Pt10 125.8(19) . . ?
C58_3 N4_3 Pt10 114.2(19) . . ?
N5_3 C63_3 C64_3 120.0 . . ?
C65_3 C64_3 C63_3 120.0 . . ?
C64_3 C65_3 C66_3 120.0 . . ?
C64_3 C65_3 C39_3 114(3) . . ?
C66_3 C65_3 C39_3 124(3) . . ?
C67_3 C66_3 C65_3 120.00(5) . . ?
C66_3 C67_3 N5_3 120.0 . . ?
C67_3 N5_3 C63_3 120.0 . . ?
C67_3 N5_3 Pt12 110(2) . . ?
C63_3 N5_3 Pt12 129.6(19) . . ?
C69_3 C68_3 N6_3 120.0 . . ?
C68_3 C69_3 C70_3 120.0 . . ?
C71_3 C70_3 C69_3 120.0 . . ?
C71_3 C70_3 C33_3 125(2) . . ?
C69_3 C70_3 C33_3 114(2) . . ?
C70_3 C71_3 C72_3 120.0 . . ?
N6_3 C72_3 C71_3 120.00(6) . . ?
C72_3 N6_3 C68_3 120.0 . . ?
C72_3 N6_3 Pt1 124.8(17) . 3_665 ?
C68_3 N6_3 Pt1 115.1(17) . 3_665 ?
O2_5 C1_5 O1_5 115(2) . . ?
O2_5 C1_5 C2_5 119.5(16) . . ?
O1_5 C1_5 C2_5 122.0(16) . . ?
C3_5 C2_5 C7_5 120.0 . . ?
C3_5 C2_5 C1_5 119.9(4) . . ?
C7_5 C2_5 C1_5 120.1(4) . . ?
C4_5 C3_5 C2_5 120.00(6) . . ?
C3_5 C4_5 C5_5 120.00(6) . . ?
C3_5 C4_5 C8_5 119.8(4) . . ?
C5_5 C4_5 C8_5 120.1(4) . . ?
C6_5 C5_5 C4_5 120.0 . . ?
C5_5 C6_5 C7_5 120.00(6) . . ?
C5_5 C6_5 C9_5 121.7(15) . . ?
C7_5 C6_5 C9_5 118.3(15) . . ?
C6_5 C7_5 C2_5 120.0 . . ?
O3_5 C8_5 O4_5 114.0(19) . . ?
O3_5 C8_5 C4_5 113.6(15) . . ?
O4_5 C8_5 C4_5 131.1(15) . . ?
C14_5 C9_5 C10_5 120.00(5) . . ?
C14_5 C9_5 C6_5 120(3) . . ?
C10_5 C9_5 C6_5 120(3) . . ?
C11_5 C10_5 C9_5 120.0 . . ?
C10_5 C11_5 C12_5 120.0 . . ?
C11_5 C12_5 C13_5 120.0 . . ?
C11_5 C12_5 N1_5 125(3) . . ?
C13_5 C12_5 N1_5 115(3) . . ?
C14_5 C13_5 C12_5 120.0 . . ?
C13_5 C14_5 C9_5 120.0 . . ?
C1_5 O2_5 Pt10 123.7(16) . . ?
C8_5 O3_5 Pt12 123.7(15) . . ?
C12_5 N1_5 C12_5 120.1(17) 3_665 . ?
C12_5 N1_5 C12_5 120.09(6) 3_665 2_655 ?
C12_5 N1_5 C12_5 119.8(17) . 2_655 ?
C1_6 N1_6 C5_6 120.0 . . ?
C1_6 N1_6 Pt9 118(2) . . ?
C5_6 N1_6 Pt9 120(2) . . ?
C2_6 C1_6 N1_6 120.0 . . ?
C1_6 C2_6 C3_6 120.0 . . ?
C4_6 C3_6 C2_6 120.0 . . ?
C4_6 C3_6 C6_6 118(3) . . ?
C2_6 C3_6 C6_6 122(3) . . ?
C3_6 C4_6 C5_6 120.0 . . ?
C4_6 C5_6 N1_6 120.0 . . ?
C7_6 C6_6 C11_6 120.0 . . ?
C7_6 C6_6 C3_6 123(2) . . ?
C11_6 C6_6 C3_6 117(2) . . ?
C6_6 C7_6 C8_6 120.0 . . ?
C9_6 C8_6 C7_6 120.0 . . ?
C8_6 C9_6 C10_6 120.0 . . ?
C8_6 C9_6 C12_6 119.9(4) . . ?
C10_6 C9_6 C12_6 120.1(4) . . ?
C11_6 C10_6 C9_6 120.0 . . ?
C10_6 C11_6 C6_6 120.0 . . ?
C13_6 C12_6 C13_6 119(2) . 2_655 ?
C13_6 C12_6 C9_6 115(4) . . ?
C13_6 C12_6 C9_6 123(4) 2_655 . ?
C12_6 C13_6 C12_6 119.4(17) . 3_665 ?
C12_6 C13_6 C14_6 126(4) . . ?
C12_6 C13_6 C14_6 114(4) 3_665 . ?
C19_6 C14_6 C15_6 120.0 . . ?
C19_6 C14_6 C13_6 119.9(4) . . ?
C15_6 C14_6 C13_6 119.7(4) . . ?
C16_6 C15_6 C14_6 120.0 . . ?
C15_6 C16_6 C17_6 120.0 . . ?
C18_6 C17_6 C16_6 120.0 . . ?
C18_6 C17_6 C22_6 119.7(4) . . ?
C16_6 C17_6 C22_6 119.2(4) . . ?
C19_6 C18_6 C17_6 120.0 . . ?
C18_6 C19_6 C14_6 120.0 . . ?
C21_6 C20_6 N2_6 120.0 . . ?
C22_6 C21_6 C20_6 120.0 . . ?
C21_6 C22_6 C23_6 120.0 . . ?
C21_6 C22_6 C17_6 119.2(5) . . ?
C23_6 C22_6 C17_6 119.0(4) . . ?
C24_6 C23_6 C22_6 120.0 . . ?
N2_6 C24_6 C23_6 120.0 . . ?
C24_6 N2_6 C20_6 120.0 . . ?
C24_6 N2_6 Pt8 117.1(11) . . ?
C20_6 N2_6 Pt8 122.2(11) . . ?
C1_10 N1_10 C5_10 120.00(5) . . ?
C1_10 N1_10 Pt16 119(3) . . ?
C5_10 N1_10 Pt16 120(3) . . ?
C2_10 C1_10 N1_10 120.00(6) . . ?
C1_10 C2_10 C3_10 120.0 . . ?
C4_10 C3_10 C2_10 120.00(5) . . ?
C4_10 C3_10 C6_10 128(3) . . ?
C2_10 C3_10 C6_10 112(3) . . ?
C3_10 C4_10 C5_10 120.0 . . ?
C4_10 C5_10 N1_10 120.0 . . ?
C7_10 C6_10 C11_10 120.0 . . ?
C7_10 C6_10 C3_10 110(3) . . ?
C11_10 C6_10 C3_10 130(3) . . ?
C8_10 C7_10 C6_10 120.0 . . ?
C7_10 C8_10 C9_10 120.0 . . ?
C10_10 C9_10 C8_10 120.00(5) . . ?
C10_10 C9_10 C12_10 117(3) . . ?
C8_10 C9_10 C12_10 123(2) . . ?
C11_10 C10_10 C9_10 120.0 . . ?
C10_10 C11_10 C6_10 120.0 . . ?
C13_10 C12_10 C17_10 120.0 . . ?
C13_10 C12_10 C9_10 119(2) . . ?
C17_10 C12_10 C9_10 121(2) . . ?
C12_10 C13_10 C14_10 120.0 . . ?
C12_10 C13_10 C24_10 125(2) . . ?
C14_10 C13_10 C24_10 115(2) . . ?
C13_10 C14_10 C15_10 120.0 . . ?
C13_10 C14_10 C30_10 127(2) . . ?
C15_10 C14_10 C30_10 112(2) . . ?
C16_10 C15_10 C14_10 120.0 . . ?
C16_10 C15_10 C36_10 113(2) . . ?
C14_10 C15_10 C36_10 127(2) . . ?
C15_10 C16_10 C17_10 120.0 . . ?
C15_10 C16_10 C42_10 123(2) . . ?
C17_10 C16_10 C42_10 116(2) . . ?
C12_10 C17_10 C16_10 120.0 . . ?
C12_10 C17_10 C18_10 112(2) . . ?
C16_10 C17_10 C18_10 128(2) . . ?
C23_10 C18_10 C19_10 120.0 . . ?
C23_10 C18_10 C17_10 119(2) . . ?
C19_10 C18_10 C17_10 120(2) . . ?
C20_10 C19_10 C18_10 120.0 . . ?
C19_10 C20_10 C21_10 120.0 . . ?
C22_10 C21_10 C20_10 120.0 . . ?
C22_10 C21_10 C53_10 116(2) . . ?
C20_10 C21_10 C53_10 123(2) . . ?
C21_10 C22_10 C23_10 120.0 . . ?
C18_10 C23_10 C22_10 120.0 . . ?
C29_10 C24_10 C25_10 114.7(19) . . ?
C29_10 C24_10 C13_10 124(3) . . ?
C25_10 C24_10 C13_10 121(3) . . ?
C24_10 C25_10 C26_10 125(2) . . ?
C27_10 C26_10 C25_10 115(2) . . ?
C28_10 C27_10 C26_10 120(2) . . ?
C28_10 C27_10 C50_10 121(3) . . ?
C26_10 C27_10 C50_10 117(3) . . ?
C27_10 C28_10 C29_10 122(2) . . ?
C28_10 C29_10 C24_10 119(2) . . ?
C35_10 C30_10 C31_10 116.1(17) . . ?
C35_10 C30_10 C14_10 118(3) . . ?
C31_10 C30_10 C14_10 125(3) . . ?
C30_10 C31_10 C32_10 119(2) . . ?
C33_10 C32_10 C31_10 119(2) . . ?
C34_10 C33_10 C32_10 113(2) . . ?
C34_10 C33_10 C70_10 126(3) . . ?
C32_10 C33_10 C70_10 113(3) . . ?
C33_10 C34_10 C35_10 121(2) . . ?
C30_10 C35_10 C34_10 120(2) . . ?
C41_10 C36_10 C37_10 118.2(17) . . ?
C41_10 C36_10 C15_10 115(3) . . ?
C37_10 C36_10 C15_10 127(3) . . ?
C36_10 C37_10 C38_10 119(2) . . ?
C39_10 C38_10 C37_10 121(2) . . ?
C38_10 C39_10 C40_10 116.0(19) . . ?
C38_10 C39_10 C65_10 117(3) . . ?
C40_10 C39_10 C65_10 124(3) . . ?
C39_10 C40_10 C41_10 121(2) . . ?
C36_10 C41_10 C40_10 120.9(19) . . ?
C43_10 C42_10 C47_10 119.2(17) . . ?
C43_10 C42_10 C16_10 129(3) . . ?
C47_10 C42_10 C16_10 112(3) . . ?
C42_10 C43_10 C44_10 119(2) . . ?
C45_10 C44_10 C43_10 121(2) . . ?
C44_10 C45_10 C46_10 117.9(17) . . ?
C44_10 C45_10 C60_10 111(3) . . ?
C46_10 C45_10 C60_10 131(3) . . ?
C47_10 C46_10 C45_10 117.7(19) . . ?
C42_10 C47_10 C46_10 123(2) . . ?
C49_10 C48_10 N2_10 120.0 . . ?
C48_10 C49_10 C50_10 120.00(7) . . ?
C49_10 C50_10 C51_10 120.0 . . ?
C49_10 C50_10 C27_10 124(3) . . ?
C51_10 C50_10 C27_10 115(3) . . ?
C52_10 C51_10 C50_10 120.0 . . ?
C51_10 C52_10 N2_10 120.00(7) . . ?
C52_10 N2_10 C48_10 120.0 . . ?
C52_10 N2_10 Pt15 126(2) . . ?
C48_10 N2_10 Pt15 111(2) . . ?
C54_10 C53_10 C57_10 120.5(17) . . ?
C54_10 C53_10 C21_10 120(2) . . ?
C57_10 C53_10 C21_10 119(2) . . ?
C53_10 C54_10 C55_10 123.4(19) . . ?
N3_10 C55_10 C54_10 113.9(18) . . ?
C56_10 N3_10 C55_10 122.0(18) . . ?
C56_10 N3_10 Pt6 118(2) . . ?
C55_10 N3_10 Pt6 118.4(19) . . ?
N3_10 C56_10 C57_10 123(2) . . ?
C56_10 C57_10 C53_10 114.1(19) . . ?
C59_10 C58_10 N4_10 120.0 . . ?
C58_10 C59_10 C60_10 120.00(6) . . ?
C61_10 C60_10 C59_10 120.0 . . ?
C61_10 C60_10 C45_10 110(2) . . ?
C59_10 C60_10 C45_10 130(2) . . ?
C60_10 C61_10 C62_10 120.0 . . ?
C61_10 C62_10 N4_10 120.00(5) . . ?
C62_10 N4_10 C58_10 120.0 . . ?
C62_10 N4_10 Pt3 118.2(17) . . ?
C58_10 N4_10 Pt3 120.7(17) . . ?
C64_10 C63_10 N5_10 120.0 . . ?
C63_10 C64_10 C65_10 120.0 . . ?
C66_10 C65_10 C64_10 120.0 . . ?
C66_10 C65_10 C39_10 123(3) . . ?
C64_10 C65_10 C39_10 117(3) . . ?
C65_10 C66_10 C67_10 120.0 . . ?
C66_10 C67_10 N5_10 120.0 . . ?
C63_10 N5_10 C67_10 120.0 . . ?
C63_10 N5_10 Pt7 116(2) . . ?
C67_10 N5_10 Pt7 123(2) . . ?
C69_10 C68_10 N6_10 120.0 . . ?
C68_10 C69_10 C70_10 120.0 . . ?
C71_10 C70_10 C69_10 120.0 . . ?
C71_10 C70_10 C33_10 126(3) . . ?
C69_10 C70_10 C33_10 114(3) . . ?
C72_10 C71_10 C70_10 120.0 . . ?
C71_10 C72_10 N6_10 120.0 . . ?
C68_10 N6_10 C72_10 120.0 . . ?
C68_10 N6_10 Pt11 119(2) . . ?
C72_10 N6_10 Pt11 121(2) . . ?
O2_8 C1_8 O1_8 118(2) . . ?
O2_8 C1_8 C2_8 120.9(18) . . ?
O1_8 C1_8 C2_8 120.9(18) . . ?
C3_8 C2_8 C7_8 123.0(16) . . ?
C3_8 C2_8 C1_8 114.7(15) . . ?
C7_8 C2_8 C1_8 122.1(16) . . ?
C2_8 C3_8 C4_8 113.9(16) . . ?
C5_8 C4_8 C3_8 120.9(16) . . ?
C5_8 C4_8 C8_8 121.2(16) . . ?
C3_8 C4_8 C8_8 115.7(16) . . ?
C4_8 C5_8 C6_8 121.7(16) . . ?
C5_8 C6_8 C7_8 111.8(15) . . ?
C5_8 C6_8 C9_8 123.1(19) . . ?
C7_8 C6_8 C9_8 121.6(19) . . ?
C2_8 C7_8 C6_8 120.0(16) . . ?
O3_8 C8_8 O4_8 120.3(19) . . ?
O3_8 C8_8 C4_8 112.1(16) . . ?
O4_8 C8_8 C4_8 125.9(18) . . ?
C10_8 C9_8 C14_8 120.00(6) . . ?
C10_8 C9_8 C6_8 119(2) . . ?
C14_8 C9_8 C6_8 120(2) . . ?
C9_8 C10_8 C11_8 120.0 . . ?
C10_8 C11_8 C12_8 120.0 . . ?
C13_8 C12_8 C11_8 120.00(5) . . ?
C13_8 C12_8 N1_8 117(2) . . ?
C11_8 C12_8 N1_8 123(2) . . ?
C12_8 C13_8 C14_8 120.0 . . ?
C13_8 C14_8 C9_8 120.00(5) . . ?
C1_8 O2_8 Pt3 128.7(16) . . ?
C8_8 O3_8 Pt6 123.6(14) . . ?
C12_8 N1_8 C12_8 119.5(9) 3_665 2_655 ?
C12_8 N1_8 C12_8 119.5(17) 3_665 . ?
C12_8 N1_8 C12_8 119.5(18) 2_655 . ?
O2_9 C1_9 O1_9 123(3) . . ?
O2_9 C1_9 C2_9 125(2) . . ?
O1_9 C1_9 C2_9 112.2(16) . . ?
C7_9 C2_9 C3_9 115.8(17) . . ?
C7_9 C2_9 C1_9 127(2) . . ?
C3_9 C2_9 C1_9 116.0(19) . . ?
C4_9 C3_9 C2_9 124.4(18) . . ?
C5_9 C4_9 C3_9 117.7(18) . . ?
C5_9 C4_9 C8_9 119(2) . . ?
C3_9 C4_9 C8_9 120(2) . . ?
C4_9 C5_9 C6_9 117.4(17) . . ?
C5_9 C6_9 C7_9 123.9(17) . . ?
C5_9 C6_9 C9_9 118(2) . . ?
C7_9 C6_9 C9_9 118(2) . . ?
C2_9 C7_9 C6_9 118.7(17) . . ?
O4_9 C8_9 O3_9 119(2) . . ?
O4_9 C8_9 C4_9 116(3) . . ?
O3_9 C8_9 C4_9 116(3) . . ?
C14_9 C9_9 C10_9 120.6(17) . . ?
C14_9 C9_9 C6_9 123(3) . . ?
C10_9 C9_9 C6_9 116(3) . . ?
C11_9 C10_9 C9_9 118.5(19) . . ?
C10_9 C11_9 C12_9 120.5(19) . . ?
C13_9 C12_9 N1_9 114(3) . . ?
C13_9 C12_9 C11_9 121.2(17) . . ?
N1_9 C12_9 C11_9 124(3) . . ?
C12_9 C13_9 C14_9 118.0(19) . . ?
C9_9 C14_9 C13_9 121.0(19) . . ?
C16_9 C15_9 C20_9 122.6(18) . . ?
C16_9 C15_9 N1_9 113(3) . . ?
C20_9 C15_9 N1_9 124(3) . . ?
C15_9 C16_9 C17_9 117.1(19) . . ?
C18_9 C17_9 C16_9 120.7(19) . . ?
C17_9 C18_9 C19_9 121.4(18) . . ?
C17_9 C18_9 C35_9 123(3) . . ?
C19_9 C18_9 C35_9 113(3) . . ?
C18_9 C19_9 C20_9 118.2(19) . . ?
C15_9 C20_9 C19_9 119(2) . . ?
C22_9 C21_9 C26_9 120.00(6) . . ?
C22_9 C21_9 N1_9 115(3) . . ?
C26_9 C21_9 N1_9 124(3) . . ?
C21_9 C22_9 C23_9 120.00(6) . . ?
C24_9 C23_9 C22_9 120.0 . . ?
C25_9 C24_9 C23_9 120.00(6) . . ?
C25_9 C24_9 C27_9 121(3) . . ?
C23_9 C24_9 C27_9 119(3) . . ?
C24_9 C25_9 C26_9 120.0 . . ?
C25_9 C26_9 C21_9 120.0 . . ?
C32_9 C27_9 C28_9 120.0 . . ?
C32_9 C27_9 C24_9 121.3(19) . . ?
C28_9 C27_9 C24_9 118.2(19) . . ?
C29_9 C28_9 C27_9 120.0 . . ?
C28_9 C29_9 C30_9 120.0 . . ?
C28_9 C29_9 C33_9 123.3(14) . . ?
C30_9 C29_9 C33_9 115.5(14) . . ?
C29_9 C30_9 C31_9 120.0 . . ?
C32_9 C31_9 C30_9 120.0 . . ?
C32_9 C31_9 C34_9 118.4(16) . . ?
C30_9 C31_9 C34_9 120.6(16) . . ?
C27_9 C32_9 C31_9 120.0 . . ?
O6_9 C33_9 O5_9 119(3) . . ?
O6_9 C33_9 C29_9 119.0(17) . . ?
O5_9 C33_9 C29_9 112.9(15) . . ?
O6_9 C33_9 C6_40 149(3) . 2_655 ?
O5_9 C33_9 C6_40 61(2) . 2_655 ?
C29_9 C33_9 C6_40 84.1(17) . 2_655 ?
O8_9 C34_9 O7_9 115(2) . . ?
O8_9 C34_9 C31_9 114(2) . . ?
O7_9 C34_9 C31_9 122(3) . . ?
C36_9 C35_9 C40_9 123.6(18) . . ?
C36_9 C35_9 C18_9 119(2) . . ?
C40_9 C35_9 C18_9 117(2) . . ?
C35_9 C36_9 C37_9 117.8(19) . . ?
C36_9 C37_9 C38_9 118(2) . . ?
C36_9 C37_9 C41_9 116(2) . . ?
C38_9 C37_9 C41_9 119(2) . . ?
C37_9 C38_9 C39_9 122.6(19) . . ?
C38_9 C39_9 C40_9 118.8(18) . . ?
C38_9 C39_9 C42_9 120.3(19) . . ?
C40_9 C39_9 C42_9 120.0(19) . . ?
C35_9 C40_9 C39_9 117.2(18) . . ?
O10_9 C41_9 O9_9 134(3) . . ?
O10_9 C41_9 C37_9 113(2) . . ?
O9_9 C41_9 C37_9 113(2) . . ?
O12_9 C42_9 O11_9 110(3) . . ?
O12_9 C42_9 C39_9 126(3) . . ?
O11_9 C42_9 C39_9 116(2) . . ?
C1_9 O1_9 Pt7 118.7(17) . . ?
C8_9 O4_9 Pt11 134(2) . . ?
C33_9 O5_9 C6_40 72(3) . 2_655 ?
C33_9 O5_9 Pt16 129.0(19) . 2_655 ?
C6_40 O5_9 Pt16 126.2(19) 2_655 2_655 ?
C34_9 O8_9 Pt15 118.2(19) . 2_655 ?
C41_9 O9_9 Pt14 118(2) . . ?
C42_9 O11_9 Pt13 118.9(17) . . ?
C12_9 N1_9 C15_9 126(3) . . ?
C12_9 N1_9 C21_9 122(3) . . ?
C15_9 N1_9 C21_9 112(2) . . ?
C5_11 N1_11 C1_11 119(2) . . ?
C5_11 N1_11 Pt13 114(3) . . ?
C1_11 N1_11 Pt13 120(3) . . ?
N1_11 C1_11 C2_11 119(2) . . ?
C3_11 C2_11 C1_11 115(2) . . ?
C4_11 C3_11 C2_11 118.0(18) . . ?
C4_11 C3_11 C6_11 119(3) . . ?
C2_11 C3_11 C6_11 122(3) . . ?
C3_11 C4_11 C5_11 124(2) . . ?
N1_11 C5_11 C4_11 113(2) . . ?
C11_11 C6_11 C7_11 120.0 . . ?
C11_11 C6_11 C3_11 115(3) . . ?
C7_11 C6_11 C3_11 124(3) . . ?
C8_11 C7_11 C6_11 120.0 . . ?
C7_11 C8_11 C9_11 120.0 . . ?
C10_11 C9_11 C8_11 120.0 . . ?
C10_11 C9_11 C12_11 118(2) . . ?
C8_11 C9_11 C12_11 121(2) . . ?
C9_11 C10_11 C11_11 120.0 . . ?
C6_11 C11_11 C10_11 120.0 . . ?
C13_11 C12_11 C9_11 114(4) . . ?
C13_11 C12_11 C13_11 107(3) . 3_665 ?
C9_11 C12_11 C13_11 138(5) . 3_665 ?
C12_11 C13_11 C14_11 128(4) . . ?
C12_11 C13_11 C12_11 132(3) . 2_655 ?
C14_11 C13_11 C12_11 100(4) . 2_655 ?
C15_11 C14_11 C19_11 115(2) . . ?
C15_11 C14_11 C13_11 118(2) . . ?
C19_11 C14_11 C13_11 117(2) . . ?
C14_11 C15_11 C16_11 118(2) . . ?
C17_11 C16_11 C15_11 121(2) . . ?
C16_11 C17_11 C18_11 115.8(18) . . ?
C16_11 C17_11 C22_11 119(2) . . ?
C18_11 C17_11 C22_11 125(2) . . ?
C17_11 C18_11 C19_11 119(2) . . ?
C14_11 C19_11 C18_11 114(2) . . ?
N2_11 C20_11 C21_11 120.0 . . ?
C22_11 C21_11 C20_11 120.0 . . ?
C21_11 C22_11 C23_11 120.0 . . ?
C21_11 C22_11 C17_11 122(2) . . ?
C23_11 C22_11 C17_11 118(2) . . ?
C24_11 C23_11 C22_11 120.0 . . ?
N2_11 C24_11 C23_11 120.0 . . ?
C24_11 N2_11 C20_11 120.0 . . ?
C24_11 N2_11 Pt14 124(2) . . ?
C20_11 N2_11 Pt14 116(2) . . ?
C2_12 C1_12 P1_12 109.9(13) . . ?
C4_12 C3_12 P1_12 113.0(14) . . ?
C6_12 C5_12 P1_12 113.2(13) . . ?
C5_12 P1_12 C3_12 106.0(5) . . ?
C5_12 P1_12 C1_12 105.5(5) . . ?
C3_12 P1_12 C1_12 105.7(5) . . ?
C5_12 P1_12 Pt1 115.1(9) . . ?
C3_12 P1_12 Pt1 108.4(9) . . ?
C1_12 P1_12 Pt1 115.4(8) . . ?
C2_13 C1_13 P1_13 109.1(11) . . ?
C4_13 C3_13 P1_13 112.8(12) . . ?
C6_13 C5_13 P1_13 110.9(12) . . ?
C5_13 P1_13 C1_13 106.4(5) . . ?
C5_13 P1_13 C3_13 106.0(5) . . ?
C1_13 P1_13 C3_13 105.7(5) . . ?
C5_13 P1_13 Pt1 108.3(8) . . ?
C1_13 P1_13 Pt1 112.5(7) . . ?
C3_13 P1_13 Pt1 117.4(8) . . ?
C2_14 C1_14 P1_14 107.2(12) . . ?
C4_14 C3_14 P1_14 108.7(13) . . ?
C6_14 C5_14 P1_14 106.0(12) . . ?
C3_14 P1_14 C1_14 106.2(5) . . ?
C3_14 P1_14 C5_14 105.7(5) . . ?
C1_14 P1_14 C5_14 105.9(5) . . ?
C3_14 P1_14 Pt2 107.9(10) . . ?
C1_14 P1_14 Pt2 120.6(9) . . ?
C5_14 P1_14 Pt2 109.6(9) . . ?
C2_15 C1_15 P1_15 108.6(13) . . ?
C4_15 C3_15 P1_15 112.1(13) . . ?
C6_15 C5_15 P1_15 109.8(13) . . ?
C1_15 P1_15 C5_15 105.7(5) . . ?
C1_15 P1_15 C3_15 105.9(5) . . ?
C5_15 P1_15 C3_15 106.0(5) . . ?
C1_15 P1_15 Pt2 109.6(9) . . ?
C5_15 P1_15 Pt2 110.2(9) . . ?
C3_15 P1_15 Pt2 118.6(8) . . ?
C2_16 C1_16 P1_16 108.2(12) . . ?
C4_16 C3_16 P1_16 110.1(13) . . ?
C6_16 C5_16 P1_16 114.3(12) . . ?
C3_16 P1_16 C5_16 105.9(5) . . ?
C3_16 P1_16 C1_16 105.7(5) . . ?
C5_16 P1_16 C1_16 105.2(5) . . ?
C3_16 P1_16 Pt4 103.9(8) . . ?
C5_16 P1_16 Pt4 113.5(9) . . ?
C1_16 P1_16 Pt4 121.5(8) . . ?
C2_17 C1_17 P1_17 105.2(12) . . ?
C4_17 C3_17 P1_17 115.0(13) . . ?
C6_17 C5_17 P1_17 113.4(12) . . ?
C1_17 P1_17 C3_17 105.4(5) . . ?
C1_17 P1_17 C5_17 105.7(5) . . ?
C3_17 P1_17 C5_17 105.2(5) . . ?
C1_17 P1_17 Pt4 112.8(9) . . ?
C3_17 P1_17 Pt4 119.1(9) . . ?
C5_17 P1_17 Pt4 107.7(8) . . ?
C2_18 C1_18 P1_18 107.5(12) . . ?
C4_18 C3_18 P1_18 107.3(13) . . ?
C6_18 C5_18 P1_18 109.6(13) . . ?
C1_18 P1_18 C3_18 106.2(5) . . ?
C1_18 P1_18 C5_18 105.9(5) . . ?
C3_18 P1_18 C5_18 105.8(5) . . ?
C1_18 P1_18 Pt9 113.7(10) . . ?
C3_18 P1_18 Pt9 114.1(10) . . ?
C5_18 P1_18 Pt9 110.5(10) . . ?
C2_19 C1_19 P1_19 102.5(13) . . ?
C4_19 C3_19 P1_19 106.7(14) . . ?
C6_19 C5_19 P1_19 108.5(14) . . ?
C1_19 P1_19 C5_19 105.3(5) . . ?
C1_19 P1_19 C3_19 105.0(5) . . ?
C5_19 P1_19 C3_19 104.9(5) . . ?
C1_19 P1_19 Pt9 119.5(12) . . ?
C5_19 P1_19 Pt9 117.1(12) . . ?
C3_19 P1_19 Pt9 103.3(12) . . ?
C2_20 C1_20 P1_20 107.2(14) . . ?
C4_20 C3_20 P1_20 104.9(15) . . ?
C6_20 C5_20 P1_20 109.0(16) . . ?
C3_20 P1_20 C5_20 105.2(5) . . ?
C3_20 P1_20 C1_20 105.4(5) . . ?
C5_20 P1_20 C1_20 104.8(5) . . ?
C3_20 P1_20 Pt8 104.2(13) . . ?
C5_20 P1_20 Pt8 120.8(10) . . ?
C1_20 P1_20 Pt8 115.1(10) . . ?
C2_21 C1_21 P1_21 112.0(13) . . ?
C4_21 C3_21 P1_21 115.0(14) . . ?
C6_21 C5_21 P1_21 109.6(12) . . ?
C3_21 P1_21 C5_21 105.7(5) . . ?
C3_21 P1_21 C1_21 105.4(5) . . ?
C5_21 P1_21 C1_21 105.2(5) . . ?
C3_21 P1_21 Pt5 110.7(9) . . ?
C5_21 P1_21 Pt5 112.7(8) . . ?
C1_21 P1_21 Pt5 116.3(9) . . ?
C2_22 C1_22 P1_22 105.9(14) . . ?
C4_22 C3_22 P1_22 109.4(15) . . ?
C6_22 C5_22 P1_22 106.9(14) . . ?
C1_22 P1_22 C5_22 106.2(5) . . ?
C1_22 P1_22 C3_22 106.1(5) . . ?
C5_22 P1_22 C3_22 106.0(5) . . ?
C1_22 P1_22 Pt5 112.8(10) . . ?
C5_22 P1_22 Pt5 110.9(12) . . ?
C3_22 P1_22 Pt5 114.2(11) . . ?
C2_23 C1_23 P1_23 108.8(15) . . ?
C4_23 C3_23 P1_23 108.2(15) . . ?
C6_23 C5_23 P1_23 106.7(14) . . ?
C5_23 P1_23 C1_23 105.6(5) . . ?
C5_23 P1_23 C3_23 105.5(5) . . ?
C1_23 P1_23 C3_23 105.5(5) . . ?
C5_23 P1_23 Pt8 115.8(11) . . ?
C1_23 P1_23 Pt8 114.6(11) . . ?
C3_23 P1_23 Pt8 108.9(12) . . ?
C2_24 C1_24 P1_24 102.3(13) . . ?
C4_24 C3_24 P1_24 110.3(14) . . ?
C6_24 C5_24 P1_24 114.1(15) . . ?
C5_24 P1_24 C3_24 105.4(5) . . ?
C5_24 P1_24 C1_24 105.0(5) . . ?
C3_24 P1_24 C1_24 104.8(5) . . ?
C5_24 P1_24 Pt12 114.4(11) . . ?
C3_24 P1_24 Pt12 109.6(11) . . ?
C1_24 P1_24 Pt12 116.6(12) . . ?
C2_25 C1_25 P1_25 105.4(13) . . ?
C4_25 C3_25 P1_25 106.2(13) . . ?
C6_25 C5_25 P1_25 107.1(13) . . ?
C5_25 P1_25 C1_25 104.8(5) . . ?
C5_25 P1_25 C3_25 105.1(5) . . ?
C1_25 P1_25 C3_25 104.4(5) . . ?
C5_25 P1_25 Pt10 115.7(10) . . ?
C1_25 P1_25 Pt10 117.1(10) . . ?
C3_25 P1_25 Pt10 108.5(10) . . ?
C2_26 C1_26 P1_26 102.5(15) . . ?
C4_26 C3_26 P1_26 104.9(15) . . ?
C6_26 C5_26 P1_26 111.5(16) . . ?
C3_26 P1_26 C1_26 105.0(5) . . ?
C3_26 P1_26 C5_26 105.1(5) . . ?
C1_26 P1_26 C5_26 105.1(5) . . ?
C3_26 P1_26 Pt10 106.6(14) . . ?
C1_26 P1_26 Pt10 122.6(14) . . ?
C5_26 P1_26 Pt10 111.0(12) . . ?
C2_27 C1_27 P1_27 109.7(14) . . ?
C4_27 C3_27 P1_27 107.0(15) . . ?
C6_27 C5_27 P1_27 112.6(17) . . ?
C5_27 P1_27 C3_27 105.0(5) . . ?
C5_27 P1_27 C1_27 104.8(5) . . ?
C3_27 P1_27 C1_27 104.7(5) . . ?
C5_27 P1_27 Pt12 121.9(11) . . ?
C3_27 P1_27 Pt12 119.3(14) . . ?
C1_27 P1_27 Pt12 98.5(14) . . ?
C2_28 C1_28 P1_28 103.6(12) . . ?
C4_28 C3_28 P1_28 113.4(12) . . ?
C6_28 C5_28 P1_28 113.8(14) . . ?
C3_28 P1_28 C5_28 106.0(5) . . ?
C3_28 P1_28 C1_28 105.3(5) . . ?
C5_28 P1_28 C1_28 105.1(5) . . ?
C3_28 P1_28 Pt3 110.9(8) . . ?
C5_28 P1_28 Pt3 114.0(9) . . ?
C1_28 P1_28 Pt3 114.7(9) . . ?
C2_29 C1_29 P1_29 109.2(14) . . ?
C4_29 C3_29 P1_29 107.4(12) . . ?
C6_29 C5_29 P1_29 112.3(15) . . ?
C3_29 P1_29 C1_29 105.4(5) . . ?
C3_29 P1_29 C5_29 104.6(5) . . ?
C1_29 P1_29 C5_29 104.1(5) . . ?
C3_29 P1_29 Pt3 122.4(9) . . ?
C1_29 P1_29 Pt3 110.0(10) . . ?
C5_29 P1_29 Pt3 108.7(10) . . ?
C2_30 C1_30 P1_30 102.5(14) . . ?
C4_30 C3_30 P1_30 111.6(13) . . ?
C6_30 C5_30 P1_30 113.7(14) . . ?
C1_30 P1_30 C3_30 105.8(5) . . ?
C1_30 P1_30 C5_30 105.3(5) . . ?
C3_30 P1_30 C5_30 104.8(5) . . ?
C1_30 P1_30 Pt6 112.7(10) . . ?
C3_30 P1_30 Pt6 117.9(10) . . ?
C5_30 P1_30 Pt6 109.3(10) . . ?
C2_31 C1_31 P1_31 108.4(13) . . ?
C4_31 C3_31 P1_31 107.3(13) . . ?
C6_31 C5_31 P1_31 109.0(12) . . ?
C5_31 P1_31 C3_31 106.1(5) . . ?
C5_31 P1_31 C1_31 105.4(5) . . ?
C3_31 P1_31 C1_31 106.2(5) . . ?
C5_31 P1_31 Pt6 114.1(8) . . ?
C3_31 P1_31 Pt6 106.3(9) . . ?
C1_31 P1_31 Pt6 117.9(9) . . ?
C2_32 C1_32 P1_32 108.0(13) . . ?
C4_32 C3_32 P1_32 112.2(12) . . ?
C6_32 C5_32 P1_32 112.4(14) . . ?
C3_32 P1_32 C5_32 105.9(5) . . ?
C3_32 P1_32 C1_32 106.0(5) . . ?
C5_32 P1_32 C1_32 105.6(5) . . ?
C3_32 P1_32 Pt7 110.9(8) . . ?
C5_32 P1_32 Pt7 116.9(9) . . ?
C1_32 P1_32 Pt7 110.8(10) . . ?
C2_33 C1_33 P1_33 112.3(14) . . ?
C4_33 C3_33 P1_33 110.6(13) . . ?
C6_33 C5_33 P1_33 112.4(14) . . ?
C3_33 P1_33 C1_33 106.3(5) . . ?
C3_33 P1_33 C5_33 105.9(5) . . ?
C1_33 P1_33 C5_33 104.8(5) . . ?
C3_33 P1_33 Pt7 118.0(9) . . ?
C1_33 P1_33 Pt7 110.9(10) . . ?
C5_33 P1_33 Pt7 110.0(10) . . ?
C2_34 C1_34 P1_34 110.6(15) . . ?
C4_34 C3_34 P1_34 108.1(15) . . ?
C6_34 C5_34 P1_34 110.5(16) . . ?
C5_34 P1_34 C1_34 105.1(5) . . ?
C5_34 P1_34 C3_34 105.0(5) . . ?
C1_34 P1_34 C3_34 104.9(5) . . ?
C5_34 P1_34 Pt11 102.9(14) . . ?
C1_34 P1_34 Pt11 120.0(12) . . ?
C3_34 P1_34 Pt11 117.3(12) . . ?
C2_35 C1_35 P1_35 106.8(15) . . ?
C4_35 C3_35 P1_35 108.7(15) . . ?
C6_35 C5_35 P1_35 114.9(15) . . ?
C5_35 P1_35 C1_35 105.4(5) . . ?
C5_35 P1_35 C3_35 105.5(5) . . ?
C1_35 P1_35 C3_35 105.2(5) . . ?
C5_35 P1_35 Pt11 106.2(14) . . ?
C1_35 P1_35 Pt11 125.5(12) . . ?
C3_35 P1_35 Pt11 107.6(13) . . ?
C2_36 C1_36 P1_36 108.2(16) . . ?
C2_36 C1_36 Pt13 149(4) . . ?
P1_36 C1_36 Pt13 58.1(11) . . ?
C4_36 C3_36 P1_36 108.6(16) . . ?
C6_36 C5_36 P1_36 111.1(17) . . ?
C5_36 P1_36 C3_36 105.9(5) . . ?
C5_36 P1_36 C1_36 105.3(5) . . ?
C3_36 P1_36 C1_36 105.2(5) . . ?
C5_36 P1_36 Pt13 115.0(17) . . ?
C3_36 P1_36 Pt13 138.0(18) . . ?
C1_36 P1_36 Pt13 73.5(16) . . ?
C2_37 C1_37 P1_37 106.8(15) . . ?
C4_37 C3_37 P1_37 110.1(15) . . ?
C6_37 C5_37 P1_37 111.5(15) . . ?
C3_37 P1_37 C1_37 105.6(5) . . ?
C3_37 P1_37 C5_37 105.8(5) . . ?
C1_37 P1_37 C5_37 105.4(5) . . ?
C3_37 P1_37 Pt13 110.3(15) . . ?
C1_37 P1_37 Pt13 110.0(13) . . ?
C5_37 P1_37 Pt13 118.8(12) . . ?
C2_38 C1_38 P1_38 108.8(17) . . ?
C4_38 C3_38 P1_38 109.1(17) . . ?
C6_38 C5_38 P1_38 111.8(17) . . ?
C5_38 P1_38 C3_38 106.0(5) . . ?
C5_38 P1_38 C1_38 105.9(5) . . ?
C3_38 P1_38 C1_38 105.8(5) . . ?
C5_38 P1_38 Pt14 107.6(19) . . ?
C3_38 P1_38 Pt14 109.8(19) . . ?
C1_38 P1_38 Pt14 120.8(15) . . ?
C2_39 C1_39 P1_39 108.2(17) . . ?
C4_39 C3_39 P1_39 106.5(16) . . ?
C6_39 C5_39 P1_39 106.9(16) . . ?
C1_39 P1_39 C5_39 105.7(5) . . ?
C1_39 P1_39 C3_39 105.5(5) . . ?
C5_39 P1_39 C3_39 105.2(5) . . ?
C1_39 P1_39 Pt14 114.8(13) . . ?
C5_39 P1_39 Pt14 124.4(13) . . ?
C3_39 P1_39 Pt14 99.1(18) . . ?
C2_40 C1_40 P1_40 105.6(15) . . ?
C4_40 C3_40 P1_40 112.7(16) . . ?
C6_40 C5_40 P1_40 106.2(16) . . ?
C5_40 C6_40 O5_9 113(2) . 3_665 ?
C5_40 C6_40 C33_9 125(4) . 3_665 ?
O5_9 C6_40 C33_9 46.8(16) 3_665 3_665 ?
C3_40 P1_40 C1_40 106.7(5) . . ?
C3_40 P1_40 C5_40 106.7(5) . . ?
C1_40 P1_40 C5_40 106.1(5) . . ?
C3_40 P1_40 Pt16 104.4(11) . . ?
C1_40 P1_40 Pt16 125.9(14) . . ?
C5_40 P1_40 Pt16 105.8(13) . . ?
C2_41 C1_41 P1_41 107.4(16) . . ?
C4_41 C3_41 P1_41 106.3(15) . . ?
C6_41 C5_41 P1_41 110.1(16) . . ?
C3_41 P1_41 C5_41 106.2(5) . . ?
C3_41 P1_41 C1_41 105.8(5) . . ?
C5_41 P1_41 C1_41 105.7(5) . . ?
C3_41 P1_41 Pt15 112.7(5) . . ?
C5_41 P1_41 Pt15 112.8(5) . . ?
C1_41 P1_41 Pt15 113.1(5) . . ?
C2_42 C1_42 P1_42 99.9(15) . . ?
C4_42 C3_42 P1_42 107.9(16) . . ?
C6_42 C5_42 P1_42 109.6(17) . . ?
C5_42 P1_42 C3_42 105.7(5) . . ?
C5_42 P1_42 C1_42 105.8(5) . . ?
C3_42 P1_42 C1_42 105.6(5) . . ?
C5_42 P1_42 Pt15 113.3(5) . . ?
C3_42 P1_42 Pt15 113.1(5) . . ?
C1_42 P1_42 Pt15 112.7(5) . . ?
C2_43 C1_43 P1_43 103.4(14) . . ?
C4_43 C3_43 P1_43 110.3(16) . . ?
C6_43 C5_43 P1_43 108.7(15) . . ?
Pt16 P1_43 C5_43 113.9(5) . . ?
Pt16 P1_43 C1_43 113.5(5) . . ?
C5_43 P1_43 C1_43 106.0(5) . . ?
Pt16 P1_43 C3_43 111.9(5) . . ?
C5_43 P1_43 C3_43 105.4(5) . . ?
C1_43 P1_43 C3_43 105.3(5) . . ?

loop_
_geom_bond_atom_site_label_1
_geom_bond_atom_site_label_2
_geom_bond_distance
_geom_bond_site_symmetry_2
_geom_bond_publ_flag
Pt1 O1_1 2.000(15) . ?
Pt1 N6_3 2.03(18) 2_655 ?
Pt1 P1_12 2.191(9) . ?
Pt1 P1_13 2.269(8) . ?
Pt2 O4_1 2.063(16) . ?
Pt2 N2_3 2.1(3) 2_655 ?
Pt2 P1_15 2.226(9) . ?
Pt2 P1_14 2.240(10) . ?
Pt3 O2_8 1.982(17) . ?
Pt3 N4_10 2.127(13) . ?
Pt3 P1_29 2.216(10) . ?
Pt3 P1_28 2.229(8) . ?
Pt4 O5_1 1.987(17) . ?
Pt4 N3_3 2.078(12) . ?
Pt4 P1_16 2.168(9) . ?
Pt4 P1_17 2.272(8) . ?
Pt5 O8_1 2.071(17) . ?
Pt5 N1_3 2.115(12) . ?
Pt5 P1_22 2.240(11) . ?
Pt5 P1_21 2.274(9) . ?
Pt6 N3_10 2.06(2) . ?
Pt6 O3_8 2.110(16) . ?
Pt6 P1_31 2.238(9) . ?
Pt6 P1_30 2.275(10) . ?
Pt7 O1_9 1.948(17) . ?
Pt7 N5_10 2.076(14) . ?
Pt7 P1_32 2.201(9) . ?
Pt7 P1_33 2.265(9) . ?
Pt8 N2_6 2.058(14) . ?
Pt8 O9_1 2.11(2) . ?
Pt8 P1_23 2.224(11) . ?
Pt8 P1_20 2.298(11) . ?
Pt9 O11_1 2.01(2) . ?
Pt9 N1_6 2.062(14) . ?
Pt9 P1_19 2.190(12) . ?
Pt9 P1_18 2.252(10) . ?
Pt10 O2_5 2.039(19) . ?
Pt10 N4_3 2.115(13) . ?
Pt10 P1_26 2.244(13) . ?
Pt10 P1_25 2.263(10) . ?
Pt11 N6_10 1.905(15) . ?
Pt11 O4_9 1.99(2) . ?
Pt11 P1_35 2.108(15) . ?
Pt11 P1_34 2.254(13) . ?
Pt12 O3_5 2.009(18) . ?
Pt12 N5_3 2.132(14) . ?
Pt12 P1_24 2.201(11) . ?
Pt12 P1_27 2.261(13) . ?
Pt13 N1_11 1.97(3) . ?
Pt13 O11_9 2.08(3) . ?
Pt13 P1_36 2.134(19) . ?
Pt13 P1_37 2.245(14) . ?
Pt13 C1_36 2.41(4) . ?
Pt14 O9_9 1.94(3) . ?
Pt14 P1_38 2.075(19) . ?
Pt14 N2_11 2.112(19) . ?
Pt14 P1_39 2.282(17) . ?
Pt15 N2_10 2.069(17) . ?
Pt15 O8_9 2.15(3) 3_665 ?
Pt15 P1_42 2.26(2) . ?
Pt15 P1_41 2.28(2) . ?
Pt16 P1_43 1.777(17) . ?
Pt16 O5_9 1.79(2) 3_665 ?
Pt16 N1_10 2.012(14) . ?
Pt16 P1_40 2.259(16) . ?
C1_1 O2_1 1.22(2) . ?
C1_1 O1_1 1.42(2) . ?
C1_1 C2_1 1.48(2) . ?
C2_1 C3_1 1.3900 . ?
C2_1 C7_1 1.3900 . ?
C3_1 C4_1 1.3900 . ?
C4_1 C5_1 1.3900 . ?
C4_1 C8_1 1.536(10) . ?
C5_1 C6_1 1.3900 . ?
C6_1 C7_1 1.3900 . ?
C6_1 C9_1 1.493(15) . ?
C8_1 O4_1 1.30(2) . ?
C8_1 O3_1 1.32(2) . ?
C9_1 C10_1 1.3900 . ?
C9_1 C14_1 1.3900 . ?
C10_1 C11_1 1.3900 . ?
C11_1 C12_1 1.3900 . ?
C12_1 C13_1 1.3900 . ?
C12_1 N1_1 1.39(2) . ?
C13_1 C14_1 1.3900 . ?
C15_1 C20_1 1.3900 . ?
C15_1 C16_1 1.3900 . ?
C15_1 N1_1 1.45(2) . ?
C16_1 C17_1 1.3900 . ?
C17_1 C18_1 1.3900 . ?
C18_1 C19_1 1.3900 . ?
C18_1 C35_1 1.544(15) . ?
C19_1 C20_1 1.3900 . ?
C21_1 C22_1 1.3900 . ?
C21_1 C26_1 1.3900 . ?
C21_1 N1_1 1.52(2) . ?
C22_1 C23_1 1.3900 . ?
C23_1 C24_1 1.3900 . ?
C24_1 C25_1 1.3900 . ?
C24_1 C27_1 1.544(15) . ?
C25_1 C26_1 1.3900 . ?
C27_1 C28_1 1.3900 . ?
C27_1 C32_1 1.3900 . ?
C28_1 C29_1 1.3900 . ?
C29_1 C30_1 1.3900 . ?
C29_1 C33_1 1.536(8) . ?
C30_1 C31_1 1.3900 . ?
C31_1 C32_1 1.3900 . ?
C31_1 C34_1 1.533(8) . ?
C33_1 O6_1 1.226(18) . ?
C33_1 O5_1 1.340(18) . ?
C34_1 O8_1 1.31(2) . ?
C34_1 O7_1 1.32(2) . ?
C35_1 C36_1 1.3900 . ?
C35_1 C40_1 1.3900 . ?
C36_1 C37_1 1.3900 . ?
C37_1 C38_1 1.3900 . ?
C37_1 C41_1 1.535(8) . ?
C38_1 C39_1 1.3900 . ?
C39_1 C40_1 1.3900 . ?
C39_1 C42_1 1.536(8) . ?
C41_1 O10_1 1.29(2) . ?
C41_1 O9_1 1.31(2) . ?
C42_1 O12_1 1.16(2) . ?
C42_1 O11_1 1.46(2) . ?
N1_3 C1_3 1.3900 . ?
N1_3 C5_3 1.3900 . ?
C1_3 C2_3 1.3900 . ?
C2_3 C3_3 1.3900 . ?
C3_3 C4_3 1.3900 . ?
C3_3 C6_3 1.516(17) . ?
C4_3 C5_3 1.3900 . ?
C6_3 C7_3 1.3900 . ?
C6_3 C11_3 1.3900 . ?
C7_3 C8_3 1.3900 . ?
C8_3 C9_3 1.3900 . ?
C9_3 C10_3 1.3900 . ?
C9_3 C12_3 1.511(15) . ?
C10_3 C11_3 1.3900 . ?
C12_3 C13_3 1.3900 . ?
C12_3 C17_3 1.3900 . ?
C13_3 C14_3 1.3900 . ?
C13_3 C24_3 1.580(15) . ?
C14_3 C15_3 1.3900 . ?
C14_3 C30_3 1.541(14) . ?
C15_3 C16_3 1.3900 . ?
C15_3 C36_3 1.545(15) . ?
C16_3 C17_3 1.3900 . ?
C16_3 C42_3 1.507(15) . ?
C17_3 C18_3 1.475(14) . ?
C18_3 C23_3 1.3900 . ?
C18_3 C19_3 1.3900 . ?
C19_3 C20_3 1.3900 . ?
C20_3 C21_3 1.3900 . ?
C21_3 C22_3 1.3900 . ?
C21_3 C53_3 1.618(14) . ?
C22_3 C23_3 1.3900 . ?
C24_3 C25_3 1.3900 . ?
C24_3 C29_3 1.3900 . ?
C25_3 C26_3 1.3900 . ?
C26_3 C27_3 1.3900 . ?
C27_3 C28_3 1.3900 . ?
C27_3 C50_3 1.493(15) . ?
C28_3 C29_3 1.3900 . ?
C30_3 C31_3 1.3900 . ?
C30_3 C35_3 1.3900 . ?
C31_3 C32_3 1.3900 . ?
C32_3 C33_3 1.3900 . ?
C33_3 C34_3 1.3900 . ?
C33_3 C70_3 1.626(15) . ?
C34_3 C35_3 1.3900 . ?
C36_3 C37_3 1.3900 . ?
C36_3 C41_3 1.3900 . ?
C37_3 C38_3 1.3900 . ?
C38_3 C39_3 1.3900 . ?
C39_3 C40_3 1.3900 . ?
C39_3 C65_3 1.490(16) . ?
C40_3 C41_3 1.3900 . ?
C42_3 C43_3 1.3900 . ?
C42_3 C47_3 1.3900 . ?
C43_3 C44_3 1.3900 . ?
C44_3 C45_3 1.3900 . ?
C45_3 C46_3 1.3900 . ?
C45_3 C60_3 1.508(16) . ?
C46_3 C47_3 1.3900 . ?
C48_3 C49_3 1.3900 . ?
C48_3 N2_3 1.3900(11) . ?
C49_3 C50_3 1.3900 . ?
C50_3 C51_3 1.3900 . ?
C51_3 C52_3 1.3900 . ?
C52_3 N2_3 1.3900 . ?
C53_3 C54_3 1.3900 . ?
C53_3 C57_3 1.3900 . ?
C54_3 C55_3 1.3900 . ?
C55_3 N3_3 1.3900 . ?
N3_3 C56_3 1.3900 . ?
C56_3 C57_3 1.3900 . ?
C58_3 N4_3 1.3900 . ?
C58_3 C59_3 1.3900 . ?
C59_3 C60_3 1.3900 . ?
C60_3 C61_3 1.3900 . ?
C61_3 C62_3 1.3900 . ?
C62_3 N4_3 1.3900 . ?
C63_3 N5_3 1.3900 . ?
C63_3 C64_3 1.3900 . ?
C64_3 C65_3 1.3900 . ?
C65_3 C66_3 1.3900 . ?
C66_3 C67_3 1.3900 . ?
C67_3 N5_3 1.3900 . ?
C68_3 C69_3 1.3900 . ?
C68_3 N6_3 1.3900 . ?
C69_3 C70_3 1.3900 . ?
C70_3 C71_3 1.3900 . ?
C71_3 C72_3 1.3900 . ?
C72_3 N6_3 1.3900 . ?
C1_5 O2_5 1.262(13) . ?
C1_5 O1_5 1.278(14) . ?
C1_5 C2_5 1.538(8) . ?
C2_5 C3_5 1.3900 . ?
C2_5 C7_5 1.3900 . ?
C3_5 C4_5 1.3900 . ?
C4_5 C5_5 1.3900 . ?
C4_5 C8_5 1.544(8) . ?
C5_5 C6_5 1.3900 . ?
C6_5 C7_5 1.3900 . ?
C6_5 C9_5 1.536(9) . ?
C8_5 O3_5 1.325(14) . ?
C8_5 O4_5 1.333(14) . ?
C9_5 C14_5 1.3900 . ?
C9_5 C10_5 1.3900 . ?
C10_5 C11_5 1.3900 . ?
C11_5 C12_5 1.3900 . ?
C12_5 C13_5 1.3900 . ?
C12_5 N1_5 1.399(11) . ?
C13_5 C14_5 1.3900(11) . ?
N1_6 C1_6 1.3900 . ?
N1_6 C5_6 1.3900 . ?
C1_6 C2_6 1.3900 . ?
C2_6 C3_6 1.3900 . ?
C3_6 C4_6 1.3900 . ?
C3_6 C6_6 1.534(9) . ?
C4_6 C5_6 1.3900 . ?
C6_6 C7_6 1.3900 . ?
C6_6 C11_6 1.3900 . ?
C7_6 C8_6 1.3900 . ?
C8_6 C9_6 1.3900 . ?
C9_6 C10_6 1.3900 . ?
C9_6 C12_6 1.540(7) . ?
C10_6 C11_6 1.3900 . ?
C12_6 C13_6 1.389(10) . ?
C12_6 C13_6 1.50(3) 2_655 ?
C13_6 C14_6 1.542(7) . ?
C14_6 C19_6 1.3900 . ?
C14_6 C15_6 1.3900 . ?
C15_6 C16_6 1.3900 . ?
C16_6 C17_6 1.3900 . ?
C17_6 C18_6 1.3900 . ?
C17_6 C22_6 1.549(7) . ?
C18_6 C19_6 1.3900 . ?
C20_6 C21_6 1.3900 . ?
C20_6 N2_6 1.3900 . ?
C21_6 C22_6 1.3900 . ?
C22_6 C23_6 1.3900 . ?
C23_6 C24_6 1.3900 . ?
C24_6 N2_6 1.3900 . ?
N1_10 C1_10 1.3900 . ?
N1_10 C5_10 1.3900 . ?
C1_10 C2_10 1.3900 . ?
C2_10 C3_10 1.3900 . ?
C3_10 C4_10 1.3900 . ?
C3_10 C6_10 1.580(17) . ?
C4_10 C5_10 1.3900 . ?
C6_10 C7_10 1.3900 . ?
C6_10 C11_10 1.3900 . ?
C7_10 C8_10 1.3900 . ?
C8_10 C9_10 1.3900 . ?
C9_10 C10_10 1.3900 . ?
C9_10 C12_10 1.562(16) . ?
C10_10 C11_10 1.3900 . ?
C12_10 C13_10 1.3900 . ?
C12_10 C17_10 1.3900 . ?
C13_10 C14_10 1.3900 . ?
C13_10 C24_10 1.576(19) . ?
C14_10 C15_10 1.3900 . ?
C14_10 C30_10 1.535(18) . ?
C15_10 C16_10 1.3900 . ?
C15_10 C36_10 1.565(19) . ?
C16_10 C17_10 1.3900 . ?
C16_10 C42_10 1.516(18) . ?
C17_10 C18_10 1.452(15) . ?
C18_10 C23_10 1.3900 . ?
C18_10 C19_10 1.3900 . ?
C19_10 C20_10 1.3900 . ?
C20_10 C21_10 1.3900 . ?
C21_10 C22_10 1.3900 . ?
C21_10 C53_10 1.601(18) . ?
C22_10 C23_10 1.3900 . ?
C24_10 C29_10 1.398(17) . ?
C24_10 C25_10 1.399(18) . ?
C25_10 C26_10 1.404(17) . ?
C26_10 C27_10 1.380(18) . ?
C27_10 C28_10 1.378(17) . ?
C27_10 C50_10 1.502(19) . ?
C28_10 C29_10 1.394(17) . ?
C30_10 C35_10 1.394(17) . ?
C30_10 C31_10 1.408(17) . ?
C31_10 C32_10 1.417(17) . ?
C32_10 C33_10 1.400(18) . ?
C33_10 C34_10 1.385(18) . ?
C33_10 C70_10 1.634(19) . ?
C34_10 C35_10 1.416(17) . ?
C36_10 C41_10 1.400(17) . ?
C36_10 C37_10 1.400(17) . ?
C37_10 C38_10 1.420(17) . ?
C38_10 C39_10 1.392(17) . ?
C39_10 C40_10 1.392(16) . ?
C39_10 C65_10 1.510(18) . ?
C40_10 C41_10 1.411(16) . ?
C42_10 C43_10 1.353(17) . ?
C42_10 C47_10 1.378(17) . ?
C43_10 C44_10 1.414(17) . ?
C44_10 C45_10 1.396(17) . ?
C45_10 C46_10 1.412(16) . ?
C45_10 C60_10 1.504(18) . ?
C46_10 C47_10 1.393(17) . ?
C48_10 C49_10 1.3900 . ?
C48_10 N2_10 1.3900 . ?
C49_10 C50_10 1.3900 . ?
C50_10 C51_10 1.3900 . ?
C51_10 C52_10 1.3900 . ?
C52_10 N2_10 1.3900 . ?
C53_10 C54_10 1.406(16) . ?
C53_10 C57_10 1.413(17) . ?
C54_10 C55_10 1.413(16) . ?
C55_10 N3_10 1.404(16) . ?
N3_10 C56_10 1.391(16) . ?
C56_10 C57_10 1.406(17) . ?
C58_10 C59_10 1.3900 . ?
C58_10 N4_10 1.3900 . ?
C59_10 C60_10 1.3900 . ?
C60_10 C61_10 1.3900 . ?
C61_10 C62_10 1.3900 . ?
C62_10 N4_10 1.3900 . ?
C63_10 C64_10 1.3900 . ?
C63_10 N5_10 1.3900 . ?
C64_10 C65_10 1.3900 . ?
C65_10 C66_10 1.3900 . ?
C66_10 C67_10 1.3900 . ?
C67_10 N5_10 1.3900 . ?
C68_10 C69_10 1.3900 . ?
C68_10 N6_10 1.3900 . ?
C69_10 C70_10 1.3900 . ?
C70_10 C71_10 1.3900 . ?
C71_10 C72_10 1.3900 . ?
C72_10 N6_10 1.3900 . ?
C1_8 O2_8 1.251(15) . ?
C1_8 O1_8 1.272(15) . ?
C1_8 C2_8 1.535(12) . ?
C2_8 C3_8 1.392(10) . ?
C2_8 C7_8 1.395(9) . ?
C3_8 C4_8 1.393(9) . ?
C4_8 C5_8 1.388(9) . ?
C4_8 C8_8 1.550(12) . ?
C5_8 C6_8 1.388(9) . ?
C6_8 C7_8 1.395(9) . ?
C6_8 C9_8 1.533(12) . ?
C8_8 O3_8 1.330(15) . ?
C8_8 O4_8 1.343(15) . ?
C9_8 C10_8 1.3900 . ?
C9_8 C14_8 1.3900 . ?
C10_8 C11_8 1.3900 . ?
C11_8 C12_8 1.3900 . ?
C12_8 C13_8 1.3900 . ?
C12_8 N1_8 1.402(11) . ?
C13_8 C14_8 1.3900 . ?
C1_9 O2_9 1.23(2) . ?
C1_9 O1_9 1.42(2) . ?
C1_9 C2_9 1.48(2) . ?
C2_9 C7_9 1.392(10) . ?
C2_9 C3_9 1.406(10) . ?
C3_9 C4_9 1.397(10) . ?
C4_9 C5_9 1.391(10) . ?
C4_9 C8_9 1.531(13) . ?
C5_9 C6_9 1.398(10) . ?
C6_9 C7_9 1.404(9) . ?
C6_9 C9_9 1.502(17) . ?
C8_9 O4_9 1.29(2) . ?
C8_9 O3_9 1.32(2) . ?
C9_9 C14_9 1.399(10) . ?
C9_9 C10_9 1.404(10) . ?
C10_9 C11_9 1.391(10) . ?
C11_9 C12_9 1.406(10) . ?
C12_9 C13_9 1.393(10) . ?
C12_9 N1_9 1.40(2) . ?
C13_9 C14_9 1.401(10) . ?
C15_9 C16_9 1.391(10) . ?
C15_9 C20_9 1.395(10) . ?
C15_9 N1_9 1.44(2) . ?
C16_9 C17_9 1.398(10) . ?
C17_9 C18_9 1.391(10) . ?
C18_9 C19_9 1.394(10) . ?
C18_9 C35_9 1.542(17) . ?
C19_9 C20_9 1.398(10) . ?
C21_9 C22_9 1.3900 . ?
C21_9 C26_9 1.3900 . ?
C21_9 N1_9 1.53(2) . ?
C22_9 C23_9 1.3900 . ?
C23_9 C24_9 1.3900 . ?
C24_9 C25_9 1.3900 . ?
C24_9 C27_9 1.543(16) . ?
C25_9 C26_9 1.3900 . ?
C27_9 C32_9 1.3900 . ?
C27_9 C28_9 1.3900 . ?
C28_9 C29_9 1.3900 . ?
C29_9 C30_9 1.3900 . ?
C29_9 C33_9 1.543(12) . ?
C30_9 C31_9 1.3900 . ?
C31_9 C32_9 1.3900 . ?
C31_9 C34_9 1.529(12) . ?
C33_9 O6_9 1.245(19) . ?
C33_9 O5_9 1.35(2) . ?
C33_9 C6_40 1.76(6) 2_655 ?
C34_9 O8_9 1.31(2) . ?
C34_9 O7_9 1.32(2) . ?
C35_9 C36_9 1.389(10) . ?
C35_9 C40_9 1.396(10) . ?
C36_9 C37_9 1.389(10) . ?
C37_9 C38_9 1.395(10) . ?
C37_9 C41_9 1.542(12) . ?
C38_9 C39_9 1.396(10) . ?
C39_9 C40_9 1.402(10) . ?
C39_9 C42_9 1.537(12) . ?
C41_9 O10_9 1.30(2) . ?
C41_9 O9_9 1.32(2) . ?
C42_9 O12_9 1.16(2) . ?
C42_9 O11_9 1.47(2) . ?
O5_9 C6_40 1.62(5) 2_655 ?
N1_11 C5_11 1.387(10) . ?
N1_11 C1_11 1.390(10) . ?
C1_11 C2_11 1.397(10) . ?
C2_11 C3_11 1.391(10) . ?
C3_11 C4_11 1.386(10) . ?
C3_11 C6_11 1.531(13) . ?
C4_11 C5_11 1.388(10) . ?
C6_11 C11_11 1.3900 . ?
C6_11 C7_11 1.3900 . ?
C7_11 C8_11 1.3900 . ?
C8_11 C9_11 1.3900 . ?
C9_11 C10_11 1.3900 . ?
C9_11 C12_11 1.539(11) . ?
C10_11 C11_11 1.3900 . ?
C12_11 C13_11 1.390(14) . ?
C12_11 C13_11 1.55(3) 3_665 ?
C13_11 C14_11 1.540(12) . ?
C14_11 C15_11 1.391(10) . ?
C14_11 C19_11 1.397(10) . ?
C15_11 C16_11 1.395(10) . ?
C16_11 C17_11 1.391(10) . ?
C17_11 C18_11 1.392(10) . ?
C17_11 C22_11 1.552(11) . ?
C18_11 C19_11 1.403(10) . ?
C20_11 N2_11 1.3900 . ?
C20_11 C21_11 1.3900 . ?
C21_11 C22_11 1.3900 . ?
C22_11 C23_11 1.3900 . ?
C23_11 C24_11 1.3900 . ?
C24_11 N2_11 1.3900 . ?
C1_12 C2_12 1.543(8) . ?
C1_12 P1_12 1.873(7) . ?
C3_12 C4_12 1.548(8) . ?
C3_12 P1_12 1.870(7) . ?
C5_12 C6_12 1.532(8) . ?
C5_12 P1_12 1.870(7) . ?
C1_13 C2_13 1.543(8) . ?
C1_13 P1_13 1.867(7) . ?
C3_13 C4_13 1.544(8) . ?
C3_13 P1_13 1.874(7) . ?
C5_13 C6_13 1.548(8) . ?
C5_13 P1_13 1.865(7) . ?
C1_14 C2_14 1.544(8) . ?
C1_14 P1_14 1.869(7) . ?
C3_14 C4_14 1.545(8) . ?
C3_14 P1_14 1.869(7) . ?
C5_14 C6_14 1.542(8) . ?
C5_14 P1_14 1.870(7) . ?
C1_15 C2_15 1.538(8) . ?
C1_15 P1_15 1.869(7) . ?
C3_15 C4_15 1.543(8) . ?
C3_15 P1_15 1.872(7) . ?
C5_15 C6_15 1.538(8) . ?
C5_15 P1_15 1.870(7) . ?
C1_16 C2_16 1.540(8) . ?
C1_16 P1_16 1.875(7) . ?
C3_16 C4_16 1.545(8) . ?
C3_16 P1_16 1.868(7) . ?
C5_16 C6_16 1.542(8) . ?
C5_16 P1_16 1.874(7) . ?
C1_17 C2_17 1.549(8) . ?
C1_17 P1_17 1.871(7) . ?
C3_17 C4_17 1.552(8) . ?
C3_17 P1_17 1.874(7) . ?
C5_17 C6_17 1.545(8) . ?
C5_17 P1_17 1.875(7) . ?
C1_18 C2_18 1.538(8) . ?
C1_18 P1_18 1.868(7) . ?
C3_18 C4_18 1.547(8) . ?
C3_18 P1_18 1.870(7) . ?
C5_18 C6_18 1.540(8) . ?
C5_18 P1_18 1.871(7) . ?
C1_19 C2_19 1.549(8) . ?
C1_19 P1_19 1.875(7) . ?
C3_19 C4_19 1.552(8) . ?
C3_19 P1_19 1.880(7) . ?
C5_19 C6_19 1.547(8) . ?
C5_19 P1_19 1.878(7) . ?
C1_20 C2_20 1.531(8) . ?
C1_20 P1_20 1.879(7) . ?
C3_20 C4_20 1.548(8) . ?
C3_20 P1_20 1.874(7) . ?
C5_20 C6_20 1.544(8) . ?
C5_20 P1_20 1.879(7) . ?
C1_21 C2_21 1.548(8) . ?
C1_21 P1_21 1.877(7) . ?
C3_21 C4_21 1.541(8) . ?
C3_21 P1_21 1.872(7) . ?
C5_21 C6_21 1.544(8) . ?
C5_21 P1_21 1.876(7) . ?
C1_22 C2_22 1.553(8) . ?
C1_22 P1_22 1.868(7) . ?
C3_22 C4_22 1.544(8) . ?
C3_22 P1_22 1.869(7) . ?
C5_22 C6_22 1.552(8) . ?
C5_22 P1_22 1.868(7) . ?
C1_23 C2_23 1.540(8) . ?
C1_23 P1_23 1.873(7) . ?
C3_23 C4_23 1.547(8) . ?
C3_23 P1_23 1.874(7) . ?
C5_23 C6_23 1.539(8) . ?
C5_23 P1_23 1.873(7) . ?
C1_24 C2_24 1.547(8) . ?
C1_24 P1_24 1.881(7) . ?
C3_24 C4_24 1.551(8) . ?
C3_24 P1_24 1.878(7) . ?
C5_24 C6_24 1.540(8) . ?
C5_24 P1_24 1.875(7) . ?
C1_25 C2_25 1.539(8) . ?
C1_25 P1_25 1.882(7) . ?
C3_25 C4_25 1.552(8) . ?
C3_25 P1_25 1.883(7) . ?
C5_25 C6_25 1.546(8) . ?
C5_25 P1_25 1.875(7) . ?
C1_26 C2_26 1.547(9) . ?
C1_26 P1_26 1.877(8) . ?
C3_26 C4_26 1.550(8) . ?
C3_26 P1_26 1.876(8) . ?
C5_26 C6_26 1.539(8) . ?
C5_26 P1_26 1.878(8) . ?
C1_27 C2_27 1.541(9) . ?
C1_27 P1_27 1.883(8) . ?
C3_27 C4_27 1.553(8) . ?
C3_27 P1_27 1.878(7) . ?
C5_27 C6_27 1.538(8) . ?
C5_27 P1_27 1.876(8) . ?
C1_28 C2_28 1.537(8) . ?
C1_28 P1_28 1.875(7) . ?
C3_28 C4_28 1.547(8) . ?
C3_28 P1_28 1.871(7) . ?
C5_28 C6_28 1.534(8) . ?
C5_28 P1_28 1.875(7) . ?
C1_29 C2_29 1.543(8) . ?
C1_29 P1_29 1.881(7) . ?
C3_29 C4_29 1.550(8) . ?
C3_29 P1_29 1.872(7) . ?
C5_29 C6_29 1.542(8) . ?
C5_29 P1_29 1.888(7) . ?
C1_30 C2_30 1.547(8) . ?
C1_30 P1_30 1.871(7) . ?
C3_30 C4_30 1.542(8) . ?
C3_30 P1_30 1.873(7) . ?
C5_30 C6_30 1.538(8) . ?
C5_30 P1_30 1.880(7) . ?
C1_31 C2_31 1.542(8) . ?
C1_31 P1_31 1.871(7) . ?
C3_31 C4_31 1.547(8) . ?
C3_31 P1_31 1.870(7) . ?
C5_31 C6_31 1.536(8) . ?
C5_31 P1_31 1.869(7) . ?
C1_32 C2_32 1.534(8) . ?
C1_32 P1_32 1.873(7) . ?
C3_32 C4_32 1.547(8) . ?
C3_32 P1_32 1.867(7) . ?
C5_32 C6_32 1.537(8) . ?
C5_32 P1_32 1.871(7) . ?
C1_33 C2_33 1.539(8) . ?
C1_33 P1_33 1.874(7) . ?
C3_33 C4_33 1.547(8) . ?
C3_33 P1_33 1.864(7) . ?
C5_33 C6_33 1.534(8) . ?
C5_33 P1_33 1.876(7) . ?
C1_34 C2_34 1.536(8) . ?
C1_34 P1_34 1.878(7) . ?
C3_34 C4_34 1.547(8) . ?
C3_34 P1_34 1.878(7) . ?
C5_34 C6_34 1.542(8) . ?
C5_34 P1_34 1.875(8) . ?
C1_35 C2_35 1.545(8) . ?
C1_35 P1_35 1.875(7) . ?
C3_35 C4_35 1.546(8) . ?
C3_35 P1_35 1.875(7) . ?
C5_35 C6_35 1.539(8) . ?
C5_35 P1_35 1.874(7) . ?
C1_36 C2_36 1.539(8) . ?
C1_36 P1_36 1.879(7) . ?
C3_36 C4_36 1.548(8) . ?
C3_36 P1_36 1.873(8) . ?
C5_36 C6_36 1.535(8) . ?
C5_36 P1_36 1.870(8) . ?
C1_37 C2_37 1.537(8) . ?
C1_37 P1_37 1.874(7) . ?
C3_37 C4_37 1.542(8) . ?
C3_37 P1_37 1.869(7) . ?
C5_37 C6_37 1.536(8) . ?
C5_37 P1_37 1.874(7) . ?
C1_38 C2_38 1.541(8) . ?
C1_38 P1_38 1.872(8) . ?
C3_38 C4_38 1.547(9) . ?
C3_38 P1_38 1.870(8) . ?
C5_38 C6_38 1.537(8) . ?
C5_38 P1_38 1.868(8) . ?
C1_39 C2_39 1.542(8) . ?
C1_39 P1_39 1.871(8) . ?
C3_39 C4_39 1.548(8) . ?
C3_39 P1_39 1.877(8) . ?
C5_39 C6_39 1.543(8) . ?
C5_39 P1_39 1.873(8) . ?
C1_40 C2_40 1.542(8) . ?
C1_40 P1_40 1.866(8) . ?
C3_40 C4_40 1.542(8) . ?
C3_40 P1_40 1.860(7) . ?
C5_40 C6_40 1.551(8) . ?
C5_40 P1_40 1.868(8) . ?
C1_41 C2_41 1.543(8) . ?
C1_41 P1_41 1.872(8) . ?
C3_41 C4_41 1.550(9) . ?
C3_41 P1_41 1.869(8) . ?
C5_41 C6_41 1.545(8) . ?
C5_41 P1_41 1.871(8) . ?
C1_42 C2_42 1.553(8) . ?
C1_42 P1_42 1.872(7) . ?
C3_42 C4_42 1.545(9) . ?
C3_42 P1_42 1.872(8) . ?
C5_42 C6_42 1.539(8) . ?
C5_42 P1_42 1.870(8) . ?
C1_43 C2_43 1.545(9) . ?
C1_43 P1_43 1.870(7) . ?
C3_43 C4_43 1.548(8) . ?
C3_43 P1_43 1.883(7) . ?
C5_43 C6_43 1.540(8) . ?
C5_43 P1_43 1.865(8) . ?
